data_1558834
loop_
_publ_author_name
'Scheer, Manfred'
'Presypkina, Eugenia V.'
'Virovets, Alexander Viktorovich'
'Bielmeier, Martin'

_publ_section_title
;
 Use of a cyclo-P4 building block -- A Way to Networks of Host-Guest
 Assemblies
;
_journal_name_full 'Chemical Science'
_journal_paper_doi 10.1039/D0SC03437A
_journal_year 2020
_chemical_formula_moiety 'P4 Se3, C160.5 H231 Ag8 N9 O16 P32 Ta8, 8(Sb F6), 3.75(C H 2 Cl2)'
_chemical_formula_structural '(P4 Se3)@[{(C13 H21) Ta P4 (C O)2}8 Ag8 (N C(C H2)7 C N)4.5] * 3.75(C H2 Cl2)'
_chemical_formula_sum 'C164.25 H238.5 Ag8 Cl7.5 F48 N9 O16 P36 Sb8 Se3 Ta8'
_chemical_formula_weight 8409.36
_chemical_properties_physical 'Air-sensitive,Moisture-sensitive,Light-sensitive,X-ray sensitive'
_space_group_crystal_system triclinic
_space_group_IT_number 2
_space_group_name_Hall '-P 1'
_space_group_name_H-M_alt 'P -1'
_atom_sites_solution_hydrogens mixed
_atom_sites_solution_primary dual
_atom_sites_solution_secondary difmap
_audit_creation_method SHELXL-2018/3
_audit_update_record
;
2020-06-15 deposited with the CCDC.	2020-08-10 downloaded from the CCDC.
;
_cell_angle_alpha 81.1581(7)
_cell_angle_beta 78.4160(7)
_cell_angle_gamma 73.7720(7)
_cell_formula_units_Z 2
_cell_length_a 17.95491(12)
_cell_length_b 22.56350(18)
_cell_length_c 38.3495(4)
_cell_measurement_reflns_used 60540
_cell_measurement_temperature 80(2)
_cell_measurement_theta_max 31.3510
_cell_measurement_theta_min 1.7900
_cell_volume 14534.6(2)
_computing_cell_refinement 'CrysAlisPro 1.171.41.21a (Rigaku OD, 2019)'
_computing_data_collection 'CrysAlisPro 1.171.41.21a (Rigaku OD, 2019)'
_computing_data_reduction 'CrysAlisPro 1.171.41.21a (Rigaku OD, 2019)'
_computing_structure_refinement 'SHELXL-2018/3 (Sheldrick, 2018)'
_computing_structure_solution 'SHELXT-2018/5 (Sheldrick, 2018)'
_diffrn_ambient_temperature 80(2)
_diffrn_detector 'pixel array detector'
_diffrn_detector_area_resol_mean 5.814
_diffrn_detector_type 'Dectris PILATUS 6M'
_diffrn_measured_fraction_theta_full 0.942
_diffrn_measured_fraction_theta_max 0.940
_diffrn_measurement_device 'one-circle goniostat'
_diffrn_measurement_device_type 'P11 beamline, PETRA III, DESY, Dectris PILATUS 6M'
_diffrn_measurement_method '\f scans'
_diffrn_radiation_monochromator synchrotron
_diffrn_radiation_probe x-ray
_diffrn_radiation_type synchrotron
_diffrn_radiation_wavelength 0.6888
_diffrn_reflns_av_R_equivalents 0.0680
_diffrn_reflns_av_unetI/netI 0.0453
_diffrn_reflns_Laue_measured_fraction_full 0.942
_diffrn_reflns_Laue_measured_fraction_max 0.940
_diffrn_reflns_limit_h_max 21
_diffrn_reflns_limit_h_min -21
_diffrn_reflns_limit_k_max 27
_diffrn_reflns_limit_k_min -27
_diffrn_reflns_limit_l_max 46
_diffrn_reflns_limit_l_min -46
_diffrn_reflns_number 144092
_diffrn_reflns_point_group_measured_fraction_full 0.942
_diffrn_reflns_point_group_measured_fraction_max 0.940
_diffrn_reflns_theta_full 24.500
_diffrn_reflns_theta_max 24.835
_diffrn_reflns_theta_min 1.491
_diffrn_source synchrotron
_exptl_absorpt_coefficient_mu 4.542
_exptl_absorpt_correction_T_max 1.00000
_exptl_absorpt_correction_T_min 0.69126
_exptl_absorpt_correction_type multi-scan
_exptl_absorpt_process_details
;
CrysAlisPro 1.171.41.21a (Rigaku Oxford Diffraction, 2019)
Empirical absorption correction using spherical harmonics,
 implemented in SCALE3 ABSPACK scaling algorithm.
;
_exptl_crystal_colour orange
_exptl_crystal_density_diffrn 1.921
_exptl_crystal_description prism
_exptl_crystal_F_000 7969
_exptl_crystal_size_max 0.200
_exptl_crystal_size_mid 0.150
_exptl_crystal_size_min 0.150
_refine_diff_density_max 2.680
_refine_diff_density_min -4.676
_refine_diff_density_rms 0.258
_refine_ls_extinction_method none
_refine_ls_goodness_of_fit_ref 1.085
_refine_ls_hydrogen_treatment constr
_refine_ls_matrix_type full
_refine_ls_number_parameters 2830
_refine_ls_number_reflns 51920
_refine_ls_number_restraints 127
_refine_ls_restrained_S_all 1.085
_refine_ls_R_factor_all 0.0954
_refine_ls_R_factor_gt 0.0895
_refine_ls_shift/su_max 0.001
_refine_ls_shift/su_mean 0.000
_refine_ls_structure_factor_coef Fsqd
_refine_ls_weighting_details 'w=1/[\s^2^(Fo^2^)+(0.1970P)^2^+22.2318P] where P=(Fo^2^+2Fc^2^)/3'
_refine_ls_weighting_scheme calc
_refine_ls_wR_factor_gt 0.2777
_refine_ls_wR_factor_ref 0.2874
_reflns_Friedel_coverage 0.000
_reflns_number_gt 43562
_reflns_number_total 51920
_reflns_threshold_expression 'I > 2\s(I)'
_cod_data_source_file d0sc03437a2.cif
_cod_data_source_block 082
_cod_original_formula_sum 'C164.25 H238.50 Ag8 Cl7.50 F48 N9 O16 P36 Sb8 Se3 Ta8'
_cod_database_code 1558834
_shelx_shelxl_version_number 2018/3
_shelx_space_group_comment
;
The symmetry employed for this shelxl refinement is uniquely defined
by the following loop, which should always be used as a source of
symmetry information in preference to the above space-group names.
They are only intended as comments.
;
_shelx_estimated_absorpt_t_min 0.464
_shelx_estimated_absorpt_t_max 0.549
_oxdiff_exptl_absorpt_empirical_full_min 0.062
_oxdiff_exptl_absorpt_empirical_full_max 15.463
_oxdiff_exptl_absorpt_empirical_details
;
Empirical correction (ABSPACK) includes:
- Absorption correction using spherical harmonics
- Frame scaling
- B-factor correction
;

loop_
_space_group_symop_operation_xyz
'x, y, z'
'-x, -y, -z'

loop_
_atom_site_label
_atom_site_type_symbol
_atom_site_fract_x
_atom_site_fract_y
_atom_site_fract_z
_atom_site_U_iso_or_equiv
_atom_site_adp_type
_atom_site_occupancy
_atom_site_site_symmetry_order
_atom_site_calc_flag
_atom_site_refinement_flags_posn
_atom_site_refinement_flags_adp
_atom_site_refinement_flags_occupancy
_atom_site_disorder_assembly
_atom_site_disorder_group
Se2 Se 0.73548(10) 0.15894(8) 0.25400(5) 0.1072(4) Uani 1 1 d . . . . .
Se3 Se 0.75245(10) 0.30856(7) 0.24756(5) 0.1081(4) Uani 1 1 d . . . . .
Se1 Se 0.92078(10) 0.18641(8) 0.24379(5) 0.1066(5) Uani 0.8 1 d . U P A 1
P1I P 0.8103(3) 0.2233(3) 0.21806(16) 0.1066(5) Uani 0.8 1 d . . P A 1
P2I P 0.7512(3) 0.1761(3) 0.30542(16) 0.1066(5) Uani 0.8 1 d . . P A 1
P3I P 0.7624(3) 0.2705(3) 0.30244(16) 0.1066(5) Uani 0.8 1 d . . P A 1
P4I P 0.86266(16) 0.19083(11) 0.30472(8) 0.1066(5) Uani 0.8 1 d . U P A 1
P11I P 0.7306(9) 0.2253(5) 0.2978(4) 0.0767(12) Uani 0.2 1 d . . P A 2
P12I P 0.8490(9) 0.2540(5) 0.2179(4) 0.0767(12) Uani 0.2 1 d . . P A 2
P13I P 0.8437(9) 0.1585(5) 0.2251(4) 0.0767(12) Uani 0.2 1 d . . P A 2
P14I P 0.92078(10) 0.18641(8) 0.24379(5) 0.0767(12) Uani 0.2 1 d . U P A 2
Se1I Se 0.86266(16) 0.19083(11) 0.30472(8) 0.0767(12) Uani 0.2 1 d . U P A 2
Ta1 Ta 0.97655(3) 0.42938(2) 0.27874(2) 0.08272(14) Uani 1 1 d . . . . .
Ta2 Ta 0.738(2) 0.4622(15) 0.1131(8) 0.1100(2) Uani 0.5 1 d . . P B 1
C3C C 0.821(2) 0.4060(16) 0.0792(9) 0.104(9) Uiso 0.55 1 d . . P B 1
O3C O 0.881(3) 0.3750(14) 0.0626(16) 0.125(8) Uani 0.55 1 d . . P B 1
C4C C 0.801(2) 0.5117(16) 0.1261(9) 0.100(6) Uiso 0.5 1 d . . P B 1
O4C O 0.8439(14) 0.5364(11) 0.1370(7) 0.105(6) Uiso 0.5 1 d . . P B 1
Ta2A Ta 0.738(2) 0.4621(15) 0.1131(8) 0.1100(2) Uani 0.5 1 d . . P B 2
C3CC C 0.844(2) 0.4156(15) 0.0790(8) 0.081(7) Uiso 0.45 1 d . . P B 2
O3CC O 0.892(5) 0.393(2) 0.060(2) 0.125(8) Uani 0.45 1 d . . P B 2
C4CC C 0.829(2) 0.5180(17) 0.1196(10) 0.100(6) Uiso 0.5 1 d . . P B 2
O4CC O 0.8614(18) 0.5440(14) 0.1197(9) 0.126(8) Uiso 0.5 1 d . . P B 2
C21 C 0.6532(12) 0.4768(6) 0.0700(5) 0.162(10) Uani 1 1 d DG . . . .
C22 C 0.6078(9) 0.5065(8) 0.1003(5) 0.165(10) Uani 1 1 d G . . B .
H22 H 0.564370 0.495043 0.115642 0.197 Uiso 1 1 calc R U . C 1
C23 C 0.6387(13) 0.5564(7) 0.1037(5) 0.160(9) Uani 1 1 d G . . B .
C24 C 0.7032(12) 0.5576(7) 0.0755(6) 0.207(15) Uani 1 1 d G . . B .
H24 H 0.734853 0.586198 0.071250 0.249 Uiso 1 1 calc R U . D 1
C25 C 0.7121(11) 0.5083(9) 0.0547(4) 0.148(9) Uani 1 1 d G . . B .
H25 H 0.750786 0.498263 0.034109 0.178 Uiso 1 1 calc R U . E 1
C211 C 0.6299(15) 0.4268(10) 0.0533(6) 0.148 Uiso 1 1 d D U . . .
C212 C 0.585(2) 0.4670(14) 0.0235(10) 0.225(10) Uani 1 1 d D . . . .
H21D H 0.536204 0.494948 0.034530 0.337 Uiso 1 1 calc R U . . .
H21E H 0.617853 0.491575 0.007848 0.337 Uiso 1 1 calc R U . . .
H21F H 0.571494 0.439847 0.009371 0.337 Uiso 1 1 calc R U . . .
C213 C 0.694(2) 0.3928(15) 0.0315(10) 0.225(10) Uani 1 1 d . . . . .
H21A H 0.716801 0.421043 0.013342 0.337 Uiso 1 1 calc R U . . .
H21B H 0.733017 0.368330 0.045979 0.337 Uiso 1 1 calc R U . . .
H21C H 0.675931 0.364818 0.019659 0.337 Uiso 1 1 calc R U . . .
C214 C 0.591(2) 0.3860(15) 0.0822(11) 0.225(10) Uani 1 1 d . . . . .
H21G H 0.546275 0.412127 0.096869 0.337 Uiso 1 1 calc R U . . .
H21H H 0.571810 0.358042 0.070993 0.337 Uiso 1 1 calc R U . . .
H21I H 0.628896 0.361554 0.097312 0.337 Uiso 1 1 calc R U . . .
C231 C 0.6079(19) 0.6113(17) 0.1352(10) 0.189(11) Uiso 1 1 d D . . . .
C232 C 0.548(2) 0.5823(16) 0.1607(9) 0.193(7) Uiso 1 1 d . . . . .
H23K H 0.514069 0.571108 0.146935 0.289 Uiso 1 1 calc R U . . .
H23L H 0.575055 0.544912 0.174325 0.289 Uiso 1 1 calc R U . . .
H23M H 0.515143 0.612107 0.177288 0.289 Uiso 1 1 calc R U . . .
C234 C 0.535(2) 0.6517(17) 0.1038(9) 0.193(7) Uiso 1 1 d . . . . .
H23D H 0.561153 0.675314 0.083718 0.289 Uiso 1 1 calc R U . . .
H23E H 0.517533 0.620638 0.094782 0.289 Uiso 1 1 calc R U . . .
H23F H 0.490163 0.680003 0.116790 0.289 Uiso 1 1 calc R U . . .
C233 C 0.6772(19) 0.6391(17) 0.1373(10) 0.193(7) Uiso 1 1 d D . . F 1
H23A H 0.700392 0.652872 0.113053 0.289 Uiso 1 1 calc R U . F 1
H23B H 0.657417 0.674526 0.151492 0.289 Uiso 1 1 calc R U . F 1
H23C H 0.717329 0.607332 0.148529 0.289 Uiso 1 1 calc R U . F 1
Ta3 Ta 1.10038(3) 0.17014(3) 0.10581(2) 0.08793(16) Uani 1 1 d . . . . .
Ta4 Ta 0.73128(3) 0.04560(3) 0.13103(2) 0.08228(14) Uani 1 1 d . . . . .
Ta5 Ta 0.48427(3) 0.47492(2) 0.32900(2) 0.08408(15) Uani 1 1 d . . . . .
Ta6 Ta 0.72117(2) 0.21307(2) 0.45570(2) 0.06641(12) Uani 1 1 d . . . . .
Ta7 Ta 0.49293(2) 0.06682(2) 0.35401(2) 0.07447(13) Uani 1 1 d . . . . .
Ta8 Ta 0.95706(3) -0.09154(2) 0.30364(2) 0.07443(13) Uani 1 1 d . . . . .
Ag1 Ag 0.71580(7) 0.50312(5) 0.23745(3) 0.0985(3) Uani 1 1 d . . . . .
Ag2 Ag 0.96394(6) 0.36004(5) 0.16738(3) 0.0929(3) Uani 1 1 d . . . . .
Ag3 Ag 0.80563(6) 0.23596(5) 0.12316(3) 0.0944(3) Uani 1 1 d . . . . .
Ag4 Ag 0.97138(6) 0.02595(5) 0.18445(3) 0.0875(2) Uani 1 1 d . . . . .
Ag5 Ag 0.72066(5) -0.02355(4) 0.26145(3) 0.0830(2) Uani 1 1 d . . . . .
Ag6 Ag 0.74732(5) 0.39023(4) 0.36237(3) 0.0818(2) Uani 1 1 d . . . . .
Ag7 Ag 0.54903(5) 0.26123(4) 0.36169(3) 0.0818(2) Uani 1 1 d . . . . .
Ag8 Ag 0.76403(5) 0.05413(4) 0.37706(2) 0.0760(2) Uani 1 1 d . . . . .
P1 P 0.9568(2) 0.31781(15) 0.28335(11) 0.0900(8) Uani 1 1 d . . . . .
P2 P 0.8590(2) 0.38372(16) 0.30996(10) 0.0874(8) Uani 1 1 d . . . . .
P3 P 0.9428(2) 0.37193(15) 0.23267(10) 0.0872(8) Uani 1 1 d . . . . .
P4 P 0.8416(2) 0.43597(17) 0.25880(10) 0.0901(8) Uani 1 1 d . . . . .
P5 P 0.7221(3) 0.4553(2) 0.18188(12) 0.1058(11) Uani 1 1 d . . . . .
P6 P 0.8244(2) 0.38923(16) 0.15763(10) 0.0916(8) Uani 1 1 d . . . . .
P7 P 0.7509(2) 0.34575(18) 0.13818(11) 0.0976(9) Uani 1 1 d . . . . .
P8 P 0.6478(3) 0.4095(3) 0.16452(15) 0.1213(14) Uani 1 1 d . . . . .
P9 P 1.0192(2) 0.25494(18) 0.14719(11) 0.0935(9) Uani 1 1 d . . . . .
P10 P 1.0870(2) 0.17479(18) 0.17509(10) 0.0916(8) Uani 1 1 d . . . . .
P11 P 1.02060(19) 0.11895(17) 0.16074(10) 0.0874(8) Uani 1 1 d . . . . .
P12 P 0.94946(19) 0.20033(17) 0.13429(10) 0.0871(8) Uani 1 1 d . . . . .
P13 P 0.7557(2) 0.14377(17) 0.15077(10) 0.0893(8) Uani 1 1 d . . . . .
P14 P 0.8318(2) 0.05823(17) 0.16960(10) 0.0901(8) Uani 1 1 d . . . . .
P15 P 0.7309(2) 0.02869(19) 0.19956(9) 0.0926(9) Uani 1 1 d . . . . .
P16 P 0.6547(2) 0.11612(19) 0.18253(10) 0.0936(9) Uani 1 1 d . . . . .
P17 P 0.6087(2) 0.46751(15) 0.28014(10) 0.0885(8) Uani 1 1 d . . . . .
P18 P 0.63154(19) 0.41800(14) 0.33047(9) 0.0824(7) Uani 1 1 d . . . . .
P19 P 0.56252(19) 0.35835(13) 0.32281(10) 0.0831(7) Uani 1 1 d . . . . .
P20 P 0.5365(2) 0.41037(16) 0.27206(10) 0.0922(9) Uani 1 1 d . . . . .
P21 P 0.74323(17) 0.28998(13) 0.39905(8) 0.0769(6) Uani 1 1 d . . . . .
P22 P 0.66888(16) 0.23205(13) 0.39398(8) 0.0737(6) Uani 1 1 d . . . . .
P23 P 0.76480(16) 0.15084(13) 0.39990(8) 0.0742(6) Uani 1 1 d . . . . .
P24 P 0.84091(17) 0.20856(14) 0.40264(8) 0.0773(6) Uani 1 1 d . . . . .
P25 P 0.54979(16) 0.16453(13) 0.33797(8) 0.0754(6) Uani 1 1 d . . . . .
P26 P 0.53370(18) 0.12802(15) 0.29198(9) 0.0822(7) Uani 1 1 d . . . . .
P27 P 0.61803(18) 0.04320(15) 0.30471(10) 0.0855(8) Uani 1 1 d . . . . .
P28 P 0.63684(16) 0.08045(14) 0.35016(10) 0.0806(7) Uani 1 1 d . . . . .
P29 P 0.86853(16) 0.01087(13) 0.32769(8) 0.0736(6) Uani 1 1 d . . . . .
P30 P 0.84050(17) -0.00589(16) 0.27909(8) 0.0816(7) Uani 1 1 d . . . . .
P31 P 0.95552(17) -0.00259(14) 0.25134(8) 0.0764(6) Uani 1 1 d . . . . .
P32 P 0.98281(17) 0.01909(13) 0.29982(8) 0.0759(6) Uani 1 1 d . . . . .
C1C C 0.9757(11) 0.4908(8) 0.2307(5) 0.109(4) Uani 1 1 d . . . . .
O1C O 0.9716(8) 0.5223(5) 0.2056(3) 0.114(3) Uani 1 1 d . . . . .
C2C C 0.8907(11) 0.5026(7) 0.3053(4) 0.102(4) Uani 1 1 d . . . . .
O2C O 0.8458(9) 0.5385(5) 0.3200(4) 0.127(4) Uani 1 1 d . . . . .
C5C C 1.0511(9) 0.2396(9) 0.0678(4) 0.106(4) Uani 1 1 d . . . . .
O5C O 1.0190(7) 0.2771(7) 0.0479(4) 0.134(4) Uani 1 1 d . . . . .
C6C C 1.0538(9) 0.1088(9) 0.0845(4) 0.109(5) Uani 1 1 d . . . . .
O6C O 1.028(3) 0.0677(17) 0.0792(14) 0.111(11) Uani 0.575 1 d . . P . .
O6D O 1.029(5) 0.090(3) 0.069(2) 0.111(11) Uani 0.425 1 d . . P . .
C7C C 0.8228(10) 0.0700(8) 0.0908(5) 0.107(4) Uani 1 1 d . . . . .
O7C O 0.8663(6) 0.0829(6) 0.0700(3) 0.109(3) Uani 1 1 d . . . . .
C8C C 0.8038(8) -0.0432(7) 0.1384(5) 0.100(4) Uani 1 1 d . . . . .
O8C O 0.8468(8) -0.0904(6) 0.1422(4) 0.137(5) Uani 1 1 d . . . . .
C9C C 0.4908(9) 0.4360(7) 0.3829(4) 0.094(3) Uani 1 1 d . . . . .
O9C O 0.4924(8) 0.4178(5) 0.4112(3) 0.111(3) Uani 1 1 d . . . . .
C10C C 0.3983(8) 0.4289(6) 0.3299(5) 0.099(4) Uani 1 1 d . . . . .
O10C O 0.3523(6) 0.4002(5) 0.3302(4) 0.120(4) Uani 1 1 d . . . . .
C11C C 0.6198(7) 0.2879(5) 0.4620(4) 0.082(3) Uani 1 1 d . . . . .
O11C O 0.5652(5) 0.3260(4) 0.4665(3) 0.094(2) Uani 1 1 d . . . . .
C12C C 0.6464(6) 0.1537(5) 0.4635(3) 0.071(2) Uani 1 1 d . . . . .
O12C O 0.6083(5) 0.1199(4) 0.4667(2) 0.086(2) Uani 1 1 d . . . . .
C13C C 0.4888(7) 0.1009(6) 0.4023(3) 0.080(3) Uani 1 1 d . . . . .
O13C O 0.4843(5) 0.1206(5) 0.4284(3) 0.097(2) Uani 1 1 d . . . . .
C14C C 0.5588(8) -0.0190(7) 0.3732(5) 0.100(4) Uani 1 1 d . . . . .
O14C O 0.5994(7) -0.0667(5) 0.3829(4) 0.117(4) Uani 1 1 d . . . . .
C15C C 0.8509(10) -0.1110(8) 0.3333(4) 0.102(4) Uani 1 1 d . . . . .
O15C O 0.7950(8) -0.1209(7) 0.3478(3) 0.119(4) Uani 1 1 d . . . . .
C16C C 0.9380(9) -0.1284(7) 0.2593(4) 0.095(3) Uani 1 1 d . . . . .
O16C O 0.9278(8) -0.1439(5) 0.2351(3) 0.116(3) Uani 1 1 d . . . . .
N11L N 0.7306(9) 0.5972(7) 0.2274(5) 0.130(5) Uani 1 1 d . . . . .
C11L C 0.7451(13) 0.6401(10) 0.2209(8) 0.152(9) Uani 1 1 d . . . . .
C12L C 0.7708(18) 0.7016(11) 0.2035(13) 0.219(19) Uani 1 1 d . . . . .
H12A H 0.727777 0.729268 0.191632 0.263 Uiso 1 1 calc R U . . .
H12B H 0.776603 0.723150 0.223063 0.263 Uiso 1 1 calc R U . . .
C13L C 0.8463(16) 0.6927(11) 0.1766(10) 0.182(13) Uani 1 1 d D . . . .
H13A H 0.842851 0.657191 0.165230 0.218 Uiso 1 1 calc R U . G 1
H13B H 0.885180 0.673875 0.192787 0.218 Uiso 1 1 calc R U . G 1
C14L C 0.898(6) 0.723(7) 0.1456(15) 0.21(7) Uiso 0.2 1 d D . P H 1
H14A H 0.916687 0.695204 0.126176 0.247 Uiso 0.2 1 calc R U P H 1
H14B H 0.864997 0.762562 0.135911 0.247 Uiso 0.2 1 calc R U P H 1
C14M C 0.8822(18) 0.7478(15) 0.1721(12) 0.185(13) Uiso 0.8 1 d D . P H 2
H14C H 0.853172 0.781582 0.156369 0.222 Uiso 0.8 1 calc R U P H 2
H14D H 0.873900 0.763109 0.195830 0.222 Uiso 0.8 1 calc R U P H 2
C15L C 0.9686(19) 0.7350(12) 0.1569(12) 0.25(2) Uani 1 1 d D . . . .
H15B H 0.957561 0.736116 0.183149 0.301 Uiso 0.2 1 calc R U P H 1
H15C H 1.014393 0.699247 0.151541 0.301 Uiso 0.2 1 calc R U P H 1
H15D H 0.977966 0.723361 0.132205 0.301 Uiso 0.8 1 calc R U P H 2
H15E H 0.998928 0.700290 0.171667 0.301 Uiso 0.8 1 calc R U P H 2
C16L C 0.992(2) 0.7937(16) 0.1399(14) 0.141(14) Uiso 0.55 1 d D . P H 1
H16A H 0.957062 0.830024 0.151525 0.170 Uiso 0.55 1 calc R U P H 1
H16B H 0.988489 0.800486 0.114101 0.170 Uiso 0.55 1 calc R U P H 1
C16M C 0.995(2) 0.7934(15) 0.1567(11) 0.107(10) Uiso 0.45 1 d D . P H 2
H16C H 1.026623 0.787674 0.175813 0.128 Uiso 0.45 1 calc R U P H 2
H16D H 0.947873 0.828589 0.161676 0.128 Uiso 0.45 1 calc R U P H 2
C17L C 1.078(2) 0.786(2) 0.1448(13) 0.148(13) Uiso 0.55 1 d D . P H 1
H17A H 1.081563 0.765522 0.169420 0.178 Uiso 0.55 1 calc R U P H 1
H17B H 1.110897 0.754771 0.128582 0.178 Uiso 0.55 1 calc R U P H 1
C17M C 1.043(4) 0.808(3) 0.1205(12) 0.19(3) Uiso 0.45 1 d D . P H 2
H17C H 1.007607 0.835255 0.104426 0.230 Uiso 0.45 1 calc R U P H 2
H17D H 1.069723 0.769297 0.109389 0.230 Uiso 0.45 1 calc R U P H 2
C18L C 1.114(4) 0.8277(17) 0.141(2) 0.200 Uiso 0.55 1 d D U P H 1
H18A H 1.142635 0.829727 0.116018 0.240 Uiso 0.55 1 calc R U P H 1
H18B H 1.153509 0.815057 0.156969 0.240 Uiso 0.55 1 calc R U P H 1
C18M C 1.105(2) 0.8410(19) 0.1243(13) 0.143(16) Uiso 0.45 1 d D . P H 2
H18C H 1.128066 0.857897 0.100508 0.171 Uiso 0.45 1 calc R U P H 2
H18D H 1.147797 0.811263 0.135492 0.171 Uiso 0.45 1 calc R U P H 2
C19L C 1.0635(14) 0.8940(11) 0.1481(6) 0.144(7) Uani 1 1 d D . . . .
N12L N 1.0336(10) 0.9382(7) 0.1586(4) 0.123(5) Uani 1 1 d . . . . .
N21L N 1.0293(10) 0.4259(8) 0.1333(5) 0.128(5) Uani 1 1 d D . . . .
C21L C 1.0649(17) 0.4562(12) 0.1151(8) 0.171(11) Uani 1 1 d D . . . .
C24L C 1.1363(15) 0.5992(10) 0.0651(7) 0.171 Uiso 1 1 d D U . . .
H24E H 1.190878 0.596880 0.052715 0.205 Uiso 0.52 1 calc R U P I 2
H24F H 1.115508 0.570061 0.055301 0.205 Uiso 0.52 1 calc R U P I 2
H24C H 1.176886 0.597004 0.079622 0.205 Uiso 0.48 1 calc R U P J 1
H24D H 1.162681 0.584478 0.041552 0.205 Uiso 0.48 1 calc R U P J 1
C25L C 1.0841(19) 0.6659(12) 0.0603(8) 0.227(16) Uiso 1 1 d D . . . .
H25C H 1.029823 0.666198 0.072444 0.273 Uiso 0.52 1 calc R U P K 2
H25D H 1.103303 0.692857 0.072569 0.273 Uiso 0.52 1 calc R U P K 2
H25A H 1.035920 0.665046 0.051784 0.273 Uiso 0.48 1 calc R U P L 1
H25B H 1.067879 0.682836 0.083809 0.273 Uiso 0.48 1 calc R U P L 1
C22L C 1.123(2) 0.4956(16) 0.0994(14) 0.147(15) Uiso 0.48 1 d D . P M 1
H22A H 1.151578 0.500056 0.118131 0.176 Uiso 0.48 1 calc R U P M 1
H22B H 1.162736 0.475137 0.079917 0.176 Uiso 0.48 1 calc R U P M 1
C23L C 1.078(2) 0.5592(16) 0.0848(14) 0.150 Uiso 0.48 1 d D U P M 1
H23G H 1.042452 0.580895 0.104707 0.180 Uiso 0.48 1 calc R U P M 1
H23H H 1.045991 0.554194 0.067861 0.180 Uiso 0.48 1 calc R U P M 1
C26L C 1.127(2) 0.7088(15) 0.0336(13) 0.150 Uiso 0.48 1 d D U P N 1
H26A H 1.150271 0.689988 0.010955 0.180 Uiso 0.48 1 calc R U P N 1
H26B H 1.168470 0.717596 0.043773 0.180 Uiso 0.48 1 calc R U P N 1
C27L C 1.060(2) 0.7688(16) 0.0275(10) 0.150 Uiso 0.48 1 d D U P N 1
H27A H 1.014101 0.758475 0.021975 0.180 Uiso 0.48 1 calc R U P N 1
H27B H 1.043381 0.791233 0.049202 0.180 Uiso 0.48 1 calc R U P N 1
C28L C 1.095(3) 0.8088(13) -0.0043(9) 0.150 Uiso 0.48 1 d D U P N 1
H28J H 1.130741 0.829293 0.003383 0.180 Uiso 0.48 1 calc R U P N 1
H28K H 1.053267 0.841143 -0.014430 0.180 Uiso 0.48 1 calc R U P N 1
C22M C 1.059(3) 0.5202(13) 0.0937(10) 0.150 Uiso 0.52 1 d D U P M 2
H22C H 1.013334 0.530709 0.081043 0.180 Uiso 0.52 1 calc R U P M 2
H22D H 1.106954 0.518531 0.075481 0.180 Uiso 0.52 1 calc R U P M 2
C23M C 1.050(2) 0.572(2) 0.1181(10) 0.150 Uiso 0.52 1 d D U P M 2
H23I H 1.038836 0.557079 0.143818 0.180 Uiso 0.52 1 calc R U P M 2
H23J H 1.007802 0.609445 0.112421 0.180 Uiso 0.52 1 calc R U P M 2
C24M C 1.133(2) 0.5832(19) 0.1068(8) 0.150 Uiso 0.52 1 d D U P M 2
H24A H 1.174957 0.545578 0.112594 0.180 Uiso 0.52 1 calc R U P M 2
H24B H 1.138342 0.618255 0.118082 0.180 Uiso 0.52 1 calc R U P M 2
C26M C 1.081(2) 0.6941(18) 0.0214(8) 0.148(14) Uiso 0.52 1 d D . P N 2
H26C H 1.101254 0.660198 0.005613 0.177 Uiso 0.52 1 calc R U P N 2
H26D H 1.025730 0.713861 0.018769 0.177 Uiso 0.52 1 calc R U P N 2
C27M C 1.129(3) 0.742(2) 0.0088(7) 0.159(16) Uiso 0.52 1 d D . P N 2
H27C H 1.181132 0.725069 0.016367 0.191 Uiso 0.52 1 calc R U P N 2
H27D H 1.102203 0.779488 0.021476 0.191 Uiso 0.52 1 calc R U P N 2
C29L C 1.1423(15) 0.7630(13) -0.0323(5) 0.161(9) Uani 1 1 d D . . . .
N22L N 1.1671(9) 0.7596(6) -0.0630(4) 0.112(4) Uani 1 1 d . . . . .
N31L N 0.7095(8) -0.1206(6) 0.2762(4) 0.102(3) Uani 1 1 d . . . . .
C31L C 0.6986(9) -0.1679(7) 0.2916(4) 0.098(4) Uani 1 1 d . . . . .
C32L C 0.6914(13) -0.2258(7) 0.3125(5) 0.116(5) Uani 1 1 d . . . . .
H32B H 0.705347 -0.258832 0.296254 0.139 Uiso 1 1 calc R U . . .
H32C H 0.636021 -0.221467 0.324142 0.139 Uiso 1 1 calc R U . . .
C33L C 0.7416(11) -0.2444(7) 0.3397(5) 0.113(5) Uani 1 1 d . . . . .
H33A H 0.722351 -0.214533 0.357949 0.136 Uiso 1 1 calc R U . . .
H33B H 0.795609 -0.242268 0.328519 0.136 Uiso 1 1 calc R U . . .
C34L C 0.7444(13) -0.3087(8) 0.3580(6) 0.129(6) Uani 1 1 d . . . . .
H34B H 0.760794 -0.338568 0.339729 0.154 Uiso 1 1 calc R U . . .
H34C H 0.691067 -0.310394 0.370593 0.154 Uiso 1 1 calc R U . . .
C35L C 0.8029(12) -0.3283(8) 0.3854(6) 0.130(6) Uani 1 1 d . . . . .
H35B H 0.787516 -0.297351 0.403035 0.155 Uiso 1 1 calc R U . . .
H35C H 0.856391 -0.327793 0.372568 0.155 Uiso 1 1 calc R U . . .
C36L C 0.8052(11) -0.3953(9) 0.4063(6) 0.115(5) Uani 1 1 d . . . . .
H36A H 0.814968 -0.423616 0.387621 0.138 Uiso 1 1 calc R U . . .
H36B H 0.852980 -0.407225 0.417558 0.138 Uiso 1 1 calc R U . . .
C37L C 0.751(2) -0.4097(12) 0.4301(7) 0.179(13) Uani 1 1 d . . . . .
H37A H 0.701971 -0.394602 0.419876 0.215 Uiso 1 1 calc R U . O 1
H37B H 0.744791 -0.384790 0.450127 0.215 Uiso 1 1 calc R U . O 1
C38L C 0.754(2) -0.4730(13) 0.4459(6) 0.108(9) Uani 0.6 1 d . . P P 1
H38A H 0.709849 -0.472984 0.465848 0.130 Uiso 0.6 1 calc R U P P 1
H38B H 0.803887 -0.490683 0.455667 0.130 Uiso 0.6 1 calc R U P P 1
C38M C 0.801(4) -0.478(3) 0.446(2) 0.14(2) Uiso 0.4 1 d . . P P 2
H38C H 0.787297 -0.487655 0.471844 0.171 Uiso 0.4 1 calc R U P P 2
H38D H 0.858720 -0.485802 0.438036 0.171 Uiso 0.4 1 calc R U P P 2
C39L C 0.7503(12) -0.5130(9) 0.4179(5) 0.121(5) Uani 1 1 d . . . . .
N32L N 0.7508(7) -0.5406(5) 0.3977(3) 0.090(3) Uani 1 1 d . . . . .
N41L N 0.4518(7) 0.2837(5) 0.4107(4) 0.096(3) Uani 1 1 d . . . . .
C41L C 0.4173(9) 0.2914(8) 0.4377(5) 0.106(4) Uani 1 1 d D . . . .
C42L C 0.374(2) 0.2965(18) 0.4740(10) 0.147(9) Uiso 0.7 1 d D . P Q 1
H42A H 0.340515 0.339310 0.476307 0.177 Uiso 0.7 1 calc R U P Q 1
H42B H 0.410842 0.286693 0.491326 0.177 Uiso 0.7 1 calc R U P Q 1
C42M C 0.349(3) 0.303(4) 0.4695(14) 0.147(9) Uiso 0.3 1 d D . P Q 2
H42C H 0.357320 0.330421 0.485648 0.177 Uiso 0.3 1 calc R U P Q 2
H42D H 0.341402 0.264096 0.483398 0.177 Uiso 0.3 1 calc R U P Q 2
C45L C 0.1847(10) 0.3089(10) 0.5061(6) 0.129(6) Uani 1 1 d D . . . .
H45B H 0.176369 0.298960 0.483125 0.154 Uiso 0.7 1 calc R U P R 1
H45C H 0.192795 0.351190 0.501945 0.154 Uiso 0.7 1 calc R U P R 1
H45D H 0.216624 0.265538 0.509647 0.154 Uiso 0.3 1 calc R U P S 2
H45E H 0.211366 0.334257 0.515645 0.154 Uiso 0.3 1 calc R U P S 2
C46L C 0.1098(12) 0.3105(11) 0.5327(7) 0.159 Uiso 1 1 d D U . . .
H46A H 0.092839 0.272748 0.531783 0.191 Uiso 1 1 calc R U . . .
H46B H 0.121718 0.308807 0.557024 0.191 Uiso 1 1 calc R U . . .
C47L C 0.0420(15) 0.3663(12) 0.5273(7) 0.160 Uiso 1 1 d D U . . .
H47A H 0.056598 0.402310 0.533242 0.192 Uiso 0.7 1 calc R U P T 1
H47B H -0.003036 0.359937 0.545800 0.192 Uiso 0.7 1 calc R U P T 1
H47C H 0.028168 0.387265 0.549465 0.192 Uiso 0.3 1 calc R U P U 2
H47D H -0.003245 0.350102 0.526163 0.192 Uiso 0.3 1 calc R U P U 2
C43L C 0.3210(14) 0.2493(11) 0.4820(7) 0.117(7) Uani 0.7 1 d D . P Q 1
H43A H 0.296999 0.250131 0.460801 0.140 Uiso 0.7 1 calc R U P Q 1
H43B H 0.353777 0.206745 0.487178 0.140 Uiso 0.7 1 calc R U P Q 1
C44L C 0.2552(14) 0.2671(17) 0.5148(7) 0.131(9) Uani 0.7 1 d . . P Q 1
H44A H 0.242681 0.228674 0.527728 0.157 Uiso 0.7 1 calc R U P Q 1
H44B H 0.275769 0.285878 0.531242 0.157 Uiso 0.7 1 calc R U P Q 1
C48L C 0.011(2) 0.3866(14) 0.4925(8) 0.144 Uiso 0.7 1 d D U P V 1
H48A H -0.023522 0.358519 0.493228 0.157 Uiso 0.7 1 calc R U P V 1
H48B H 0.057374 0.371508 0.474410 0.157 Uiso 0.7 1 calc R U P V 1
C49L C -0.0333(16) 0.4474(14) 0.4730(9) 0.150 Uiso 0.7 1 d D U P V 1
C43M C 0.281(4) 0.336(4) 0.4490(17) 0.165 Uiso 0.3 1 d D U P Q 2
H43C H 0.276358 0.381332 0.446332 0.180 Uiso 0.3 1 calc R U P Q 2
H43D H 0.295152 0.322558 0.424620 0.180 Uiso 0.3 1 calc R U P Q 2
C44M C 0.200(4) 0.326(5) 0.4654(9) 0.165 Uiso 0.3 1 d D U P Q 2
H44C H 0.192142 0.292297 0.453696 0.180 Uiso 0.3 1 calc R U P Q 2
H44D H 0.159568 0.364115 0.459382 0.180 Uiso 0.3 1 calc R U P Q 2
C48M C 0.045(2) 0.417(3) 0.4962(18) 0.150 Uiso 0.3 1 d D U P V 2
H48C H 0.076721 0.400445 0.473806 0.180 Uiso 0.3 1 calc R U P V 2
H48D H 0.064810 0.450790 0.501786 0.180 Uiso 0.3 1 calc R U P V 2
C49M C -0.0433(18) 0.4363(16) 0.4955(10) 0.078(8) Uiso 0.3 1 d D . P V 2
N42L N -0.0945(12) 0.4689(10) 0.4859(6) 0.150 Uiso 1 1 d D U . . .
N51L N 0.7366(6) -0.0176(5) 0.4230(3) 0.090(3) Uani 1 1 d . . . . .
C51L C 0.7156(8) -0.0508(7) 0.4447(4) 0.090(3) Uani 1 1 d . . . . .
C52L C 0.6937(16) -0.1041(13) 0.4662(8) 0.090(6) Uiso 0.525 1 d . . P W 1
H52B H 0.739041 -0.141152 0.464452 0.109 Uiso 0.525 1 calc R U P W 1
H52C H 0.650051 -0.113069 0.457475 0.109 Uiso 0.525 1 calc R U P W 1
C53L C 0.6680(18) -0.0889(14) 0.5050(9) 0.089(6) Uiso 0.475 1 d . . P W 1
H53A H 0.647611 -0.122699 0.519955 0.107 Uiso 0.475 1 calc R U P W 1
H53B H 0.713353 -0.084818 0.514568 0.107 Uiso 0.475 1 calc R U P W 1
C54L C 0.6105(8) -0.0345(8) 0.5058(4) 0.101(4) Uani 1 1 d . . . . .
H54B H 0.635868 -0.002322 0.492200 0.121 Uiso 1 1 calc R U . W 1
H54E H 0.597711 -0.025178 0.531063 0.121 Uiso 1 1 calc R U . W 1
C55L C 0.5313(8) -0.0222(7) 0.4931(4) 0.099(4) Uani 1 1 d . . . . .
H55B H 0.540540 -0.011664 0.466854 0.119 Uiso 1 1 calc R U . . .
H55C H 0.515722 -0.061767 0.497627 0.119 Uiso 1 1 calc R U . . .
C56L C 0.6857(19) -0.0812(16) 0.4829(10) 0.100(7) Uiso 0.5 1 d . . P W 3
H56A H 0.729669 -0.094482 0.496734 0.120 Uiso 0.5 1 calc R U P W 3
H56B H 0.670259 -0.118824 0.480082 0.120 Uiso 0.5 1 calc R U P W 3
C11 C 1.0526(8) 0.4012(8) 0.3263(4) 0.102(4) Uani 1 1 d . . . . .
C12 C 1.0952(8) 0.3618(8) 0.2986(4) 0.099(4) Uani 1 1 d . . . . .
H12E H 1.109331 0.315369 0.301298 0.118 Uiso 1 1 calc R U . . .
C13 C 1.1160(8) 0.4008(10) 0.2666(4) 0.111(5) Uani 1 1 d . . . . .
C14 C 1.0942(10) 0.4611(9) 0.2742(5) 0.110(5) Uani 1 1 d . . . . .
H14E H 1.108009 0.496636 0.257629 0.132 Uiso 1 1 calc R U . . .
C15 C 1.0614(12) 0.4638(9) 0.3081(6) 0.121(6) Uani 1 1 d . . . . .
H15A H 1.044822 0.502573 0.320313 0.145 Uiso 1 1 calc R U . . .
C111 C 1.0316(9) 0.3830(9) 0.3656(4) 0.110(5) Uani 1 1 d . . . . .
C112 C 0.9662(12) 0.4324(12) 0.3836(5) 0.138(7) Uani 1 1 d . . . . .
H11A H 0.954259 0.418876 0.409113 0.206 Uiso 1 1 calc R U . . .
H11B H 0.982652 0.471092 0.380574 0.206 Uiso 1 1 calc R U . . .
H11C H 0.919172 0.439488 0.372628 0.206 Uiso 1 1 calc R U . . .
C113 C 1.1072(11) 0.3704(10) 0.3824(5) 0.119(5) Uani 1 1 d . . . . .
H11D H 1.095172 0.358353 0.408195 0.179 Uiso 1 1 calc R U . . .
H11E H 1.147922 0.336716 0.371219 0.179 Uiso 1 1 calc R U . . .
H11F H 1.126029 0.408016 0.378496 0.179 Uiso 1 1 calc R U . . .
C114 C 1.0059(11) 0.3233(9) 0.3710(5) 0.120(5) Uani 1 1 d . . . . .
H11G H 0.992132 0.311276 0.396657 0.180 Uiso 1 1 calc R U . . .
H11H H 0.959934 0.329529 0.359417 0.180 Uiso 1 1 calc R U . . .
H11I H 1.048947 0.290359 0.360386 0.180 Uiso 1 1 calc R U . . .
C131 C 1.1741(10) 0.3707(10) 0.2339(5) 0.118(5) Uani 1 1 d . . . . .
C132 C 1.2572(9) 0.3627(14) 0.2452(7) 0.156(9) Uani 1 1 d . . . . .
H13C H 1.255661 0.345626 0.270369 0.235 Uiso 1 1 calc R U . . .
H13D H 1.269221 0.403157 0.242046 0.235 Uiso 1 1 calc R U . . .
H13E H 1.298028 0.334317 0.230177 0.235 Uiso 1 1 calc R U . . .
C133 C 1.1584(14) 0.3050(11) 0.2315(6) 0.147(7) Uani 1 1 d . . . . .
H13F H 1.194282 0.285563 0.211231 0.220 Uiso 1 1 calc R U . . .
H13G H 1.167283 0.278051 0.253707 0.220 Uiso 1 1 calc R U . . .
H13H H 1.103879 0.311364 0.228196 0.220 Uiso 1 1 calc R U . . .
C134 C 1.1572(16) 0.4180(16) 0.1999(6) 0.169(10) Uani 1 1 d . . . . .
H13I H 1.192278 0.401199 0.178627 0.254 Uiso 1 1 calc R U . . .
H13J H 1.102378 0.424628 0.196968 0.254 Uiso 1 1 calc R U . . .
H13K H 1.166398 0.457600 0.202890 0.254 Uiso 1 1 calc R U . . .
C31 C 1.2212(9) 0.2021(8) 0.0888(5) 0.107(4) Uani 1 1 d . . . . .
C32 C 1.2336(7) 0.1494(7) 0.1151(4) 0.094(3) Uani 1 1 d . . . . .
H32A H 1.248340 0.150481 0.138762 0.113 Uiso 1 1 calc R U . . .
C33 C 1.2257(8) 0.0949(8) 0.1037(5) 0.102(4) Uani 1 1 d . . . . .
C34 C 1.2124(8) 0.1139(12) 0.0672(4) 0.121(6) Uani 1 1 d . . . . .
H34A H 1.209541 0.085159 0.050415 0.145 Uiso 1 1 calc R U . . .
C35 C 1.2053(9) 0.1776(11) 0.0582(5) 0.115(5) Uani 1 1 d . . . . .
H35A H 1.200058 0.200596 0.033990 0.138 Uiso 1 1 calc R U . . .
C311 C 1.2396(10) 0.2632(9) 0.0882(6) 0.124(6) Uani 1 1 d . . . . .
C312 C 1.1896(16) 0.3139(11) 0.0649(9) 0.179(12) Uani 1 1 d . . . . .
H31A H 1.202899 0.353277 0.064691 0.268 Uiso 1 1 calc R U . . .
H31B H 1.133753 0.318581 0.074769 0.268 Uiso 1 1 calc R U . . .
H31C H 1.200177 0.302406 0.040458 0.268 Uiso 1 1 calc R U . . .
C313 C 1.3278(11) 0.2486(11) 0.0758(7) 0.146(8) Uani 1 1 d . . . . .
H31D H 1.345168 0.286880 0.072617 0.218 Uiso 1 1 calc R U . . .
H31E H 1.341005 0.230514 0.052971 0.218 Uiso 1 1 calc R U . . .
H31F H 1.354400 0.218984 0.093740 0.218 Uiso 1 1 calc R U . . .
C314 C 1.2187(11) 0.2844(12) 0.1270(6) 0.135(6) Uani 1 1 d . . . . .
H31G H 1.232026 0.323860 0.126340 0.202 Uiso 1 1 calc R U . . .
H31H H 1.248688 0.252825 0.143013 0.202 Uiso 1 1 calc R U . . .
H31I H 1.162261 0.289803 0.135728 0.202 Uiso 1 1 calc R U . . .
C331 C 1.2501(9) 0.0312(8) 0.1188(6) 0.111(5) Uani 1 1 d . . . . .
C332 C 1.2072(12) -0.0142(10) 0.1088(7) 0.145(8) Uani 1 1 d . . . . .
H33C H 1.227345 -0.056126 0.120190 0.217 Uiso 1 1 calc R U . . .
H33D H 1.150474 -0.000051 0.117257 0.217 Uiso 1 1 calc R U . . .
H33E H 1.216885 -0.014826 0.082783 0.217 Uiso 1 1 calc R U . . .
C333 C 1.3362(10) 0.0051(10) 0.1082(6) 0.134(6) Uani 1 1 d . . . . .
H33F H 1.351119 -0.037999 0.118792 0.201 Uiso 1 1 calc R U . . .
H33G H 1.349225 0.006528 0.082048 0.201 Uiso 1 1 calc R U . . .
H33H H 1.364861 0.029636 0.116699 0.201 Uiso 1 1 calc R U . . .
C334 C 1.2292(13) 0.0297(9) 0.1602(6) 0.130(6) Uani 1 1 d . . . . .
H33I H 1.245337 -0.013178 0.171051 0.194 Uiso 1 1 calc R U . . .
H33J H 1.256814 0.055276 0.168500 0.194 Uiso 1 1 calc R U . . .
H33K H 1.172334 0.045962 0.167137 0.194 Uiso 1 1 calc R U . . .
C41 C 0.6317(8) -0.0037(8) 0.1257(4) 0.100(4) Uani 1 1 d . . . . .
C42 C 0.5977(8) 0.0627(9) 0.1252(4) 0.109(5) Uani 1 1 d . . . . .
H42E H 0.551575 0.083124 0.142503 0.131 Uiso 1 1 calc R U . . .
C43 C 0.6315(8) 0.0924(9) 0.0949(4) 0.100(4) Uani 1 1 d . . . . .
C44 C 0.6879(8) 0.0504(8) 0.0753(4) 0.103(4) Uani 1 1 d . . . . .
H44E H 0.717766 0.060473 0.051107 0.123 Uiso 1 1 calc R U . . .
C45 C 0.6928(9) -0.0143(8) 0.0941(4) 0.104(4) Uani 1 1 d . . . . .
H45A H 0.723314 -0.054766 0.084906 0.125 Uiso 1 1 calc R U . . .
C411 C 0.6012(8) -0.0544(8) 0.1492(4) 0.103(4) Uani 1 1 d D . . . .
C414 C 0.5607(15) -0.0386(12) 0.1860(6) 0.157(8) Uiso 1 1 d D . . . .
H41A H 0.529063 0.004565 0.184620 0.236 Uiso 1 1 calc R U . . .
H41B H 0.526338 -0.066172 0.195986 0.236 Uiso 1 1 calc R U . . .
H41C H 0.600037 -0.043812 0.201322 0.236 Uiso 1 1 calc R U . . .
C412 C 0.6688(16) -0.1134(14) 0.1578(9) 0.123(5) Uiso 0.6 1 d D . P X 1
H41D H 0.700197 -0.128453 0.135372 0.184 Uiso 0.6 1 calc R U P X 1
H41E H 0.702648 -0.102487 0.171569 0.184 Uiso 0.6 1 calc R U P X 1
H41F H 0.645801 -0.146027 0.171802 0.184 Uiso 0.6 1 calc R U P X 1
C413 C 0.5511(18) -0.0784(15) 0.1298(8) 0.123(5) Uiso 0.6 1 d D . P X 1
H41G H 0.579929 -0.088083 0.105976 0.184 Uiso 0.6 1 calc R U P X 1
H41H H 0.539036 -0.115930 0.143509 0.184 Uiso 0.6 1 calc R U P X 1
H41I H 0.501931 -0.046501 0.127477 0.184 Uiso 0.6 1 calc R U P X 1
C415 C 0.516(3) -0.046(2) 0.1321(11) 0.123(5) Uiso 0.4 1 d D . P X 2
H41J H 0.477619 -0.006734 0.138755 0.184 Uiso 0.4 1 calc R U P X 2
H41K H 0.527929 -0.044222 0.105915 0.184 Uiso 0.4 1 calc R U P X 2
H41L H 0.492756 -0.080547 0.141835 0.184 Uiso 0.4 1 calc R U P X 2
C416 C 0.648(2) -0.106(2) 0.1393(12) 0.123(5) Uiso 0.4 1 d D . P X 2
H41M H 0.665083 -0.102025 0.113328 0.184 Uiso 0.4 1 calc R U P X 2
H41N H 0.694327 -0.117029 0.151248 0.184 Uiso 0.4 1 calc R U P X 2
H41O H 0.620629 -0.139390 0.145912 0.184 Uiso 0.4 1 calc R U P X 2
C431 C 0.5987(10) 0.1610(10) 0.0802(5) 0.117(5) Uani 1 1 d . . . . .
C432 C 0.5394(11) 0.1604(13) 0.0591(6) 0.154(9) Uani 1 1 d . . . . .
H43N H 0.493408 0.150958 0.075152 0.230 Uiso 1 1 calc R U . . .
H43O H 0.561612 0.128685 0.042413 0.230 Uiso 1 1 calc R U . . .
H43P H 0.523598 0.201178 0.045646 0.230 Uiso 1 1 calc R U . . .
C433 C 0.5645(12) 0.2019(10) 0.1092(6) 0.137(7) Uani 1 1 d . . . . .
H43G H 0.605260 0.201191 0.122961 0.205 Uiso 1 1 calc R U . . .
H43E H 0.521822 0.187100 0.125099 0.205 Uiso 1 1 calc R U . . .
H43F H 0.543607 0.244379 0.098851 0.205 Uiso 1 1 calc R U . . .
C434 C 0.6704(11) 0.1860(12) 0.0535(5) 0.139(7) Uani 1 1 d . . . . .
H43J H 0.718141 0.172074 0.064418 0.208 Uiso 1 1 calc R U . . .
H43H H 0.655091 0.231473 0.049956 0.208 Uiso 1 1 calc R U . . .
H43I H 0.680522 0.169369 0.030420 0.208 Uiso 1 1 calc R U . . .
C51 C 0.4818(9) 0.5766(6) 0.3424(5) 0.099(4) Uani 1 1 d . . . . .
C52 C 0.4684(8) 0.5815(5) 0.3072(4) 0.094(4) Uani 1 1 d . . . . .
H52A H 0.501630 0.597474 0.285611 0.113 Uiso 1 1 calc R U . . .
C53 C 0.3964(8) 0.5677(6) 0.3069(5) 0.101(4) Uani 1 1 d . . . . .
C54 C 0.3650(10) 0.5519(7) 0.3425(6) 0.121(6) Uani 1 1 d . . . . .
H54A H 0.311749 0.544245 0.351133 0.145 Uiso 1 1 calc R U . . .
C55 C 0.4165(10) 0.5592(6) 0.3646(5) 0.108(5) Uani 1 1 d . . . . .
H55A H 0.405949 0.555905 0.391302 0.130 Uiso 1 1 calc R U . . .
C511 C 0.5481(11) 0.5961(7) 0.3550(5) 0.114(5) Uani 1 1 d . . . . .
C512 C 0.5550(13) 0.5641(10) 0.3953(6) 0.134(6) Uani 1 1 d . . . . .
H51B H 0.502837 0.572746 0.410183 0.201 Uiso 1 1 calc R U . . .
H51C H 0.576277 0.519097 0.394954 0.201 Uiso 1 1 calc R U . . .
H51D H 0.590221 0.580883 0.405149 0.201 Uiso 1 1 calc R U . . .
C513 C 0.6210(9) 0.5880(7) 0.3287(6) 0.118(6) Uani 1 1 d . . . . .
H51E H 0.643566 0.543745 0.325994 0.177 Uiso 1 1 calc R U . . .
H51F H 0.609395 0.610303 0.305582 0.177 Uiso 1 1 calc R U . . .
H51G H 0.658708 0.604515 0.336933 0.177 Uiso 1 1 calc R U . . .
C514 C 0.5138(11) 0.6668(9) 0.3587(7) 0.142(8) Uani 1 1 d . . . . .
H51H H 0.465007 0.673148 0.376132 0.213 Uiso 1 1 calc R U . . .
H51I H 0.552025 0.682902 0.366748 0.213 Uiso 1 1 calc R U . . .
H51J H 0.502712 0.688690 0.335398 0.213 Uiso 1 1 calc R U . . .
C531 C 0.3597(13) 0.5812(8) 0.2713(8) 0.136(8) Uani 1 1 d . . . . .
C532 C 0.4162(15) 0.5781(10) 0.2384(6) 0.138(7) Uani 1 1 d . . . . .
H53C H 0.449710 0.535648 0.237233 0.207 Uiso 1 1 calc R U . . .
H53D H 0.388185 0.589804 0.217867 0.207 Uiso 1 1 calc R U . . .
H53E H 0.448822 0.606641 0.237705 0.207 Uiso 1 1 calc R U . . .
C533 C 0.3045(12) 0.6461(8) 0.2754(7) 0.142(8) Uani 1 1 d . . . . .
H53F H 0.267784 0.645400 0.297995 0.213 Uiso 1 1 calc R U . . .
H53G H 0.335508 0.675669 0.275247 0.213 Uiso 1 1 calc R U . . .
H53H H 0.274872 0.658832 0.255409 0.213 Uiso 1 1 calc R U . . .
C534 C 0.3010(17) 0.5331(13) 0.2785(9) 0.187(13) Uani 1 1 d . . . . .
H53I H 0.265642 0.539388 0.301428 0.281 Uiso 1 1 calc R U . . .
H53J H 0.269881 0.541571 0.259182 0.281 Uiso 1 1 calc R U . . .
H53K H 0.333067 0.490041 0.279114 0.281 Uiso 1 1 calc R U . . .
C61 C 0.7933(6) 0.1453(5) 0.4989(3) 0.071(2) Uani 1 1 d . . . . .
C62 C 0.8294(6) 0.1951(5) 0.4865(3) 0.070(2) Uani 1 1 d . . . . .
H62A H 0.885549 0.190545 0.474821 0.084 Uiso 1 1 calc R U . . .
C63 C 0.7749(6) 0.2521(4) 0.4966(3) 0.066(2) Uani 1 1 d . . . . .
C64 C 0.7081(7) 0.2372(5) 0.5153(3) 0.081(3) Uani 1 1 d . . . . .
H64A H 0.661828 0.267325 0.527592 0.097 Uiso 1 1 calc R U . . .
C65 C 0.7164(6) 0.1724(5) 0.5178(3) 0.074(2) Uani 1 1 d . . . . .
H65A H 0.678291 0.149446 0.532092 0.089 Uiso 1 1 calc R U . . .
C611 C 0.8340(6) 0.0766(5) 0.5010(3) 0.076(3) Uani 1 1 d . . . . .
C612 C 0.7764(8) 0.0375(6) 0.5062(5) 0.098(4) Uani 1 1 d . . . . .
H61A H 0.804447 -0.006516 0.509072 0.147 Uiso 1 1 calc R U . . .
H61B H 0.749832 0.045758 0.485368 0.147 Uiso 1 1 calc R U . . .
H61C H 0.737271 0.047704 0.527728 0.147 Uiso 1 1 calc R U . . .
C613 C 0.8936(7) 0.0615(5) 0.4659(3) 0.082(3) Uani 1 1 d . . . . .
H61D H 0.924152 0.018116 0.468553 0.123 Uiso 1 1 calc R U . . .
H61E H 0.929182 0.088769 0.461237 0.123 Uiso 1 1 calc R U . . .
H61F H 0.864866 0.068044 0.445845 0.123 Uiso 1 1 calc R U . . .
C614 C 0.8805(8) 0.0621(6) 0.5307(4) 0.093(3) Uani 1 1 d . . . . .
H61G H 0.908517 0.017984 0.532326 0.140 Uiso 1 1 calc R U . . .
H61H H 0.845093 0.071461 0.553279 0.140 Uiso 1 1 calc R U . . .
H61I H 0.918658 0.087274 0.525982 0.140 Uiso 1 1 calc R U . . .
C631 C 0.7965(8) 0.3140(5) 0.4945(4) 0.083(3) Uani 1 1 d . . . . .
C632 C 0.8592(7) 0.3229(5) 0.4612(3) 0.083(3) Uani 1 1 d . . . . .
H63A H 0.871942 0.362449 0.460967 0.124 Uiso 1 1 calc R U . . .
H63B H 0.838430 0.323011 0.439428 0.124 Uiso 1 1 calc R U . . .
H63C H 0.906826 0.288814 0.462213 0.124 Uiso 1 1 calc R U . . .
C633 C 0.8305(9) 0.3109(6) 0.5287(3) 0.089(3) Uani 1 1 d . . . . .
H63D H 0.836629 0.351821 0.531103 0.134 Uiso 1 1 calc R U . . .
H63E H 0.881901 0.280565 0.527295 0.134 Uiso 1 1 calc R U . . .
H63F H 0.794671 0.298269 0.549588 0.134 Uiso 1 1 calc R U . . .
C634 C 0.7209(9) 0.3684(5) 0.4944(4) 0.093(3) Uani 1 1 d . . . . .
H63G H 0.735337 0.407998 0.490289 0.139 Uiso 1 1 calc R U . . .
H63H H 0.686213 0.365995 0.517544 0.139 Uiso 1 1 calc R U . . .
H63I H 0.693444 0.365509 0.475305 0.139 Uiso 1 1 calc R U . . .
C71 C 0.3552(6) 0.1105(6) 0.3561(3) 0.078(3) Uani 1 1 d . . . . .
C72 C 0.3821(6) 0.0804(6) 0.3250(3) 0.078(3) Uani 1 1 d . . . . .
H72A H 0.377380 0.100565 0.300149 0.094 Uiso 1 1 calc R U . . .
C73 C 0.4095(6) 0.0158(6) 0.3346(3) 0.082(3) Uani 1 1 d . . . . .
C74 C 0.3980(7) 0.0065(7) 0.3732(4) 0.088(3) Uani 1 1 d . . . . .
H74A H 0.405998 -0.034362 0.388194 0.106 Uiso 1 1 calc R U . . .
C75 C 0.3630(6) 0.0657(7) 0.3858(3) 0.086(3) Uani 1 1 d . . . . .
H75A H 0.342805 0.073544 0.411371 0.103 Uiso 1 1 calc R U . . .
C711 C 0.3066(6) 0.1795(6) 0.3575(3) 0.082(3) Uani 1 1 d . . . . .
C712 C 0.2206(7) 0.1823(7) 0.3540(4) 0.100(4) Uani 1 1 d . . . . .
H71A H 0.220355 0.168934 0.330909 0.150 Uiso 1 1 calc R U . . .
H71B H 0.188030 0.224966 0.355499 0.150 Uiso 1 1 calc R U . . .
H71C H 0.199438 0.154804 0.373414 0.150 Uiso 1 1 calc R U . . .
C713 C 0.3402(8) 0.2231(6) 0.3267(5) 0.105(4) Uani 1 1 d . . . . .
H71D H 0.325473 0.265319 0.333737 0.158 Uiso 1 1 calc R U . . .
H71E H 0.318707 0.223234 0.305101 0.158 Uiso 1 1 calc R U . . .
H71F H 0.397682 0.208230 0.321739 0.158 Uiso 1 1 calc R U . . .
C714 C 0.3048(7) 0.2033(8) 0.3938(4) 0.098(4) Uani 1 1 d . . . . .
H71G H 0.284241 0.248512 0.392082 0.148 Uiso 1 1 calc R U . . .
H71H H 0.358246 0.192082 0.399447 0.148 Uiso 1 1 calc R U . . .
H71I H 0.270875 0.184188 0.412854 0.148 Uiso 1 1 calc R U . . .
C731 C 0.4291(8) -0.0361(7) 0.3101(4) 0.091(3) Uani 1 1 d . . . . .
C732 C 0.3490(11) -0.0375(8) 0.3009(5) 0.113(5) Uani 1 1 d . . . . .
H73G H 0.328218 0.000844 0.286227 0.170 Uiso 1 1 calc R U . . .
H73H H 0.311635 -0.040999 0.323142 0.170 Uiso 1 1 calc R U . . .
H73I H 0.356722 -0.073203 0.287726 0.170 Uiso 1 1 calc R U . . .
C733 C 0.4821(10) -0.0194(7) 0.2745(4) 0.106(4) Uani 1 1 d . . . . .
H73A H 0.468351 0.025669 0.268407 0.160 Uiso 1 1 calc R U . . .
H73B H 0.473782 -0.039615 0.255274 0.160 Uiso 1 1 calc R U . . .
H73C H 0.537435 -0.033803 0.277522 0.160 Uiso 1 1 calc R U . . .
C734 C 0.4760(12) -0.0956(8) 0.3260(6) 0.125(6) Uani 1 1 d . . . . .
H73D H 0.482169 -0.128510 0.310945 0.187 Uiso 1 1 calc R U . . .
H73E H 0.448872 -0.106238 0.350036 0.187 Uiso 1 1 calc R U . . .
H73F H 0.527965 -0.091149 0.327634 0.187 Uiso 1 1 calc R U . . .
C81 C 1.0952(9) -0.1445(7) 0.2968(4) 0.102(4) Uani 1 1 d . . . . .
C82 C 1.0729(8) -0.1151(6) 0.3288(4) 0.091(4) Uani 1 1 d . . . . .
H82A H 1.097045 -0.083284 0.334123 0.110 Uiso 1 1 calc R U . . .
C83 C 1.0212(9) -0.1431(6) 0.3538(4) 0.095(4) Uani 1 1 d . . . . .
C84 C 1.0067(10) -0.1897(6) 0.3365(4) 0.104(4) Uani 1 1 d . . . . .
H84A H 0.976004 -0.220472 0.347872 0.125 Uiso 1 1 calc R U . . .
C85 C 1.0535(10) -0.1897(6) 0.3014(4) 0.099(4) Uani 1 1 d . . . . .
H85A H 1.059811 -0.220323 0.284042 0.119 Uiso 1 1 calc R U . . .
C811 C 1.1638(9) -0.1373(8) 0.2665(4) 0.103(4) Uani 1 1 d D . . . .
C812 C 1.1536(11) -0.1499(15) 0.2328(6) 0.168(7) Uani 1 1 d . . . . .
H81A H 1.148146 -0.192318 0.234672 0.251 Uiso 1 1 calc R U . . .
H81B H 1.106095 -0.120532 0.225724 0.251 Uiso 1 1 calc R U . . .
H81C H 1.199382 -0.145422 0.214809 0.251 Uiso 1 1 calc R U . . .
C813 C 1.2303(18) -0.183(3) 0.2781(15) 0.168(7) Uani 0.675 1 d . . P Y 1
H81D H 1.219468 -0.223711 0.282356 0.251 Uiso 0.675 1 calc R U P Y 1
H81E H 1.276795 -0.183530 0.259589 0.251 Uiso 0.675 1 calc R U P Y 1
H81F H 1.239882 -0.171959 0.300328 0.251 Uiso 0.675 1 calc R U P Y 1
C815 C 1.245(3) -0.168(7) 0.277(3) 0.168(7) Uani 0.325 1 d D . P Y 2
H81K H 1.251143 -0.212599 0.282676 0.251 Uiso 0.325 1 calc R U P Y 2
H81L H 1.285887 -0.160899 0.256348 0.251 Uiso 0.325 1 calc R U P Y 2
H81M H 1.250867 -0.149812 0.297304 0.251 Uiso 0.325 1 calc R U P Y 2
C814 C 1.1704(12) -0.0766(15) 0.2594(6) 0.168(7) Uani 1 1 d . . . . .
H81G H 1.177757 -0.062693 0.281186 0.251 Uiso 1 1 calc R U . . .
H81H H 1.215659 -0.074517 0.240569 0.251 Uiso 1 1 calc R U . . .
H81I H 1.122372 -0.049627 0.251484 0.251 Uiso 1 1 calc R U . . .
C831 C 0.9947(8) -0.1380(7) 0.3943(4) 0.099(4) Uani 1 1 d . . . . .
C832 C 1.0595(13) -0.1869(11) 0.4114(5) 0.150(5) Uani 1 1 d . . . . .
H83A H 1.110981 -0.180026 0.400441 0.225 Uiso 1 1 calc R U . . .
H83B H 1.050743 -0.183417 0.437171 0.225 Uiso 1 1 calc R U . . .
H83C H 1.058025 -0.228519 0.407586 0.225 Uiso 1 1 calc R U . . .
C833 C 0.9886(13) -0.0723(11) 0.4026(5) 0.150(5) Uani 1 1 d . . . . .
H83D H 1.039708 -0.062758 0.394544 0.225 Uiso 1 1 calc R U . . .
H83E H 0.973068 -0.069782 0.428396 0.225 Uiso 1 1 calc R U . . .
H83F H 0.949067 -0.042379 0.390010 0.225 Uiso 1 1 calc R U . . .
C834 C 0.9210(13) -0.1444(11) 0.4081(5) 0.150(5) Uani 1 1 d . . . . .
H83G H 0.920560 -0.188036 0.409250 0.225 Uiso 1 1 calc R U . . .
H83H H 0.883840 -0.118766 0.392860 0.225 Uiso 1 1 calc R U . . .
H83I H 0.905472 -0.131130 0.432292 0.225 Uiso 1 1 calc R U . . .
Sb1 Sb 0.8901(7) 0.8906(5) 0.0270(3) 0.1179(13) Uani 0.19 1 d G . P Z 1
F11 F 0.7910(11) 0.8776(16) 0.0467(9) 0.135(7) Uiso 0.19 1 d G . P Z 1
F12 F 0.908(2) 0.8278(13) -0.0027(8) 0.135(7) Uiso 0.19 1 d G . P Z 1
F13 F 0.8454(19) 0.9492(13) -0.0082(8) 0.135(7) Uiso 0.19 1 d G . P Z 1
F14 F 0.9347(19) 0.8321(13) 0.0622(7) 0.135(7) Uiso 0.19 1 d G . P Z 1
F15 F 0.872(2) 0.9535(13) 0.0567(8) 0.135(7) Uiso 0.19 1 d G . P Z 1
F16 F 0.9891(11) 0.9037(17) 0.0072(9) 0.135(7) Uiso 0.19 1 d G . P Z 1
Sb1A Sb 0.8839(8) 0.8744(6) 0.0331(3) 0.1179(13) Uani 0.175 1 d G . P A 2
F11A F 0.879(2) 0.8039(13) 0.0145(10) 0.144(9) Uiso 0.175 1 d G . P A 2
F12A F 0.8009(17) 0.9225(17) 0.0102(11) 0.144(9) Uiso 0.175 1 d G . P A 2
F13A F 0.812(2) 0.8582(19) 0.0736(7) 0.144(9) Uiso 0.175 1 d G . P A 2
F14A F 0.956(2) 0.8905(19) -0.0074(7) 0.144(9) Uiso 0.175 1 d G . P A 2
F15A F 0.9669(18) 0.8262(18) 0.0560(11) 0.144(9) Uiso 0.175 1 d G . P A 2
F16A F 0.889(3) 0.9448(14) 0.0517(11) 0.144(9) Uiso 0.175 1 d G . P A 2
Sb1C Sb 0.9163(9) 0.8875(7) 0.0369(3) 0.1179(13) Uani 0.125 1 d G . P B 3
F11C F 0.909(4) 0.949(2) 0.0658(13) 0.145(12) Uiso 0.125 1 d G . P B 3
F12C F 0.993(3) 0.833(2) 0.0614(15) 0.145(12) Uiso 0.125 1 d G . P B 3
F13C F 0.838(3) 0.860(3) 0.0696(12) 0.145(12) Uiso 0.125 1 d G . P B 3
F14C F 0.995(3) 0.915(3) 0.0041(13) 0.145(12) Uiso 0.125 1 d G . P B 3
F15C F 0.840(3) 0.942(2) 0.0123(15) 0.145(12) Uiso 0.125 1 d G . P B 3
F16C F 0.924(4) 0.826(2) 0.0079(13) 0.145(12) Uiso 0.125 1 d G . P B 3
C11S C 0.805(4) 0.750(3) 0.0587(19) 0.031(13) Uiso 0.075 1 d D . P C 3
H11J H 0.775773 0.782791 0.074517 0.037 Uiso 0.075 1 calc R U P C 3
H11K H 0.844892 0.766631 0.041122 0.037 Uiso 0.075 1 calc R U P C 3
Cl18 Cl 0.750(3) 0.735(3) 0.0396(15) 0.105(12) Uiso 0.075 1 d D . P C 3
Cl19 Cl 0.861(3) 0.673(2) 0.0888(13) 0.098(11) Uiso 0.075 1 d . . P C 3
Sb1B Sb 0.8606(5) 0.8462(5) 0.0385(2) 0.1179(13) Uani 0.175 1 d G . P D 4
F11B F 0.7918(19) 0.8307(18) 0.0804(6) 0.146(9) Uiso 0.175 1 d G . P D 4
F12B F 0.856(2) 0.9231(10) 0.0525(10) 0.146(9) Uiso 0.175 1 d G . P D 4
F13B F 0.7746(16) 0.8836(18) 0.0149(10) 0.146(9) Uiso 0.175 1 d G . P D 4
F14B F 0.9465(16) 0.8089(18) 0.0620(10) 0.146(9) Uiso 0.175 1 d G . P D 4
F15B F 0.865(2) 0.7693(10) 0.0245(10) 0.146(9) Uiso 0.175 1 d G . P D 4
F16B F 0.9293(19) 0.8617(19) -0.0035(6) 0.146(9) Uiso 0.175 1 d G . P D 4
Sb1D Sb 0.8133(12) 0.8013(12) 0.0542(5) 0.1179(13) Uani 0.095 1 d G . P E 5
F11D F 0.716(3) 0.811(5) 0.084(2) 0.19(3) Uiso 0.095 1 d G . P E 5
F12D F 0.800(6) 0.731(3) 0.039(3) 0.19(3) Uiso 0.095 1 d G . P E 5
F13D F 0.862(5) 0.751(4) 0.091(2) 0.19(3) Uiso 0.095 1 d G . P E 5
F14D F 0.764(5) 0.851(4) 0.017(2) 0.19(3) Uiso 0.095 1 d G . P E 5
F15D F 0.827(6) 0.872(3) 0.070(3) 0.19(3) Uiso 0.095 1 d G . P E 5
F16D F 0.911(3) 0.791(5) 0.024(2) 0.19(3) Uiso 0.095 1 d G . P E 5
Sb1E Sb 0.9148(18) 0.8716(15) 0.0308(8) 0.1179(13) Uani 0.065 1 d G . P F 6
F11E F 0.815(3) 0.918(4) 0.050(3) 0.13(2) Uiso 0.065 1 d G . P F 6
F12E F 0.961(6) 0.908(4) 0.059(2) 0.13(2) Uiso 0.065 1 d G . P F 6
F13E F 0.922(6) 0.936(3) -0.006(2) 0.13(2) Uiso 0.065 1 d G . P F 6
F14E F 0.907(6) 0.808(3) 0.0676(19) 0.13(2) Uiso 0.065 1 d G . P F 6
F15E F 0.869(5) 0.835(4) 0.003(2) 0.13(2) Uiso 0.065 1 d G . P F 6
F16E F 1.015(3) 0.825(4) 0.011(3) 0.13(2) Uiso 0.065 1 d G . P F 6
Sb1F Sb 0.8273(11) 0.8019(11) 0.0495(5) 0.1179(13) Uani 0.1 1 d G . P G 7
F11F F 0.813(3) 0.744(2) 0.0231(13) 0.117(11) Uiso 0.1 1 d G . P G 7
F12F F 0.7300(18) 0.855(2) 0.0416(16) 0.117(11) Uiso 0.1 1 d G . P G 7
F13F F 0.877(3) 0.839(2) 0.0078(9) 0.117(11) Uiso 0.1 1 d G . P G 7
F14F F 0.778(3) 0.765(3) 0.0913(9) 0.117(11) Uiso 0.1 1 d G . P G 7
F15F F 0.9246(18) 0.749(2) 0.0575(16) 0.117(11) Uiso 0.1 1 d G . P G 7
F16F F 0.842(3) 0.860(2) 0.0760(13) 0.117(11) Uiso 0.1 1 d G . P G 7
Sb1L Sb 0.9855(15) 0.9296(13) 0.0471(6) 0.1179(13) Uani 0.05 1 d G . P H 8
F11L F 0.943(6) 0.910(5) 0.011(2) 0.12(2) Uiso 0.05 1 d G . P H 8
F12L F 0.890(3) 0.987(4) 0.061(3) 0.12(2) Uiso 0.05 1 d G . P H 8
F13L F 1.021(6) 0.992(4) 0.015(2) 0.12(2) Uiso 0.05 1 d G . P H 8
F14L F 0.950(6) 0.868(4) 0.079(2) 0.12(2) Uiso 0.05 1 d G . P H 8
F15L F 1.081(3) 0.872(4) 0.033(3) 0.12(2) Uiso 0.05 1 d G . P H 8
F16L F 1.028(6) 0.950(5) 0.083(2) 0.12(2) Uiso 0.05 1 d G . P H 8
Sb1M Sb 1.160329 0.904083 0.026583 0.093 Uiso 0.0225 1 d . . P I 9
F11M F 1.065968 0.966466 0.029017 0.107 Uiso 0.0225 1 d . . P I 9
F12M F 1.104045 0.843847 0.032252 0.107 Uiso 0.0225 1 d . . P I 9
F13M F 1.152904 0.898814 0.076302 0.107 Uiso 0.0225 1 d . . P I 9
F14M F 1.167754 0.909352 -0.023135 0.107 Uiso 0.0225 1 d . . P I 9
F15M F 1.216613 0.964319 0.020915 0.107 Uiso 0.0225 1 d . . P I 9
F16M F 1.254690 0.841701 0.024149 0.107 Uiso 0.0225 1 d . . P I 9
Sb1K Sb 1.169(3) 0.933(2) 0.0277(14) 0.113(12) Uiso 0.025 1 d . . P I 9
Sb1N Sb 1.209(5) 0.898(4) 0.037(2) 0.126(18) Uiso 0.02 1 d . . P I 9
Sb22 Sb 1.358(6) 0.978(4) 0.009(3) 0.12(2) Uiso 0.015 1 d . . P J 8
Sb21 Sb 1.315(3) 0.944(2) 0.0168(13) 0.122(15) Uiso 0.0225 1 d G . P K 10
F211 F 1.404(4) 0.971(4) -0.005(2) 0.079(16) Uiso 0.0375 1 d G . P K 10
F212 F 1.252(5) 1.013(3) -0.007(2) 0.079(16) Uiso 0.0375 1 d G . P K 10
F213 F 1.302(6) 0.989(4) 0.0555(19) 0.079(16) Uiso 0.0375 1 d G . P K 10
F214 F 1.327(6) 0.899(4) -0.0219(19) 0.079(16) Uiso 0.0375 1 d G . P K 10
F215 F 1.377(5) 0.875(3) 0.040(2) 0.079(16) Uiso 0.0375 1 d G . P K 10
F216 F 1.225(4) 0.917(4) 0.038(2) 0.079(16) Uiso 0.0375 1 d G . P K 10
Sb2 Sb -0.2297(4) 0.5283(3) 0.57164(19) 0.1086(11) Uani 0.275 1 d G . P L 1
F21 F -0.2170(12) 0.4446(4) 0.5669(5) 0.119(4) Uiso 0.275 1 d G . P L 1
F22 F -0.3388(5) 0.5395(9) 0.5832(6) 0.119(4) Uiso 0.275 1 d G . P L 1
F23 F -0.2214(13) 0.5080(9) 0.6201(2) 0.119(4) Uiso 0.275 1 d G . P L 1
F24 F -0.2381(13) 0.5486(9) 0.5231(2) 0.119(4) Uiso 0.275 1 d G . P L 1
F25 F -0.1206(5) 0.5171(9) 0.5600(6) 0.119(4) Uiso 0.275 1 d G . P L 1
F26 F -0.2424(12) 0.6121(4) 0.5764(5) 0.119(4) Uiso 0.275 1 d G . P L 1
Sb2A Sb -0.2328(7) 0.5134(6) 0.5668(3) 0.1086(11) Uani 0.175 1 d G . P M 4
F21A F -0.3282(12) 0.5675(13) 0.5845(10) 0.129(7) Uiso 0.175 1 d G . P M 4
F22A F -0.2843(19) 0.4509(12) 0.5693(9) 0.129(7) Uiso 0.175 1 d G . P M 4
F23A F -0.252(2) 0.5402(16) 0.5200(5) 0.129(7) Uiso 0.175 1 d G . P M 4
F24A F -0.214(2) 0.4866(16) 0.6136(5) 0.129(7) Uiso 0.175 1 d G . P M 4
F25A F -0.1814(19) 0.5759(12) 0.5642(9) 0.129(7) Uiso 0.175 1 d G . P M 4
F26A F -0.1374(13) 0.4594(13) 0.5490(9) 0.129(7) Uiso 0.175 1 d G . P M 4
Sb2B Sb -0.2434(7) 0.5120(7) 0.5550(3) 0.1086(11) Uani 0.1 1 d G . P N 3
F21B F -0.331(2) 0.479(3) 0.5672(15) 0.129(12) Uiso 0.1 1 d G . P N 3
F22B F -0.288(3) 0.568(2) 0.5896(12) 0.129(12) Uiso 0.1 1 d G . P N 3
F23B F -0.194(3) 0.454(2) 0.5892(12) 0.129(12) Uiso 0.1 1 d G . P N 3
F24B F -0.293(3) 0.570(2) 0.5209(12) 0.129(12) Uiso 0.1 1 d G . P N 3
F25B F -0.199(3) 0.456(2) 0.5205(12) 0.129(12) Uiso 0.1 1 d G . P N 3
F26B F -0.156(2) 0.545(3) 0.5428(15) 0.129(12) Uiso 0.1 1 d G . P N 3
Sb2D Sb -0.0908(3) 0.3873(3) 0.64250(17) 0.080 Uiso 0.15 1 d G U P O 1
F21D F -0.1418(19) 0.3382(14) 0.6257(9) 0.123(7) Uiso 0.15 1 d G . P O 1
F22D F 0.0024(12) 0.3536(15) 0.6123(8) 0.123(7) Uiso 0.15 1 d G . P O 1
F23D F -0.120(2) 0.4505(12) 0.6062(7) 0.123(7) Uiso 0.15 1 d G . P O 1
F24D F -0.062(2) 0.3240(12) 0.6787(7) 0.123(7) Uiso 0.15 1 d G . P O 1
F25D F -0.1840(12) 0.4210(15) 0.6727(8) 0.123(7) Uiso 0.15 1 d G . P O 1
F26D F -0.0397(19) 0.4364(14) 0.6593(9) 0.123(7) Uiso 0.15 1 d G . P O 1
Sb2E Sb -0.0850(4) 0.3924(4) 0.6221(2) 0.1086(11) Uani 0.15 1 d G . P P 5
F21E F -0.1461(16) 0.3352(11) 0.6364(8) 0.109(6) Uiso 0.15 1 d G . P P 5
F22E F -0.0066(14) 0.3331(11) 0.5969(8) 0.109(6) Uiso 0.15 1 d G . P P 5
F23E F -0.1323(17) 0.4200(15) 0.5812(5) 0.109(6) Uiso 0.15 1 d G . P P 5
F24E F -0.0377(17) 0.3648(15) 0.6630(5) 0.109(6) Uiso 0.15 1 d G . P P 5
F25E F -0.1634(14) 0.4517(11) 0.6473(8) 0.109(6) Uiso 0.15 1 d G . P P 5
F26E F -0.0239(16) 0.4497(11) 0.6078(8) 0.109(6) Uiso 0.15 1 d G . P P 5
Sb2C Sb -0.3004(8) 0.4992(8) 0.5473(4) 0.1086(11) Uani 0.075 1 d . . P Q 5
Sb2F Sb -0.050930 0.404770 0.634290 0.070 Uiso 0.075 1 d . U P R 6
F21F F -0.010030 0.442580 0.590480 0.080 Uiso 0.075 1 d . . P R 6
F22F F 0.044870 0.391730 0.650250 0.080 Uiso 0.075 1 d . . P R 6
F23F F -0.015220 0.327650 0.615960 0.080 Uiso 0.075 1 d . . P R 6
F24F F -0.086650 0.481890 0.652620 0.080 Uiso 0.075 1 d . . P R 6
F25F F -0.146740 0.417810 0.618340 0.080 Uiso 0.075 1 d . . P R 6
F26F F -0.091840 0.366960 0.678100 0.080 Uiso 0.075 1 d . . P R 6
Sb3 Sb 0.4905(10) 0.2307(7) 0.7596(5) 0.0977(8) Uani 0.275 1 d G . P S 1
F31 F 0.5472(18) 0.2205(15) 0.7134(6) 0.155(7) Uani 0.275 1 d G . P S 1
F32 F 0.5499(18) 0.2834(14) 0.7658(9) 0.155(7) Uani 0.275 1 d G . P S 1
F33 F 0.5638(17) 0.1624(12) 0.7779(9) 0.155(7) Uani 0.275 1 d G . P S 1
F34 F 0.4171(17) 0.2990(10) 0.7414(9) 0.155(7) Uani 0.275 1 d G . P S 1
F35 F 0.4311(18) 0.1779(13) 0.7535(9) 0.155(7) Uani 0.275 1 d G . P S 1
F36 F 0.4337(19) 0.2408(15) 0.8059(6) 0.155(7) Uani 0.275 1 d G . P S 1
Sb3A Sb 0.4938(7) 0.2357(4) 0.7597(3) 0.0977(8) Uani 0.35 1 d G . P T 2
F31A F 0.5477(13) 0.2298(10) 0.7127(4) 0.130(5) Uani 0.35 1 d G . P T 2
F32A F 0.5788(10) 0.2550(8) 0.7726(6) 0.130(5) Uani 0.35 1 d G . P T 2
F33A F 0.5385(12) 0.1512(4) 0.7712(6) 0.130(5) Uani 0.35 1 d G . P T 2
F34A F 0.4491(12) 0.3202(4) 0.7481(6) 0.130(5) Uani 0.35 1 d G . P T 2
F35A F 0.4089(10) 0.2164(9) 0.7467(6) 0.130(5) Uani 0.35 1 d G . P T 2
F36A F 0.4399(13) 0.2415(10) 0.8067(4) 0.130(5) Uani 0.35 1 d G . P T 2
Sb3B Sb 0.4857(8) 0.2485(4) 0.7608(4) 0.0977(8) Uani 0.25 1 d G . P U 3
F31B F 0.4572(17) 0.3353(4) 0.7572(7) 0.133(6) Uani 0.25 1 d G . P U 3
F32B F 0.4109(13) 0.2504(12) 0.7326(7) 0.133(6) Uani 0.25 1 d G . P U 3
F33B F 0.4101(14) 0.2464(12) 0.8020(6) 0.133(6) Uani 0.25 1 d G . P U 3
F34B F 0.5614(14) 0.2506(12) 0.7195(6) 0.133(6) Uani 0.25 1 d G . P U 3
F35B F 0.5605(14) 0.2466(12) 0.7889(7) 0.133(6) Uani 0.25 1 d G . P U 3
F36B F 0.5142(16) 0.1616(4) 0.7644(7) 0.133(6) Uani 0.25 1 d G . P U 3
Sb4 Sb 0.3673(2) 0.14019(15) 0.20288(10) 0.0869(6) Uani 0.7 1 d . . P V 1
F41 F 0.2625(6) 0.1630(7) 0.1954(4) 0.093(3) Uani 0.7 1 d . . P V 1
F42 F 0.3593(11) 0.0610(8) 0.2137(6) 0.130(6) Uani 0.7 1 d . . P V 1
F43 F 0.3762(11) 0.2192(9) 0.1887(5) 0.124(5) Uani 0.7 1 d . . P V 1
F44 F 0.3363(9) 0.1565(8) 0.2487(4) 0.108(4) Uani 0.7 1 d . . P V 1
F45 F 0.4735(8) 0.1172(9) 0.2079(6) 0.134(6) Uani 0.7 1 d . . P V 1
F46 F 0.4013(12) 0.1242(11) 0.1548(5) 0.134(6) Uani 0.7 1 d . . P V 1
Sb4A Sb 0.3741(6) 0.1541(5) 0.1968(3) 0.0869(6) Uani 0.3 1 d G . P W 2
F41A F 0.2684(9) 0.1812(15) 0.1910(10) 0.123(10) Uani 0.3 1 d G . P W 2
F42A F 0.346(2) 0.1777(15) 0.2433(4) 0.123(10) Uani 0.3 1 d G . P W 2
F43A F 0.388(2) 0.2332(8) 0.1792(8) 0.123(10) Uani 0.3 1 d G . P W 2
F44A F 0.361(2) 0.0750(8) 0.2144(8) 0.123(10) Uani 0.3 1 d G . P W 2
F45A F 0.402(2) 0.1305(15) 0.1503(4) 0.123(10) Uani 0.3 1 d G . P W 2
F46A F 0.4798(8) 0.1270(14) 0.2026(10) 0.123(10) Uani 0.3 1 d G . P W 2
Sb5 Sb 0.0009(13) 0.3416(8) 0.7271(7) 0.158(4) Uani 0.2 1 d G . P X 9
F51 F 0.084(3) 0.360(2) 0.7418(19) 0.23(2) Uani 0.2 1 d G . P X 9
F52 F 0.016(4) 0.393(2) 0.6843(10) 0.23(2) Uani 0.2 1 d G . P X 9
F53 F 0.071(3) 0.2738(17) 0.7056(14) 0.23(2) Uani 0.2 1 d G . P X 9
F54 F -0.069(3) 0.4094(16) 0.7486(14) 0.23(2) Uani 0.2 1 d G . P X 9
F55 F -0.014(4) 0.2906(19) 0.7699(10) 0.23(2) Uani 0.2 1 d G . P X 9
F56 F -0.082(3) 0.323(3) 0.7124(19) 0.23(2) Uani 0.2 1 d G . P X 9
Sb5A Sb -0.0337(11) 0.6690(8) 0.2821(6) 0.158(4) Uani 0.2 1 d G . P Y 7
F51A F 0.0688(13) 0.6557(19) 0.2910(11) 0.123(7) Uiso 0.2 1 d G . P Y 7
F52A F -0.010(2) 0.7201(14) 0.2403(8) 0.123(7) Uiso 0.2 1 d G . P Y 7
F53A F -0.067(2) 0.7381(12) 0.3082(10) 0.123(7) Uiso 0.2 1 d G . P Y 7
F54A F -0.001(2) 0.6000(12) 0.2560(9) 0.123(7) Uiso 0.2 1 d G . P Y 7
F55A F -0.057(2) 0.6180(14) 0.3239(7) 0.123(7) Uiso 0.2 1 d G . P Y 7
F56A F -0.1362(14) 0.6823(19) 0.2731(10) 0.123(7) Uiso 0.2 1 d G . P Y 7
Sb5B Sb 0.0220(14) 0.3403(10) 0.7186(7) 0.158(4) Uani 0.1 1 d G . P Z 3
F51B F -0.0757(16) 0.3883(17) 0.7080(11) 0.075(6) Uiso 0.1 1 d G . P Z 3
F52B F 0.072(2) 0.3944(15) 0.6866(10) 0.075(6) Uiso 0.1 1 d G . P Z 3
F53B F 0.012(2) 0.3883(17) 0.7557(9) 0.075(6) Uiso 0.1 1 d G . P Z 3
F54B F 0.032(2) 0.2922(16) 0.6814(9) 0.075(6) Uiso 0.1 1 d G . P Z 3
F55B F -0.028(2) 0.2861(16) 0.7505(9) 0.075(6) Uiso 0.1 1 d G . P Z 3
F56B F 0.1197(17) 0.2922(16) 0.7291(11) 0.075(6) Uiso 0.1 1 d G . P Z 3
Sb5D Sb 0.0300(7) 0.3337(7) 0.7223(3) 0.072(3) Uiso 0.125 1 d G . P A 4
F51D F 0.071(3) 0.2786(19) 0.6872(10) 0.121(11) Uiso 0.125 1 d G . P A 4
F52D F 0.1309(15) 0.343(3) 0.7214(13) 0.121(11) Uiso 0.125 1 d G . P A 4
F53D F 0.047(3) 0.2671(16) 0.7580(10) 0.121(11) Uiso 0.125 1 d G . P A 4
F54D F 0.013(3) 0.4003(16) 0.6866(10) 0.121(11) Uiso 0.125 1 d G . P A 4
F55D F -0.0710(14) 0.325(3) 0.7233(13) 0.121(11) Uiso 0.125 1 d G . P A 4
F56D F -0.011(3) 0.3888(19) 0.7575(10) 0.121(11) Uiso 0.125 1 d G . P A 4
Sb5F Sb 0.0234(15) 0.6615(12) 0.2536(7) 0.121(8) Uiso 0.075 1 d G . P B 10
F51F F 0.063(7) 0.630(6) 0.296(2) 0.18(3) Uiso 0.075 1 d G . P B 10
F52F F 0.106(5) 0.605(4) 0.229(3) 0.18(3) Uiso 0.075 1 d G . P B 10
F53F F 0.084(6) 0.719(5) 0.245(3) 0.18(3) Uiso 0.075 1 d G . P B 10
F54F F -0.037(6) 0.604(5) 0.262(3) 0.18(3) Uiso 0.075 1 d G . P B 10
F55F F -0.060(5) 0.718(5) 0.278(3) 0.18(3) Uiso 0.075 1 d G . P B 10
F56F F -0.016(7) 0.693(6) 0.2109(19) 0.18(3) Uiso 0.075 1 d G . P B 10
Sb5C Sb 0.0126(9) 0.3275(6) 0.7354(6) 0.102(4) Uani 0.125 1 d G . P C 8
F51C F 0.032(2) 0.2812(17) 0.6966(9) 0.105(8) Uiso 0.125 1 d G . P C 8
F52C F 0.064(2) 0.3841(14) 0.7070(10) 0.105(8) Uiso 0.125 1 d G . P C 8
F53C F 0.1079(15) 0.2805(16) 0.7491(12) 0.105(8) Uiso 0.125 1 d G . P C 8
F54C F -0.0827(14) 0.3745(17) 0.7218(12) 0.105(8) Uiso 0.125 1 d G . P C 8
F55C F -0.039(2) 0.2710(14) 0.7639(10) 0.105(8) Uiso 0.125 1 d G . P C 8
F56C F -0.007(2) 0.3738(16) 0.7743(9) 0.105(8) Uiso 0.125 1 d G . P C 8
Sb5E Sb -0.0222(16) 0.4160(12) 0.6176(7) 0.094(6) Uiso 0.0375 1 d . . P D 8
Sb6 Sb 0.47782(5) 0.20547(4) 0.56554(3) 0.0882(2) Uani 1 1 d . . . . .
F61 F 0.4135(6) 0.2866(5) 0.5616(3) 0.1227(11) Uani 1 1 d . . . . .
F62 F 0.5446(6) 0.1257(5) 0.5690(3) 0.1227(11) Uani 1 1 d . . . . .
F63 F 0.4408(6) 0.1971(5) 0.6153(3) 0.1227(11) Uani 1 1 d . . . . .
F64 F 0.5588(6) 0.2366(5) 0.5736(3) 0.1227(11) Uani 1 1 d . . . . .
F65 F 0.4011(6) 0.1716(5) 0.5568(3) 0.1227(11) Uani 1 1 d . . . . .
F66 F 0.5164(6) 0.2135(5) 0.5166(3) 0.1227(11) Uani 1 1 d . . . . .
Sb7 Sb 0.500000 0.500000 0.500000 0.1412(12) Uani 0.55 2 d S . P E 1
F71 F 0.577(2) 0.4631(16) 0.4642(9) 0.193(6) Uiso 0.55 1 d . . P E 1
F72 F 0.476(2) 0.4171(17) 0.5221(10) 0.193(6) Uiso 0.55 1 d . . P E 1
F73 F 0.430(2) 0.5319(17) 0.4676(10) 0.193(6) Uiso 0.55 1 d . . P E 1
Sb7B Sb 0.5519(11) 0.5623(9) 0.4951(7) 0.1412(12) Uani 0.075 1 d G . P E -1
F71B F 0.619(4) 0.537(4) 0.4531(14) 0.137(19) Uiso 0.075 1 d G . P E -1
F72B F 0.536(5) 0.6450(15) 0.475(2) 0.137(19) Uiso 0.075 1 d G . P E -1
F73B F 0.466(3) 0.555(4) 0.477(2) 0.137(19) Uiso 0.075 1 d G . P E -1
F74B F 0.638(3) 0.569(4) 0.514(2) 0.137(19) Uiso 0.075 1 d G . P E -1
F75B F 0.568(5) 0.4796(15) 0.515(2) 0.137(19) Uiso 0.075 1 d G . P E -1
F76B F 0.485(4) 0.588(4) 0.5371(14) 0.137(19) Uiso 0.075 1 d G . P E -1
Sb8 Sb 1.09073(5) 0.16522(4) 0.46796(2) 0.0816(2) Uani 1 1 d . . . . .
F81 F 1.1716(5) 0.1119(4) 0.4395(3) 0.110(2) Uani 1 1 d . . . . .
F82 F 1.0102(4) 0.2182(4) 0.4969(2) 0.101(2) Uani 1 1 d . . . . .
F83 F 1.0664(12) 0.1019(12) 0.5000(7) 0.099(3) Uani 0.45 1 d . . P F 1
F84 F 1.1102(12) 0.2335(12) 0.4367(7) 0.099(3) Uani 0.45 1 d . . P F 1
F85 F 1.0185(13) 0.1786(10) 0.4354(7) 0.099(3) Uani 0.45 1 d . . P F 1
F86 F 1.1660(12) 0.1744(10) 0.4963(7) 0.099(3) Uani 0.45 1 d . . P F 1
F83A F 1.0506(13) 0.0988(12) 0.4922(7) 0.115(3) Uani 0.55 1 d . . P F 2
F84A F 1.1260(13) 0.2350(11) 0.4454(7) 0.115(3) Uani 0.55 1 d . . P F 2
F85A F 1.0168(13) 0.1589(9) 0.4444(7) 0.115(3) Uani 0.55 1 d . . P F 2
F86A F 1.1552(13) 0.1548(9) 0.5022(7) 0.115(3) Uani 0.55 1 d . . P F 2
Sb9 Sb 1.0689(11) 0.4552(6) -0.0040(3) 0.128(3) Uani 0.1 1 d G . P G 1
F91 F 1.083(4) 0.481(3) -0.0531(5) 0.117(11) Uiso 0.1 1 d G . P G 1
F92 F 1.1697(16) 0.401(2) -0.0097(16) 0.117(11) Uiso 0.1 1 d G . P G 1
F93 F 1.027(3) 0.392(2) -0.0121(14) 0.117(11) Uiso 0.1 1 d G . P G 1
F94 F 1.111(3) 0.5180(19) 0.0041(14) 0.117(11) Uiso 0.1 1 d G . P G 1
F95 F 0.9681(18) 0.509(2) 0.0016(16) 0.117(11) Uiso 0.1 1 d G . P G 1
F96 F 1.055(3) 0.429(2) 0.0451(4) 0.117(11) Uiso 0.1 1 d G . P G 1
Sb9A Sb 0.986(3) 0.5187(10) -0.0014(8) 0.128(3) Uani 0.0775 1 d G . P H 2
F91A F 0.954(5) 0.509(4) 0.0482(8) 0.120(16) Uiso 0.0775 1 d G . P H 2
F92A F 0.888(3) 0.514(4) -0.008(2) 0.120(16) Uiso 0.0775 1 d G . P H 2
F93A F 0.948(5) 0.6049(11) -0.001(2) 0.120(16) Uiso 0.0775 1 d G . P H 2
F94A F 1.023(5) 0.4325(11) -0.002(2) 0.120(16) Uiso 0.0775 1 d G . P H 2
F95A F 1.084(3) 0.523(4) 0.006(2) 0.120(16) Uiso 0.0775 1 d G . P H 2
F96A F 1.018(5) 0.529(4) -0.0510(9) 0.120(16) Uiso 0.0775 1 d G . P H 2
Sb9B Sb 1.000000 0.500000 0.000000 0.128(3) Uani 0.25 2 d GS . P I 3
F91B F 0.982(4) 0.468(3) 0.0469(5) 0.21(2) Uiso 0.125 1 d G . P I 3
F92B F 0.931(3) 0.462(3) -0.012(2) 0.21(2) Uiso 0.125 1 d G . P I 3
F93B F 0.926(3) 0.5714(17) 0.0069(18) 0.21(2) Uiso 0.125 1 d G . P I 3
F94B F 1.084(3) 0.425(2) -0.009(2) 0.21(2) Uiso 0.125 1 d G . P I 3
F95B F 1.078(3) 0.534(3) 0.010(2) 0.21(2) Uiso 0.125 1 d G . P I 3
F96B F 1.027(5) 0.528(3) -0.0494(6) 0.21(2) Uiso 0.125 1 d G . P I 3
Sb11 Sb 0.3461(7) 0.6834(6) 0.0627(3) 0.0972(17) Uiso 0.09 1 d G . P J 1
F111 F 0.425(3) 0.725(3) 0.045(2) 0.154(19) Uiso 0.09 1 d G . P J 1
F112 F 0.410(4) 0.612(2) 0.042(2) 0.154(19) Uiso 0.09 1 d G . P J 1
F113 F 0.303(5) 0.711(4) 0.0207(13) 0.154(19) Uiso 0.09 1 d G . P J 1
F114 F 0.389(5) 0.656(4) 0.1047(13) 0.154(19) Uiso 0.09 1 d G . P J 1
F115 F 0.282(4) 0.754(2) 0.083(2) 0.154(19) Uiso 0.09 1 d G . P J 1
F116 F 0.267(3) 0.642(3) 0.081(2) 0.154(19) Uiso 0.09 1 d G . P J 1
Sb12 Sb 0.3359(11) 0.6288(9) 0.0818(5) 0.0972(17) Uiso 0.055 1 d G . P B 2
F121 F 0.425(5) 0.563(4) 0.087(4) 0.15(3) Uiso 0.055 1 d G . P B 2
F122 F 0.393(7) 0.666(5) 0.042(2) 0.15(3) Uiso 0.055 1 d G . P B 2
F123 F 0.365(8) 0.672(5) 0.112(3) 0.15(3) Uiso 0.055 1 d G . P B 2
F124 F 0.307(8) 0.585(5) 0.051(3) 0.15(3) Uiso 0.055 1 d G . P B 2
F125 F 0.279(7) 0.592(5) 0.121(2) 0.15(3) Uiso 0.055 1 d G . P B 2
F126 F 0.246(5) 0.694(4) 0.077(4) 0.15(3) Uiso 0.055 1 d G . P B 2
Sb10 Sb 0.3324(5) 0.6691(4) 0.0700(2) 0.0972(17) Uiso 0.125 1 d G . P K 3
F101 F 0.393(3) 0.724(2) 0.0719(18) 0.173(16) Uiso 0.125 1 d G . P K 3
F102 F 0.338(4) 0.640(3) 0.1181(6) 0.173(16) Uiso 0.125 1 d G . P K 3
F103 F 0.424(2) 0.608(2) 0.0559(18) 0.173(16) Uiso 0.125 1 d G . P K 3
F104 F 0.240(2) 0.730(2) 0.0842(18) 0.173(16) Uiso 0.125 1 d G . P K 3
F105 F 0.327(4) 0.698(3) 0.0220(6) 0.173(16) Uiso 0.125 1 d G . P K 3
F106 F 0.272(3) 0.614(2) 0.0682(18) 0.173(16) Uiso 0.125 1 d G . P K 3
Sb13 Sb 0.705(4) 0.714(3) 0.0313(18) 0.094(14) Uiso 0.015 1 d . . P L 4
F131 F 0.629(3) 0.639(2) 0.0051(13) 0.070 Uiso 0.121(16) 1 d . U . L 4
F132 F 0.775(4) 0.699(3) 0.0313(16) 0.070 Uiso 0.098(15) 1 d . U . L 4
F133 F 0.660(4) 0.650(3) 0.0083(16) 0.070 Uiso 0.096(16) 1 d . U . L 4
Sb14 Sb 0.478340 0.683030 0.010680 0.107 Uiso 0.0175 1 d . . P M 5
F141 F 0.555640 0.721590 0.014600 0.107 Uiso 0.0175 1 d . . P M 5
F142 F 0.477450 0.719250 -0.036600 0.107 Uiso 0.0175 1 d . . P M 5
F143 F 0.399910 0.751940 0.026780 0.107 Uiso 0.0175 1 d . . P M 5
F144 F 0.556770 0.614120 -0.005420 0.107 Uiso 0.0175 1 d . . P M 5
F145 F 0.479230 0.646810 0.057960 0.107 Uiso 0.0175 1 d . . P M 5
F146 F 0.401040 0.644470 0.006760 0.107 Uiso 0.0175 1 d . . P M 5
Sb15 Sb 0.516350 0.670950 -0.016610 0.114 Uiso 0.025 1 d . . P N 6
F151 F 0.603900 0.638490 0.006440 0.110 Uiso 0.025 1 d . . P N 6
F152 F 0.449560 0.663480 0.027180 0.110 Uiso 0.025 1 d . . P N 6
F153 F 0.517780 0.590710 -0.024390 0.110 Uiso 0.025 1 d . . P N 6
F154 F 0.514930 0.751190 -0.008830 0.110 Uiso 0.025 1 d . . P N 6
F155 F 0.583140 0.678420 -0.060400 0.110 Uiso 0.025 1 d . . P N 6
F156 F 0.428810 0.703410 -0.039670 0.110 Uiso 0.025 1 d . . P N 6
C1S C 1.0794(12) 0.0719(10) 0.3854(6) 0.110(5) Uiso 0.7875 1 d D . P . .
H1SE H 1.046602 0.042800 0.395819 0.132 Uiso 0.1175 1 calc R U P O 3
H1SF H 1.082279 0.094394 0.405079 0.132 Uiso 0.1175 1 calc R U P O 3
H1SC H 1.071406 0.045598 0.408243 0.132 Uiso 0.295 1 calc R U P P 2
H1SD H 1.093768 0.108761 0.390253 0.132 Uiso 0.295 1 calc R U P P 2
H1SA H 1.093818 0.111453 0.376393 0.132 Uiso 0.375 1 calc R U P Q 1
H1SB H 1.079870 0.064328 0.411448 0.132 Uiso 0.375 1 calc R U P Q 1
Cl11 Cl 1.1461(6) 0.0123(5) 0.3643(3) 0.095(3) Uiso 0.375 1 d . . P R 1
Cl12 Cl 0.9765(5) 0.0773(4) 0.3761(2) 0.0806(18) Uiso 0.375 1 d . . P R 1
Cl14 Cl 1.1575(9) 0.0288(7) 0.3542(4) 0.097(3) Uiso 0.295 1 d . . P R 2
Cl13 Cl 0.9939(6) 0.0950(5) 0.3672(3) 0.092(2) Uiso 0.35 1 d . . P R 2
Cl16 Cl 1.1755(18) 0.0265(19) 0.3713(14) 0.125(11) Uiso 0.1175 1 d D . P R 3
Cl15 Cl 1.028(3) 0.126(2) 0.3552(14) 0.102(14) Uiso 0.0625 1 d D . P R 3
C2S C 0.5036(17) 0.2554(13) 0.2206(8) 0.107(7) Uiso 0.6 1 d . . P . .
H2SA H 0.462017 0.265344 0.205586 0.129 Uiso 0.6 1 calc R U P . .
H2SB H 0.519299 0.209763 0.226173 0.129 Uiso 0.6 1 calc R U P . .
Cl21 Cl 0.5868(3) 0.2804(3) 0.1955(2) 0.1085(17) Uani 0.6 1 d . . P . .
Cl22 Cl 0.4651(4) 0.2887(3) 0.26003(17) 0.0953(13) Uani 0.6 1 d . . P . .
C32S C 1.165(3) 0.109(2) 0.2672(14) 0.106(12) Uiso 0.35 1 d . . P S 1
H32D H 1.206198 0.128248 0.253259 0.127 Uiso 0.35 1 calc R U P S 1
H32E H 1.190285 0.076959 0.285071 0.127 Uiso 0.35 1 calc R U P S 1
Cl33 Cl 1.0871(8) 0.1729(10) 0.2940(8) 0.159(13) Uani 0.35 1 d . . P S 1
Cl34 Cl 1.1439(18) 0.0747(13) 0.2423(6) 0.184(12) Uani 0.35 1 d . . P S 1
C31S C 1.170(3) 0.143(2) 0.2585(18) 0.116(19) Uiso 0.25 1 d D . P T 2
H31L H 1.219499 0.135642 0.268112 0.139 Uiso 0.25 1 calc R U P T 2
H31M H 1.172722 0.170272 0.235707 0.139 Uiso 0.25 1 calc R U P T 2
Cl31 Cl 1.1501(11) 0.0721(9) 0.2534(5) 0.084(4) Uiso 0.25 1 d D . P T 2
Cl32 Cl 1.087(2) 0.174(2) 0.2899(11) 0.153(14) Uiso 0.25 1 d D . P T 2
C4S C 0.6636(12) 0.2100(9) 0.6356(5) 0.101(5) Uiso 0.8 1 d D . P . .
H4SA H 0.619165 0.222416 0.622060 0.121 Uiso 0.8 1 calc R U P U 1
H4SB H 0.642887 0.201406 0.661239 0.121 Uiso 0.8 1 calc R U P U 1
Cl41 Cl 0.7398(17) 0.1385(14) 0.6181(8) 0.099(8) Uani 0.35 1 d . . P V 1
Cl42 Cl 0.7173(11) 0.2739(8) 0.6288(5) 0.106(5) Uiso 0.35 1 d . . P V 1
Cl43 Cl 0.7190(14) 0.146(2) 0.6132(9) 0.095(5) Uani 0.3 1 d . . P V 2
Cl44 Cl 0.7056(10) 0.2636(8) 0.6345(5) 0.098(5) Uiso 0.3 1 d . . P V 2
Cl45 Cl 0.735(5) 0.143(3) 0.6245(18) 0.103(14) Uiso 0.15 1 d . . P V 3
Cl46 Cl 0.7052(19) 0.2730(12) 0.6183(9) 0.101(8) Uiso 0.15 1 d D . P V 3
C51S C 1.347(5) 0.751(5) 0.161(3) 0.09(2) Uiso 0.125 1 d D . P W 1
H51A H 1.387837 0.740151 0.176425 0.104 Uiso 0.125 1 calc R U P W 1
H51K H 1.371372 0.734544 0.137757 0.104 Uiso 0.125 1 calc R U P W 1
Cl51 Cl 1.270(2) 0.7166(14) 0.1812(8) 0.096(7) Uiso 0.125 1 d D . P W 1
Cl52 Cl 1.317(3) 0.830(3) 0.1536(14) 0.112(13) Uiso 0.125 1 d D . P W 1
C52S C 1.312(5) 0.732(4) 0.163(4) 0.07(4) Uiso 0.075 1 d D . P X 5
H52D H 1.349423 0.721123 0.180489 0.084 Uiso 0.075 1 calc R U P X 5
H52E H 1.338030 0.706343 0.143379 0.084 Uiso 0.075 1 calc R U P X 5
Cl53 Cl 1.234(2) 0.6990(18) 0.1852(10) 0.080(8) Uiso 0.075 1 d D . P X 5
Cl54 Cl 1.317(4) 0.808(3) 0.1443(19) 0.110(16) Uiso 0.075 1 d D . P X 5
C53S C 1.297(7) 0.780(3) 0.139(2) 0.100 Uiso 0.125 1 d D U P Y 2
H53L H 1.241075 0.794286 0.135263 0.120 Uiso 0.125 1 calc R U P Y 2
H53M H 1.329025 0.762299 0.116863 0.120 Uiso 0.125 1 calc R U P Y 2
Cl55 Cl 1.329(2) 0.844(2) 0.1469(12) 0.103(11) Uiso 0.125 1 d D . P Y 2
Cl56 Cl 1.307(2) 0.7246(18) 0.1766(11) 0.108(9) Uiso 0.125 1 d D . P Y 2
C54S C 1.429(5) 0.818(5) 0.1393(19) 0.07(3) Uiso 0.075 1 d D . P Z 3
H54C H 1.428427 0.773858 0.142455 0.079 Uiso 0.075 1 calc R U P Z 3
H54D H 1.470160 0.821197 0.152143 0.079 Uiso 0.075 1 calc R U P Z 3
Cl57 Cl 1.337(3) 0.859(3) 0.1623(16) 0.104(13) Uiso 0.075 1 d D . P Z 3
Cl58 Cl 1.462(4) 0.837(3) 0.0930(17) 0.130(18) Uiso 0.075 1 d D . P Z 3
C81S C 0.658(13) 0.527(6) -0.080(3) 0.14(6) Uiso 0.1 1 d D . P A 1
H81O H 0.687570 0.483930 -0.084770 0.166 Uiso 0.1 1 d . U P B 1
H81N H 0.603950 0.527240 -0.069170 0.166 Uiso 0.1 1 d . U P C 1
Cl81 Cl 0.700(4) 0.544(3) -0.0457(16) 0.157(19) Uiso 0.1 1 d D . P A 1
Cl82 Cl 0.628(4) 0.524(3) -0.1214(15) 0.104(14) Uiso 0.065 1 d D . P A 1
Cl83 Cl 0.662(7) 0.599(5) -0.105(3) 0.10(2) Uiso 0.035 1 d D . P A 1
C82S C 0.623(4) 0.5616(17) -0.1510(14) 0.098(19) Uiso 0.1875 1 d D . P D 2
H82B H 0.680050 0.561420 -0.164690 0.118 Uiso 0.1875 1 d . U P E 2
H82C H 0.632170 0.518080 -0.144160 0.118 Uiso 0.1875 1 d . U P F 2
Cl84 Cl 0.6168(17) 0.6387(13) -0.1430(8) 0.106(7) Uiso 0.1425 1 d D . P D 2
Cl80 Cl 0.639(8) 0.585(7) -0.111(2) 0.13(4) Uiso 0.0425 1 d D . P D 2
Cl85 Cl 0.583(2) 0.5651(16) -0.1904(8) 0.099(8) Uiso 0.1225 1 d D . P D 2
Cl86 Cl 0.561(3) 0.553(2) -0.1792(14) 0.091(12) Uiso 0.0675 1 d D . P D 2
C83S C 0.642(8) 0.538(4) -0.1058(17) 0.06(3) Uiso 0.07 1 d D . P G 3
H83L H 0.649460 0.578880 -0.112400 0.077 Uiso 0.02 1 d . U P H 3
H83J H 0.584290 0.540480 -0.100550 0.077 Uiso 0.07 1 d . U P I 3
H83K H 0.661710 0.505900 -0.122290 0.077 Uiso 0.05 1 d . U P J 3
Cl87 Cl 0.678(6) 0.514(4) -0.064(2) 0.15(3) Uiso 0.07 1 d D . P G 3
Cl88 Cl 0.637(6) 0.616(4) -0.123(3) 0.06(2) Uiso 0.02 1 d D . P G 3
Cl89 Cl 0.635(3) 0.525(3) -0.1497(14) 0.077(11) Uiso 0.05 1 d D . P G 3
C91S C 1.427(5) 0.068(4) 0.014(3) 0.040(18) Uiso 0.065 1 d D . P K 1
H91A H 1.434743 0.055035 -0.010574 0.048 Uiso 0.065 1 calc R U P K 1
H91B H 1.379939 0.056104 0.027097 0.048 Uiso 0.065 1 calc R U P K 1
Cl91 Cl 1.400(4) 0.141(3) 0.0076(17) 0.102(14) Uiso 0.065 1 d . . P K 1
Cl92 Cl 1.506(4) 0.016(4) 0.033(2) 0.13(2) Uiso 0.065 1 d D . P K 1
C92S C 1.495(4) 0.061(3) 0.029(3) 0.05(2) Uiso 0.065 1 d D . P L -2
H92A H 1.537937 0.076968 0.012812 0.054 Uiso 0.065 1 calc R U P L -2
H92B H 1.494681 0.071847 0.053093 0.054 Uiso 0.065 1 calc R U P L -2
Cl93 Cl 1.405(3) 0.107(3) 0.0154(13) 0.082(10) Uiso 0.065 1 d D . P L -2
Cl94 Cl 1.526(6) -0.021(4) 0.031(3) 0.14(3) Uiso 0.065 1 d D . P L -2
Sb5G Sb 0.195(2) 0.6068(15) 0.1677(9) 0.142(11) Uiso 0.055 1 d G . P B 3
F51G F 0.193(5) 0.537(3) 0.147(2) 0.107(17) Uiso 0.055 1 d G . P B 3
F52G F 0.085(2) 0.634(4) 0.173(2) 0.107(17) Uiso 0.055 1 d G . P B 3
F53G F 0.186(5) 0.563(4) 0.2132(13) 0.107(17) Uiso 0.055 1 d G . P B 3
F54G F 0.203(5) 0.651(4) 0.1223(13) 0.107(17) Uiso 0.055 1 d G . P B 3
F55G F 0.304(2) 0.580(4) 0.163(2) 0.107(17) Uiso 0.055 1 d G . P B 3
F56G F 0.196(6) 0.677(3) 0.188(2) 0.107(17) Uiso 0.055 1 d G . P B 3
Sb5H Sb 0.1676(18) 0.6150(13) 0.1777(9) 0.110(7) Uiso 0.05 1 d G . P B 7
F51H F 0.247(5) 0.582(5) 0.141(2) 0.13(2) Uiso 0.05 1 d G . P B 7
F52H F 0.203(7) 0.545(4) 0.209(3) 0.13(2) Uiso 0.05 1 d G . P B 7
F53H F 0.235(6) 0.654(5) 0.191(3) 0.13(2) Uiso 0.05 1 d G . P B 7
F54H F 0.100(6) 0.576(5) 0.164(3) 0.13(2) Uiso 0.05 1 d G . P B 7
F55H F 0.132(7) 0.685(4) 0.146(3) 0.13(2) Uiso 0.05 1 d G . P B 7
F56H F 0.088(5) 0.648(5) 0.214(2) 0.13(2) Uiso 0.05 1 d G . P B 7
Sb5M Sb 0.157(2) 0.6234(16) 0.2010(10) 0.158(11) Uiso 0.05 1 d G . P B 2
F51M F 0.240(4) 0.603(3) 0.1631(14) 0.13(2) Uiso 0.05 1 d G . P B 2
F52M F 0.140(5) 0.7073(17) 0.183(3) 0.13(2) Uiso 0.05 1 d G . P B 2
F53M F 0.227(5) 0.633(4) 0.229(2) 0.13(2) Uiso 0.05 1 d G . P B 2
F54M F 0.086(4) 0.614(4) 0.173(3) 0.13(2) Uiso 0.05 1 d G . P B 2
F55M F 0.174(4) 0.5394(19) 0.2187(17) 0.13(2) Uiso 0.05 1 d G . P B 2
F56M F 0.073(4) 0.644(4) 0.239(2) 0.13(2) Uiso 0.05 1 d G . P B 2
Sb5K Sb 0.215(2) 0.5710(16) 0.1954(11) 0.110(11) Uiso 0.025 1 d G . P . .
Sb5L Sb 0.168(3) 0.5847(19) 0.1895(11) 0.122(18) Uiso 0.02 1 d G . P B .

loop_
_atom_site_aniso_label
_atom_site_aniso_U_11
_atom_site_aniso_U_22
_atom_site_aniso_U_33
_atom_site_aniso_U_23
_atom_site_aniso_U_13
_atom_site_aniso_U_12
Se2 0.1077(10) 0.1016(9) 0.1231(11) -0.0342(8) -0.0407(9) -0.0169(8)
Se3 0.1096(10) 0.0821(7) 0.1315(12) -0.0249(7) -0.0557(9) 0.0098(7)
Se1 0.0959(10) 0.1029(10) 0.1137(12) -0.0355(9) -0.0238(8) 0.0038(8)
P1I 0.0959(10) 0.1029(10) 0.1137(12) -0.0355(9) -0.0238(8) 0.0038(8)
P2I 0.0959(10) 0.1029(10) 0.1137(12) -0.0355(9) -0.0238(8) 0.0038(8)
P3I 0.0959(10) 0.1029(10) 0.1137(12) -0.0355(9) -0.0238(8) 0.0038(8)
P4I 0.0959(10) 0.1029(10) 0.1137(12) -0.0355(9) -0.0238(8) 0.0038(8)
P11I 0.086(3) 0.0429(16) 0.104(3) -0.0105(18) -0.047(2) 0.0011(17)
P12I 0.086(3) 0.0429(16) 0.104(3) -0.0105(18) -0.047(2) 0.0011(17)
P13I 0.086(3) 0.0429(16) 0.104(3) -0.0105(18) -0.047(2) 0.0011(17)
P14I 0.086(3) 0.0429(16) 0.104(3) -0.0105(18) -0.047(2) 0.0011(17)
Se1I 0.086(3) 0.0429(16) 0.104(3) -0.0105(18) -0.047(2) 0.0011(17)
Ta1 0.0829(3) 0.0721(3) 0.0926(3) -0.0198(2) -0.0251(2) -0.0057(2)
Ta2 0.1243(5) 0.0924(4) 0.0954(4) -0.0089(3) -0.0473(3) 0.0210(3)
O3C 0.15(2) 0.06(2) 0.134(13) 0.010(19) 0.018(12) -0.021(16)
Ta2A 0.1243(5) 0.0924(4) 0.0954(4) -0.0089(3) -0.0473(3) 0.0210(3)
O3CC 0.15(2) 0.06(2) 0.134(13) 0.010(19) 0.018(12) -0.021(16)
C21 0.20(2) 0.111(13) 0.16(2) -0.022(14) -0.120(19) 0.042(15)
C22 0.161(18) 0.150(18) 0.160(19) -0.047(15) -0.101(16) 0.067(15)
C23 0.18(2) 0.093(12) 0.17(2) -0.028(13) -0.045(17) 0.043(13)
C24 0.28(4) 0.130(18) 0.17(2) 0.020(18) -0.13(3) 0.05(2)
C25 0.21(3) 0.099(11) 0.106(13) -0.012(10) -0.065(14) 0.028(14)
C212 0.28(2) 0.167(13) 0.25(2) -0.049(14) -0.19(2) 0.016(15)
C213 0.28(2) 0.167(13) 0.25(2) -0.049(14) -0.19(2) 0.016(15)
C214 0.28(2) 0.167(13) 0.25(2) -0.049(14) -0.19(2) 0.016(15)
Ta3 0.0688(3) 0.1090(4) 0.0806(3) -0.0280(3) -0.0231(2) 0.0032(2)
Ta4 0.0696(2) 0.0985(3) 0.0762(3) -0.0245(2) -0.0297(2) 0.0031(2)
Ta5 0.0769(3) 0.0664(2) 0.1027(4) -0.0173(2) -0.0355(2) 0.0107(2)
Ta6 0.0628(2) 0.0609(2) 0.0724(2) -0.01732(17) -0.02668(17) 0.00560(16)
Ta7 0.0628(2) 0.0773(2) 0.0842(3) -0.0116(2) -0.02985(19) -0.00524(18)
Ta8 0.0806(3) 0.0661(2) 0.0746(3) -0.02109(19) -0.0295(2) 0.00348(19)
Ag1 0.0965(6) 0.0847(5) 0.1018(7) -0.0129(5) -0.0307(5) 0.0088(5)
Ag2 0.0846(5) 0.0909(6) 0.0995(7) -0.0202(5) -0.0264(5) -0.0032(4)
Ag3 0.0848(5) 0.0985(6) 0.0985(6) -0.0132(5) -0.0370(5) -0.0044(5)
Ag4 0.0828(5) 0.0921(5) 0.0806(5) -0.0174(4) -0.0269(4) 0.0027(4)
Ag5 0.0792(5) 0.0868(5) 0.0843(5) -0.0182(4) -0.0316(4) -0.0058(4)
Ag6 0.0783(5) 0.0734(4) 0.0916(6) -0.0114(4) -0.0328(4) -0.0014(4)
Ag7 0.0691(4) 0.0722(4) 0.1014(6) -0.0177(4) -0.0338(4) 0.0050(3)
Ag8 0.0707(4) 0.0720(4) 0.0797(5) -0.0216(4) -0.0240(3) 0.0064(3)
P1 0.0826(18) 0.0752(16) 0.111(2) -0.0157(16) -0.0317(16) -0.0034(14)
P2 0.0797(17) 0.0837(17) 0.095(2) -0.0156(15) -0.0283(15) -0.0015(14)
P3 0.0842(18) 0.0792(16) 0.096(2) -0.0234(15) -0.0265(15) -0.0012(14)
P4 0.0794(17) 0.0898(19) 0.094(2) -0.0178(16) -0.0299(15) 0.0050(14)
P5 0.099(2) 0.105(2) 0.101(2) -0.024(2) -0.0348(19) 0.0138(19)
P6 0.0869(19) 0.0854(18) 0.098(2) -0.0122(16) -0.0390(16) 0.0035(15)
P7 0.0825(19) 0.098(2) 0.107(2) -0.0149(18) -0.0389(17) 0.0033(16)
P8 0.090(2) 0.130(3) 0.132(4) -0.032(3) -0.032(2) 0.010(2)
P9 0.0765(17) 0.098(2) 0.102(2) -0.0272(18) -0.0234(16) -0.0008(15)
P10 0.0816(18) 0.105(2) 0.0863(19) -0.0270(17) -0.0271(15) -0.0031(16)
P11 0.0772(16) 0.0937(19) 0.0871(19) -0.0233(15) -0.0267(14) 0.0017(14)
P12 0.0713(15) 0.0938(19) 0.091(2) -0.0220(16) -0.0249(14) 0.0024(14)
P13 0.0772(17) 0.0934(19) 0.094(2) -0.0188(16) -0.0291(15) -0.0012(15)
P14 0.0819(17) 0.101(2) 0.0895(19) -0.0114(16) -0.0432(15) -0.0057(15)
P15 0.101(2) 0.104(2) 0.0776(18) -0.0160(16) -0.0359(16) -0.0160(18)
P16 0.0889(19) 0.104(2) 0.0834(19) -0.0291(17) -0.0223(15) -0.0016(17)
P17 0.0863(18) 0.0767(16) 0.096(2) -0.0162(15) -0.0358(16) 0.0082(14)
P18 0.0789(16) 0.0695(14) 0.096(2) -0.0138(13) -0.0377(15) 0.0047(12)
P19 0.0777(16) 0.0675(14) 0.101(2) -0.0178(13) -0.0365(15) 0.0074(12)
P20 0.097(2) 0.0792(17) 0.099(2) -0.0161(15) -0.0444(17) 0.0017(15)
P21 0.0739(15) 0.0721(14) 0.0825(17) -0.0102(12) -0.0306(13) -0.0014(12)
P22 0.0697(14) 0.0717(14) 0.0778(16) -0.0157(12) -0.0335(12) 0.0038(11)
P23 0.0700(14) 0.0711(14) 0.0767(15) -0.0224(12) -0.0286(12) 0.0088(11)
P24 0.0664(13) 0.0821(16) 0.0794(16) -0.0174(13) -0.0265(12) 0.0020(12)
P25 0.0659(13) 0.0703(14) 0.0885(17) -0.0119(12) -0.0295(12) -0.0013(11)
P26 0.0737(15) 0.0834(17) 0.0868(18) -0.0139(14) -0.0259(13) -0.0042(13)
P27 0.0687(15) 0.0843(17) 0.101(2) -0.0229(15) -0.0228(14) -0.0026(13)
P28 0.0603(13) 0.0752(15) 0.107(2) -0.0150(14) -0.0326(13) -0.0025(11)
P29 0.0672(13) 0.0747(14) 0.0762(15) -0.0231(12) -0.0258(11) 0.0043(11)
P30 0.0672(14) 0.0985(19) 0.0773(16) -0.0217(14) -0.0292(12) 0.0002(13)
P31 0.0701(14) 0.0786(15) 0.0753(16) -0.0151(12) -0.0263(12) 0.0033(12)
P32 0.0702(14) 0.0719(14) 0.0842(17) -0.0220(13) -0.0254(12) 0.0005(11)
C1C 0.125(12) 0.089(9) 0.109(11) -0.023(8) -0.018(9) -0.015(8)
O1C 0.133(9) 0.085(6) 0.108(7) -0.004(6) -0.016(6) -0.007(6)
C2C 0.125(11) 0.092(9) 0.092(9) -0.017(7) -0.030(8) -0.023(8)
O2C 0.160(11) 0.076(6) 0.134(10) -0.031(6) -0.029(8) 0.002(6)
C5C 0.089(8) 0.127(11) 0.097(9) -0.029(9) -0.032(7) 0.003(8)
O5C 0.094(7) 0.160(11) 0.118(8) 0.010(8) -0.025(6) 0.007(7)
C6C 0.087(8) 0.144(13) 0.092(9) -0.050(9) -0.016(7) 0.001(8)
O6C 0.095(7) 0.12(3) 0.14(3) -0.05(2) -0.053(18) -0.01(2)
O6D 0.095(7) 0.12(3) 0.14(3) -0.05(2) -0.053(18) -0.01(2)
C7C 0.081(8) 0.123(11) 0.115(11) -0.030(9) -0.044(8) 0.007(8)
O7C 0.077(5) 0.141(9) 0.102(7) -0.026(6) -0.012(5) -0.010(6)
C8C 0.078(7) 0.098(9) 0.126(11) -0.042(8) -0.041(7) 0.008(6)
O8C 0.131(9) 0.100(7) 0.190(13) -0.035(7) -0.088(9) 0.008(7)
C9C 0.093(8) 0.086(7) 0.101(10) -0.013(7) -0.031(7) -0.005(6)
O9C 0.143(9) 0.087(6) 0.100(7) -0.016(5) -0.040(6) -0.006(6)
C10C 0.078(7) 0.084(7) 0.140(12) -0.020(7) -0.032(7) -0.013(6)
O10C 0.081(6) 0.105(7) 0.168(11) -0.028(7) -0.039(6) 0.005(5)
C11C 0.075(6) 0.070(6) 0.097(8) -0.019(5) -0.041(6) 0.010(5)
O11C 0.080(5) 0.083(5) 0.110(6) -0.033(4) -0.044(4) 0.024(4)
C12C 0.069(5) 0.070(5) 0.075(6) -0.009(4) -0.030(5) -0.005(5)
O12C 0.075(4) 0.090(5) 0.095(5) -0.018(4) -0.034(4) -0.005(4)
C13C 0.075(6) 0.093(7) 0.074(7) -0.010(6) -0.018(5) -0.020(5)
O13C 0.082(5) 0.115(7) 0.098(6) -0.019(5) -0.028(4) -0.018(5)
C14C 0.079(7) 0.086(8) 0.140(12) 0.002(8) -0.044(8) -0.019(6)
O14C 0.103(7) 0.088(6) 0.164(10) 0.015(6) -0.069(7) -0.013(5)
C15C 0.106(10) 0.120(11) 0.092(8) -0.002(8) -0.037(8) -0.038(9)
O15C 0.118(8) 0.150(10) 0.107(7) -0.012(7) -0.030(6) -0.056(8)
C16C 0.110(9) 0.094(8) 0.080(8) -0.024(6) -0.025(7) -0.008(7)
O16C 0.146(9) 0.117(7) 0.096(7) -0.053(6) -0.035(6) -0.018(7)
N11L 0.098(9) 0.081(8) 0.187(16) 0.003(9) -0.023(9) 0.008(6)
C11L 0.115(14) 0.094(12) 0.22(3) -0.020(14) -0.028(15) 0.012(10)
C12L 0.16(2) 0.097(13) 0.41(6) 0.04(2) -0.15(3) -0.016(14)
C13L 0.139(19) 0.113(15) 0.27(4) 0.008(18) 0.00(2) -0.029(13)
C15L 0.21(4) 0.20(3) 0.34(6) -0.14(4) 0.07(4) -0.08(3)
C19L 0.154(17) 0.148(17) 0.123(15) -0.071(13) -0.022(12) 0.000(14)
N12L 0.131(11) 0.110(9) 0.116(10) -0.044(8) -0.047(8) 0.027(8)
N21L 0.130(11) 0.129(11) 0.125(11) -0.006(9) -0.047(9) -0.018(9)
C21L 0.18(2) 0.16(2) 0.16(2) 0.050(17) -0.018(17) -0.067(19)
C29L 0.18(2) 0.21(3) 0.084(11) 0.001(14) -0.057(12) -0.024(19)
N22L 0.118(9) 0.103(8) 0.117(10) -0.001(7) -0.062(8) -0.005(7)
N31L 0.108(8) 0.090(7) 0.107(8) -0.030(6) -0.040(7) 0.004(6)
C31L 0.100(9) 0.078(7) 0.113(10) -0.021(7) -0.041(8) 0.003(6)
C32L 0.156(15) 0.089(9) 0.114(11) -0.021(8) -0.031(11) -0.037(10)
C33L 0.119(11) 0.091(9) 0.125(12) -0.019(8) -0.028(9) -0.009(8)
C34L 0.142(15) 0.093(9) 0.168(18) -0.030(10) -0.062(13) -0.024(10)
C35L 0.119(12) 0.099(10) 0.174(19) -0.057(11) -0.036(12) -0.001(9)
C36L 0.114(11) 0.118(12) 0.124(13) -0.025(10) -0.038(10) -0.029(9)
C37L 0.31(4) 0.131(17) 0.139(18) -0.013(14) -0.09(2) -0.09(2)
C38L 0.17(3) 0.105(16) 0.075(12) -0.009(11) -0.058(16) -0.052(18)
C39L 0.137(14) 0.109(11) 0.117(12) 0.004(10) -0.061(11) -0.011(10)
N32L 0.102(7) 0.087(6) 0.088(7) -0.031(5) -0.035(6) -0.011(5)
N41L 0.077(6) 0.088(6) 0.122(9) -0.029(6) -0.018(6) -0.009(5)
C41L 0.078(7) 0.120(11) 0.105(10) -0.013(9) -0.026(7) 0.009(7)
C45L 0.110(12) 0.133(14) 0.142(15) -0.035(12) -0.037(11) -0.007(10)
C43L 0.103(14) 0.099(14) 0.122(17) -0.007(12) -0.003(12) 0.002(11)
C44L 0.086(13) 0.19(3) 0.112(16) -0.010(17) -0.034(12) -0.013(15)
N51L 0.084(6) 0.082(6) 0.089(7) -0.012(5) -0.025(5) 0.010(5)
C51L 0.079(7) 0.093(8) 0.091(8) -0.006(7) -0.035(6) 0.000(6)
C54L 0.073(7) 0.124(10) 0.105(9) 0.004(8) -0.042(6) -0.016(7)
C55L 0.082(7) 0.098(8) 0.119(10) 0.004(8) -0.044(7) -0.018(6)
C11 0.082(7) 0.111(10) 0.111(10) -0.040(8) -0.034(7) 0.006(7)
C12 0.073(7) 0.119(10) 0.105(9) -0.027(8) -0.032(6) -0.005(7)
C13 0.075(7) 0.160(15) 0.104(10) -0.010(10) -0.034(7) -0.026(9)
C14 0.109(10) 0.119(11) 0.119(12) -0.032(9) -0.017(9) -0.049(9)
C15 0.134(13) 0.125(12) 0.131(14) -0.020(10) -0.056(11) -0.052(11)
C111 0.092(9) 0.147(14) 0.095(9) -0.019(9) -0.037(7) -0.020(9)
C112 0.106(12) 0.19(2) 0.111(12) -0.009(13) -0.020(9) -0.026(13)
C113 0.108(10) 0.153(14) 0.101(10) -0.040(10) -0.042(8) -0.008(10)
C114 0.111(11) 0.138(13) 0.103(10) 0.009(10) -0.047(9) -0.010(10)
C131 0.089(9) 0.155(15) 0.107(11) -0.031(11) -0.021(8) -0.010(9)
C132 0.065(8) 0.23(3) 0.168(19) -0.061(18) 0.001(10) -0.013(11)
C133 0.145(17) 0.142(16) 0.126(15) -0.048(13) -0.015(12) 0.019(13)
C134 0.16(2) 0.24(3) 0.105(13) -0.056(18) -0.009(13) -0.04(2)
C31 0.084(8) 0.115(10) 0.113(11) -0.006(9) -0.019(7) -0.016(7)
C32 0.069(6) 0.110(9) 0.102(9) -0.014(7) -0.034(6) -0.005(6)
C33 0.070(6) 0.113(10) 0.122(11) -0.043(8) -0.034(7) 0.007(6)
C34 0.068(7) 0.20(2) 0.090(9) -0.070(12) -0.010(6) 0.002(9)
C35 0.079(8) 0.155(16) 0.094(10) -0.022(10) -0.017(7) 0.003(9)
C311 0.080(8) 0.121(12) 0.165(17) -0.021(11) -0.016(9) -0.016(8)
C312 0.152(19) 0.112(14) 0.25(3) 0.044(17) -0.04(2) -0.023(13)
C313 0.103(12) 0.146(16) 0.19(2) -0.047(15) 0.025(13) -0.047(11)
C314 0.101(11) 0.166(18) 0.135(15) -0.036(13) -0.033(10) -0.010(11)
C331 0.076(7) 0.105(10) 0.152(15) -0.042(9) -0.034(8) 0.003(7)
C332 0.110(12) 0.140(15) 0.20(2) -0.077(15) -0.064(13) 0.007(11)
C333 0.092(10) 0.144(15) 0.154(17) -0.048(13) -0.038(10) 0.021(9)
C334 0.131(14) 0.107(11) 0.157(17) -0.022(11) -0.064(12) -0.006(10)
C41 0.084(7) 0.123(10) 0.087(8) -0.039(8) -0.033(6) 0.010(7)
C42 0.076(7) 0.157(14) 0.086(8) -0.011(9) -0.041(6) 0.000(8)
C43 0.070(6) 0.151(13) 0.081(7) -0.017(8) -0.034(6) -0.012(7)
C44 0.077(7) 0.142(12) 0.094(8) -0.025(8) -0.039(6) -0.011(8)
C45 0.093(8) 0.132(11) 0.082(8) -0.049(8) -0.032(6) 0.012(8)
C411 0.081(7) 0.123(11) 0.110(10) -0.045(9) -0.023(7) -0.012(7)
C431 0.091(9) 0.164(16) 0.101(10) 0.004(10) -0.040(8) -0.032(10)
C432 0.095(10) 0.21(2) 0.126(14) 0.002(15) -0.051(10) 0.014(12)
C433 0.113(12) 0.124(13) 0.134(15) 0.010(12) -0.024(10) 0.021(10)
C434 0.099(10) 0.19(2) 0.111(12) -0.021(12) -0.039(9) 0.012(11)
C51 0.094(8) 0.071(6) 0.131(12) -0.030(7) -0.051(8) 0.014(6)
C52 0.087(7) 0.066(6) 0.125(11) -0.007(6) -0.046(7) 0.004(5)
C53 0.079(7) 0.079(7) 0.137(13) -0.008(7) -0.050(8) 0.013(6)
C54 0.085(9) 0.087(9) 0.173(19) -0.030(10) -0.026(10) 0.019(7)
C55 0.100(10) 0.072(7) 0.133(13) -0.030(7) -0.017(9) 0.020(6)
C511 0.128(12) 0.081(8) 0.128(13) -0.025(8) -0.059(10) 0.014(8)
C512 0.127(13) 0.130(13) 0.150(16) -0.050(12) -0.060(12) 0.004(11)
C513 0.095(9) 0.081(8) 0.187(18) -0.049(9) -0.056(10) 0.005(7)
C514 0.099(10) 0.114(12) 0.22(2) -0.084(14) -0.064(13) 0.023(9)
C531 0.137(14) 0.090(9) 0.20(2) -0.013(11) -0.115(16) 0.005(9)
C532 0.161(18) 0.118(13) 0.138(16) -0.018(12) -0.080(15) 0.001(12)
C533 0.123(13) 0.090(9) 0.21(2) 0.001(11) -0.096(14) 0.018(9)
C534 0.19(2) 0.17(2) 0.26(3) 0.02(2) -0.16(2) -0.076(19)
C61 0.069(5) 0.065(5) 0.076(6) -0.011(4) -0.035(5) 0.006(4)
C62 0.062(5) 0.077(5) 0.074(6) -0.027(5) -0.034(4) 0.004(4)
C63 0.077(6) 0.067(5) 0.060(5) -0.018(4) -0.033(4) -0.004(4)
C64 0.077(6) 0.080(6) 0.080(7) -0.022(5) -0.040(5) 0.015(5)
C65 0.066(5) 0.079(6) 0.077(6) -0.012(5) -0.035(5) -0.001(4)
C611 0.069(5) 0.060(5) 0.097(7) -0.012(5) -0.032(5) 0.000(4)
C612 0.078(7) 0.073(6) 0.146(12) -0.007(7) -0.045(7) -0.007(5)
C613 0.092(7) 0.062(5) 0.083(7) -0.025(5) -0.028(5) 0.012(5)
C614 0.083(7) 0.076(6) 0.108(9) -0.001(6) -0.044(6) 0.015(5)
C631 0.094(7) 0.054(5) 0.101(8) -0.020(5) -0.042(6) 0.004(5)
C632 0.088(7) 0.066(5) 0.096(8) -0.007(5) -0.036(6) -0.009(5)
C633 0.115(9) 0.085(7) 0.079(7) -0.022(6) -0.042(7) -0.019(6)
C634 0.106(9) 0.063(6) 0.106(9) -0.027(6) -0.028(7) 0.003(5)
C71 0.056(5) 0.088(7) 0.090(7) -0.011(6) -0.022(5) -0.008(5)
C72 0.059(5) 0.092(7) 0.088(7) -0.025(6) -0.034(5) -0.004(5)
C73 0.064(5) 0.097(7) 0.091(7) -0.019(6) -0.028(5) -0.015(5)
C74 0.077(6) 0.105(8) 0.086(7) 0.000(6) -0.028(6) -0.023(6)
C75 0.060(5) 0.114(9) 0.082(7) -0.022(6) -0.018(5) -0.007(5)
C711 0.062(5) 0.096(7) 0.088(7) -0.028(6) -0.029(5) 0.002(5)
C712 0.071(6) 0.117(10) 0.119(10) -0.038(8) -0.043(7) -0.003(6)
C713 0.081(7) 0.086(7) 0.143(13) -0.023(8) -0.053(8) 0.017(6)
C714 0.061(5) 0.144(11) 0.100(8) -0.053(8) -0.026(6) -0.011(6)
C731 0.084(7) 0.097(8) 0.103(9) -0.023(7) -0.038(7) -0.018(6)
C732 0.116(11) 0.114(11) 0.128(12) -0.029(9) -0.050(10) -0.029(9)
C733 0.124(11) 0.103(9) 0.103(10) -0.051(8) -0.033(8) -0.016(8)
C734 0.131(13) 0.105(10) 0.144(15) -0.048(10) -0.065(11) 0.008(9)
C81 0.102(9) 0.090(8) 0.095(9) -0.029(7) -0.032(7) 0.026(7)
C82 0.088(7) 0.085(7) 0.092(8) -0.025(6) -0.044(6) 0.021(6)
C83 0.107(9) 0.075(6) 0.084(8) -0.016(6) -0.033(7) 0.026(6)
C84 0.123(11) 0.072(7) 0.105(10) -0.021(6) -0.046(8) 0.019(7)
C85 0.123(10) 0.066(6) 0.091(9) -0.026(6) -0.027(7) 0.019(6)
C811 0.091(8) 0.109(10) 0.088(9) -0.029(8) -0.010(6) 0.013(7)
C812 0.089(7) 0.241(19) 0.125(9) -0.029(10) -0.011(6) 0.035(9)
C813 0.089(7) 0.241(19) 0.125(9) -0.029(10) -0.011(6) 0.035(9)
C815 0.089(7) 0.241(19) 0.125(9) -0.029(10) -0.011(6) 0.035(9)
C814 0.089(7) 0.241(19) 0.125(9) -0.029(10) -0.011(6) 0.035(9)
C831 0.090(8) 0.111(9) 0.077(7) -0.024(7) -0.034(6) 0.028(7)
C832 0.152(10) 0.165(10) 0.082(5) -0.012(6) -0.040(6) 0.056(8)
C833 0.152(10) 0.165(10) 0.082(5) -0.012(6) -0.040(6) 0.056(8)
C834 0.152(10) 0.165(10) 0.082(5) -0.012(6) -0.040(6) 0.056(8)
Sb1 0.122(3) 0.131(3) 0.091(2) -0.042(2) -0.026(2) 0.005(2)
Sb1A 0.122(3) 0.131(3) 0.091(2) -0.042(2) -0.026(2) 0.005(2)
Sb1C 0.122(3) 0.131(3) 0.091(2) -0.042(2) -0.026(2) 0.005(2)
Sb1B 0.122(3) 0.131(3) 0.091(2) -0.042(2) -0.026(2) 0.005(2)
Sb1D 0.122(3) 0.131(3) 0.091(2) -0.042(2) -0.026(2) 0.005(2)
Sb1E 0.122(3) 0.131(3) 0.091(2) -0.042(2) -0.026(2) 0.005(2)
Sb1F 0.122(3) 0.131(3) 0.091(2) -0.042(2) -0.026(2) 0.005(2)
Sb1L 0.122(3) 0.131(3) 0.091(2) -0.042(2) -0.026(2) 0.005(2)
Sb2 0.0902(13) 0.129(3) 0.095(2) -0.0153(19) -0.0359(13) 0.0059(17)
Sb2A 0.0902(13) 0.129(3) 0.095(2) -0.0153(19) -0.0359(13) 0.0059(17)
Sb2B 0.0902(13) 0.129(3) 0.095(2) -0.0153(19) -0.0359(13) 0.0059(17)
Sb2E 0.0902(13) 0.129(3) 0.095(2) -0.0153(19) -0.0359(13) 0.0059(17)
Sb2C 0.0902(13) 0.129(3) 0.095(2) -0.0153(19) -0.0359(13) 0.0059(17)
Sb3 0.1095(12) 0.070(2) 0.1107(9) -0.0259(16) -0.0226(8) -0.0064(17)
F31 0.181(18) 0.130(12) 0.131(14) -0.037(11) -0.004(13) -0.007(12)
F32 0.181(18) 0.130(12) 0.131(14) -0.037(11) -0.004(13) -0.007(12)
F33 0.181(18) 0.130(12) 0.131(14) -0.037(11) -0.004(13) -0.007(12)
F34 0.181(18) 0.130(12) 0.131(14) -0.037(11) -0.004(13) -0.007(12)
F35 0.181(18) 0.130(12) 0.131(14) -0.037(11) -0.004(13) -0.007(12)
F36 0.181(18) 0.130(12) 0.131(14) -0.037(11) -0.004(13) -0.007(12)
Sb3A 0.1095(12) 0.070(2) 0.1107(9) -0.0259(16) -0.0226(8) -0.0064(17)
F31A 0.136(10) 0.090(6) 0.177(14) -0.017(7) -0.074(10) -0.014(6)
F32A 0.136(10) 0.090(6) 0.177(14) -0.017(7) -0.074(10) -0.014(6)
F33A 0.136(10) 0.090(6) 0.177(14) -0.017(7) -0.074(10) -0.014(6)
F34A 0.136(10) 0.090(6) 0.177(14) -0.017(7) -0.074(10) -0.014(6)
F35A 0.136(10) 0.090(6) 0.177(14) -0.017(7) -0.074(10) -0.014(6)
F36A 0.136(10) 0.090(6) 0.177(14) -0.017(7) -0.074(10) -0.014(6)
Sb3B 0.1095(12) 0.070(2) 0.1107(9) -0.0259(16) -0.0226(8) -0.0064(17)
F31B 0.152(15) 0.105(10) 0.153(15) -0.037(10) -0.058(12) -0.017(10)
F32B 0.152(15) 0.105(10) 0.153(15) -0.037(10) -0.058(12) -0.017(10)
F33B 0.152(15) 0.105(10) 0.153(15) -0.037(10) -0.058(12) -0.017(10)
F34B 0.152(15) 0.105(10) 0.153(15) -0.037(10) -0.058(12) -0.017(10)
F35B 0.152(15) 0.105(10) 0.153(15) -0.037(10) -0.058(12) -0.017(10)
F36B 0.152(15) 0.105(10) 0.153(15) -0.037(10) -0.058(12) -0.017(10)
Sb4 0.0723(9) 0.0970(18) 0.0928(16) -0.0140(11) -0.0297(10) -0.0106(10)
F41 0.065(5) 0.115(9) 0.101(7) -0.025(6) -0.042(5) 0.000(5)
F42 0.105(10) 0.114(10) 0.192(17) 0.012(10) -0.079(10) -0.037(8)
F43 0.109(10) 0.148(12) 0.121(10) -0.003(9) -0.039(8) -0.035(9)
F44 0.102(8) 0.145(12) 0.092(7) -0.021(7) -0.043(6) -0.033(8)
F45 0.066(6) 0.153(13) 0.191(16) 0.015(11) -0.071(8) -0.023(7)
F46 0.098(10) 0.173(16) 0.110(10) -0.010(10) -0.025(8) 0.000(9)
Sb4A 0.0723(9) 0.0970(18) 0.0928(16) -0.0140(11) -0.0297(10) -0.0106(10)
F41A 0.107(14) 0.110(12) 0.16(2) -0.051(12) -0.044(12) 0.001(9)
F42A 0.107(14) 0.110(12) 0.16(2) -0.051(12) -0.044(12) 0.001(9)
F43A 0.107(14) 0.110(12) 0.16(2) -0.051(12) -0.044(12) 0.001(9)
F44A 0.107(14) 0.110(12) 0.16(2) -0.051(12) -0.044(12) 0.001(9)
F45A 0.107(14) 0.110(12) 0.16(2) -0.051(12) -0.044(12) 0.001(9)
F46A 0.107(14) 0.110(12) 0.16(2) -0.051(12) -0.044(12) 0.001(9)
Sb5 0.202(11) 0.082(4) 0.186(9) -0.065(4) 0.023(7) -0.043(6)
F51 0.28(5) 0.110(19) 0.25(5) -0.01(2) -0.04(4) 0.00(2)
F52 0.28(5) 0.110(19) 0.25(5) -0.01(2) -0.04(4) 0.00(2)
F53 0.28(5) 0.110(19) 0.25(5) -0.01(2) -0.04(4) 0.00(2)
F54 0.28(5) 0.110(19) 0.25(5) -0.01(2) -0.04(4) 0.00(2)
F55 0.28(5) 0.110(19) 0.25(5) -0.01(2) -0.04(4) 0.00(2)
F56 0.28(5) 0.110(19) 0.25(5) -0.01(2) -0.04(4) 0.00(2)
Sb5A 0.202(11) 0.082(4) 0.186(9) -0.065(4) 0.023(7) -0.043(6)
Sb5B 0.202(11) 0.082(4) 0.186(9) -0.065(4) 0.023(7) -0.043(6)
Sb5C 0.094(8) 0.075(6) 0.139(12) 0.009(7) -0.035(9) -0.027(5)
Sb6 0.0749(4) 0.0864(5) 0.0967(5) -0.0233(4) -0.0217(4) 0.0025(4)
F61 0.111(3) 0.125(3) 0.126(3) -0.030(2) -0.029(2) -0.004(2)
F62 0.111(3) 0.125(3) 0.126(3) -0.030(2) -0.029(2) -0.004(2)
F63 0.111(3) 0.125(3) 0.126(3) -0.030(2) -0.029(2) -0.004(2)
F64 0.111(3) 0.125(3) 0.126(3) -0.030(2) -0.029(2) -0.004(2)
F65 0.111(3) 0.125(3) 0.126(3) -0.030(2) -0.029(2) -0.004(2)
F66 0.111(3) 0.125(3) 0.126(3) -0.030(2) -0.029(2) -0.004(2)
Sb7 0.106(2) 0.132(2) 0.157(3) -0.030(2) -0.0225(19) 0.0244(17)
Sb7B 0.106(2) 0.132(2) 0.157(3) -0.030(2) -0.0225(19) 0.0244(17)
Sb8 0.0728(4) 0.0745(4) 0.0946(5) -0.0153(4) -0.0324(4) 0.0022(3)
F81 0.104(5) 0.100(5) 0.111(6) -0.033(4) -0.027(4) 0.017(4)
F82 0.083(4) 0.105(5) 0.102(5) -0.037(4) -0.029(4) 0.021(4)
F83 0.079(5) 0.096(6) 0.116(8) -0.005(5) -0.042(5) -0.001(5)
F84 0.079(5) 0.096(6) 0.116(8) -0.005(5) -0.042(5) -0.001(5)
F85 0.079(5) 0.096(6) 0.116(8) -0.005(5) -0.042(5) -0.001(5)
F86 0.079(5) 0.096(6) 0.116(8) -0.005(5) -0.042(5) -0.001(5)
F83A 0.107(7) 0.110(6) 0.141(9) -0.014(6) -0.052(6) -0.028(6)
F84A 0.107(7) 0.110(6) 0.141(9) -0.014(6) -0.052(6) -0.028(6)
F85A 0.107(7) 0.110(6) 0.141(9) -0.014(6) -0.052(6) -0.028(6)
F86A 0.107(7) 0.110(6) 0.141(9) -0.014(6) -0.052(6) -0.028(6)
Sb9 0.181(9) 0.098(6) 0.084(2) 0.007(5) 0.002(4) -0.029(6)
Sb9A 0.181(9) 0.098(6) 0.084(2) 0.007(5) 0.002(4) -0.029(6)
Sb9B 0.181(9) 0.098(6) 0.084(2) 0.007(5) 0.002(4) -0.029(6)
Cl21 0.074(3) 0.112(4) 0.130(5) -0.027(3) -0.024(3) 0.003(3)
Cl22 0.097(3) 0.085(3) 0.110(4) -0.022(3) -0.020(3) -0.023(2)
Cl33 0.063(5) 0.128(11) 0.30(3) -0.105(15) -0.090(11) 0.044(7)
Cl34 0.20(2) 0.160(15) 0.115(14) -0.015(14) 0.035(14) 0.029(14)
Cl41 0.071(12) 0.094(9) 0.095(15) -0.019(8) -0.024(9) 0.048(10)
Cl43 0.063(11) 0.098(13) 0.099(11) -0.024(11) -0.032(8) 0.040(8)

loop_
_atom_type_symbol
_atom_type_description
_atom_type_scat_dispersion_real
_atom_type_scat_dispersion_imag
_atom_type_scat_source
C C 0.0032 0.0015 'International Tables Vol C Tables 4.2.6.8 and 6.1.1.4'
H H 0.0000 0.0000 'International Tables Vol C Tables 4.2.6.8 and 6.1.1.4'
N N 0.0060 0.0030 'International Tables Vol C Tables 4.2.6.8 and 6.1.1.4'
O O 0.0108 0.0057 'International Tables Vol C Tables 4.2.6.8 and 6.1.1.4'
F F 0.0167 0.0096 'International Tables Vol C Tables 4.2.6.8 and 6.1.1.4'
P P 0.0990 0.0908 'International Tables Vol C Tables 4.2.6.8 and 6.1.1.4'
Cl Cl 0.1417 0.1507 'International Tables Vol C Tables 4.2.6.8 and 6.1.1.4'
Ag Ag -0.9460 1.0391 'International Tables Vol C Tables 4.2.6.8 and 6.1.1.4'
Sb Sb -0.6595 1.4077 'International Tables Vol C Tables 4.2.6.8 and 6.1.1.4'
Ta Ta -0.4905 6.2552 'International Tables Vol C Tables 4.2.6.8 and 6.1.1.4'
Se Se -0.0043 2.1896 'International Tables Vol C Tables 4.2.6.8 and 6.1.1.4'

loop_
_geom_angle_atom_site_label_1
_geom_angle_atom_site_label_2
_geom_angle_atom_site_label_3
_geom_angle
_geom_angle_site_symmetry_1
_geom_angle_site_symmetry_3
_geom_angle_publ_flag
P2I Se2 P1I 98.0(2) . . ?
P13I Se2 P11I 99.7(6) . . ?
P3I Se3 P1I 101.3(2) . . ?
P12I Se3 P11I 96.7(5) . . ?
P1I Se1 P4I 99.50(17) . . ?
Se3 P1I Se1 99.4(2) . . ?
Se3 P1I Se2 96.2(2) . . ?
Se1 P1I Se2 97.5(2) . . ?
P4I P2I Se2 112.9(3) . . ?
P4I P2I P3I 60.5(2) . . ?
Se2 P2I P3I 109.4(3) . . ?
P4I P3I Se3 111.2(3) . . ?
P4I P3I P2I 58.2(2) . . ?
Se3 P3I P2I 104.6(3) . . ?
P2I P4I P3I 61.2(2) . . ?
P2I P4I Se1 102.7(2) . . ?
P3I P4I Se1 102.4(2) . . ?
Se1I P11I Se2 97.6(5) . . ?
Se1I P11I Se3 94.6(6) . . ?
Se2 P11I Se3 88.7(5) . . ?
P14I P12I Se3 118.2(8) . . ?
P14I P12I P13I 56.5(5) . . ?
Se3 P12I P13I 111.2(9) . . ?
P14I P13I Se2 121.5(8) . . ?
P14I P13I P12I 57.2(5) . . ?
Se2 P13I P12I 105.1(8) . . ?
P13I P14I P12I 66.3(5) . . ?
P13I P14I Se1I 101.0(5) . . ?
P12I P14I Se1I 104.4(5) . . ?
P11I Se1I P14I 99.0(4) . . ?
C1C Ta1 C2C 88.1(6) . . ?
C1C Ta1 C13 89.3(7) . . ?
C2C Ta1 C13 133.9(7) . . ?
C1C Ta1 C14 77.7(7) . . ?
C2C Ta1 C14 101.7(6) . . ?
C13 Ta1 C14 33.4(6) . . ?
C1C Ta1 C11 136.0(7) . . ?
C2C Ta1 C11 93.5(5) . . ?
C13 Ta1 C11 58.9(5) . . ?
C14 Ta1 C11 58.9(6) . . ?
C1C Ta1 C15 101.0(7) . . ?
C2C Ta1 C15 80.9(7) . . ?
C13 Ta1 C15 54.5(7) . . ?
C14 Ta1 C15 31.9(6) . . ?
C11 Ta1 C15 36.7(6) . . ?
C1C Ta1 C12 124.2(6) . . ?
C2C Ta1 C12 128.3(6) . . ?
C13 Ta1 C12 35.0(6) . . ?
C14 Ta1 C12 56.8(6) . . ?
C11 Ta1 C12 34.8(5) . . ?
C15 Ta1 C12 56.1(6) . . ?
C1C Ta1 P3 74.7(5) . . ?
C2C Ta1 P3 122.0(4) . . ?
C13 Ta1 P3 101.4(5) . . ?
C14 Ta1 P3 126.5(5) . . ?
C11 Ta1 P3 136.4(4) . . ?
C15 Ta1 P3 155.9(6) . . ?
C12 Ta1 P3 106.1(4) . . ?
C1C Ta1 P2 123.9(5) . . ?
C2C Ta1 P2 73.5(4) . . ?
C13 Ta1 P2 140.6(5) . . ?
C14 Ta1 P2 156.9(5) . . ?
C11 Ta1 P2 98.4(4) . . ?
C15 Ta1 P2 126.3(5) . . ?
C12 Ta1 P2 107.8(4) . . ?
P3 Ta1 P2 72.03(12) . . ?
C1C Ta1 P1 123.3(5) . . ?
C2C Ta1 P1 122.2(4) . . ?
C13 Ta1 P1 97.1(5) . . ?
C14 Ta1 P1 129.6(5) . . ?
C11 Ta1 P1 92.4(4) . . ?
C15 Ta1 P1 128.1(5) . . ?
C12 Ta1 P1 75.8(4) . . ?
P3 Ta1 P1 48.76(12) . . ?
P2 Ta1 P1 48.69(11) . . ?
C1C Ta1 P4 75.5(5) . . ?
C2C Ta1 P4 73.7(4) . . ?
C13 Ta1 P4 148.8(4) . . ?
C14 Ta1 P4 153.0(5) . . ?
C11 Ta1 P4 146.6(4) . . ?
C15 Ta1 P4 154.4(6) . . ?
C12 Ta1 P4 146.3(4) . . ?
P3 Ta1 P4 48.53(11) . . ?
P2 Ta1 P4 48.63(11) . . ?
P1 Ta1 P4 70.47(11) . . ?
C4C Ta2 C3C 101(2) . . ?
C4C Ta2 C22 122.6(19) . . ?
C3C Ta2 C22 121(2) . . ?
C4C Ta2 C21 135.0(19) . . ?
C3C Ta2 C21 86.6(17) . . ?
C22 Ta2 C21 34.6(6) . . ?
C4C Ta2 C23 88.2(17) . . ?
C3C Ta2 C23 133.3(18) . . ?
C22 Ta2 C23 34.6(5) . . ?
C21 Ta2 C23 57.4(8) . . ?
C4C Ta2 C25 104.1(18) . . ?
C3C Ta2 C25 76.1(14) . . ?
C22 Ta2 C25 57.4(8) . . ?
C21 Ta2 C25 34.5(5) . . ?
C23 Ta2 C25 57.3(7) . . ?
C4C Ta2 C24 77.8(16) . . ?
C3C Ta2 C24 102.6(16) . . ?
C22 Ta2 C24 57.4(8) . . ?
C21 Ta2 C24 57.3(8) . . ?
C23 Ta2 C24 34.5(5) . . ?
C25 Ta2 C24 34.4(5) . . ?
C4C Ta2 P5 70.5(15) . . ?
C3C Ta2 P5 127.7(17) . . ?
C22 Ta2 P5 104.7(12) . . ?
C21 Ta2 P5 136.6(16) . . ?
C23 Ta2 P5 98.6(12) . . ?
C25 Ta2 P5 155.9(14) . . ?
C24 Ta2 P5 123.9(15) . . ?
C4C Ta2 P6 73.7(16) . . ?
C3C Ta2 P6 78.6(14) . . ?
C22 Ta2 P6 146.2(15) . . ?
C21 Ta2 P6 150.3(17) . . ?
C23 Ta2 P6 146.7(15) . . ?
C25 Ta2 P6 153.6(14) . . ?
C24 Ta2 P6 151.1(19) . . ?
P5 Ta2 P6 49.2(6) . . ?
C4C Ta2 P7 122.2(18) . . ?
C3C Ta2 P7 70.2(13) . . ?
C22 Ta2 P7 108.7(16) . . ?
C21 Ta2 P7 102.3(15) . . ?
C23 Ta2 P7 140.2(18) . . ?
C25 Ta2 P7 126.4(17) . . ?
C24 Ta2 P7 159.3(19) . . ?
P5 Ta2 P7 72.3(8) . . ?
P6 Ta2 P7 48.5(6) . . ?
C4C Ta2 P8 119.0(18) . . ?
C3C Ta2 P8 117.9(18) . . ?
C22 Ta2 P8 75.6(11) . . ?
C21 Ta2 P8 94.6(15) . . ?
C23 Ta2 P8 95.6(13) . . ?
C25 Ta2 P8 128.7(18) . . ?
C24 Ta2 P8 129.5(15) . . ?
P5 Ta2 P8 48.6(6) . . ?
P6 Ta2 P8 70.6(8) . . ?
P7 Ta2 P8 48.8(6) . . ?
O3C C3C Ta2 167(4) . . ?
O4C C4C Ta2 172(3) . . ?
C3CC Ta2A C22 130.1(19) . . ?
C3CC Ta2A C21 95.6(16) . . ?
C22 Ta2A C21 34.6(6) . . ?
C3CC Ta2A C4CC 78.5(17) . . ?
C22 Ta2A C4CC 126.2(17) . . ?
C21 Ta2A C4CC 131.5(17) . . ?
C3CC Ta2A C23 132.7(17) . . ?
C22 Ta2A C23 34.6(5) . . ?
C21 Ta2A C23 57.4(8) . . ?
C4CC Ta2A C23 91.7(16) . . ?
C3CC Ta2A C25 78.3(13) . . ?
C22 Ta2A C25 57.4(8) . . ?
C21 Ta2A C25 34.5(5) . . ?
C4CC Ta2A C25 98.4(16) . . ?
C23 Ta2A C25 57.3(7) . . ?
C3CC Ta2A C24 99.0(15) . . ?
C22 Ta2A C24 57.4(8) . . ?
C21 Ta2A C24 57.3(8) . . ?
C4CC Ta2A C24 75.9(14) . . ?
C23 Ta2A C24 34.5(5) . . ?
C25 Ta2A C24 34.4(5) . . ?
C3CC Ta2A P5 123.8(17) . . ?
C22 Ta2A P5 104.6(12) . . ?
C21 Ta2A P5 136.5(16) . . ?
C4CC Ta2A P5 78.9(14) . . ?
C23 Ta2A P5 98.5(12) . . ?
C25 Ta2A P5 155.8(14) . . ?
C24 Ta2A P5 123.8(15) . . ?
C3CC Ta2A P6 75.5(13) . . ?
C22 Ta2A P6 146.1(15) . . ?
C21 Ta2A P6 150.3(17) . . ?
C4CC Ta2A P6 75.2(14) . . ?
C23 Ta2A P6 146.5(15) . . ?
C25 Ta2A P6 153.8(14) . . ?
C24 Ta2A P6 151.1(19) . . ?
P5 Ta2A P6 49.2(6) . . ?
C3CC Ta2A P7 78.4(13) . . ?
C22 Ta2A P7 108.6(16) . . ?
C21 Ta2A P7 102.3(15) . . ?
C4CC Ta2A P7 122.8(16) . . ?
C23 Ta2A P7 140.1(18) . . ?
C25 Ta2A P7 126.5(17) . . ?
C24 Ta2A P7 159.4(19) . . ?
P5 Ta2A P7 72.3(8) . . ?
P6 Ta2A P7 48.5(6) . . ?
C3CC Ta2A P8 127.2(16) . . ?
C22 Ta2A P8 75.6(11) . . ?
C21 Ta2A P8 94.5(15) . . ?
C4CC Ta2A P8 127.5(17) . . ?
C23 Ta2A P8 95.5(13) . . ?
C25 Ta2A P8 128.7(18) . . ?
C24 Ta2A P8 129.4(15) . . ?
P5 Ta2A P8 48.6(6) . . ?
P6 Ta2A P8 70.6(8) . . ?
P7 Ta2A P8 48.8(6) . . ?
O3CC C3CC Ta2A 174(6) . . ?
O4CC C4CC Ta2A 172(4) . . ?
C25 C21 C22 108.0 . . ?
C25 C21 C211 127.0(19) . . ?
C22 C21 C211 124.0(19) . . ?
C25 C21 Ta2A 73.0(10) . . ?
C22 C21 Ta2A 72.6(9) . . ?
C211 C21 Ta2A 128.9(14) . . ?
C25 C21 Ta2 73.1(10) . . ?
C22 C21 Ta2 72.6(9) . . ?
C211 C21 Ta2 129.0(14) . . ?
C23 C22 C21 108.0 . . ?
C23 C22 Ta2 73.0(10) . . ?
C21 C22 Ta2 72.8(9) . . ?
C23 C22 Ta2A 73.0(10) . . ?
C21 C22 Ta2A 72.8(9) . . ?
C23 C22 H22 126.0 . . ?
C21 C22 H22 126.0 . . ?
Ta2 C22 H22 120.0 . . ?
C22 C23 C24 108.0 . . ?
C22 C23 C231 130.2(18) . . ?
C24 C23 C231 121.8(18) . . ?
C22 C23 Ta2 72.5(11) . . ?
C24 C23 Ta2 73.1(9) . . ?
C231 C23 Ta2 120.9(17) . . ?
C22 C23 Ta2A 72.5(11) . . ?
C24 C23 Ta2A 73.0(9) . . ?
C231 C23 Ta2A 121.0(17) . . ?
C23 C24 C25 108.0 . . ?
C23 C24 Ta2A 72.5(9) . . ?
C25 C24 Ta2A 72.7(10) . . ?
C23 C24 Ta2 72.5(9) . . ?
C25 C24 Ta2 72.7(10) . . ?
C23 C24 H24 126.0 . . ?
C25 C24 H24 126.0 . . ?
Ta2 C24 H24 120.6 . . ?
C21 C25 C24 108.0 . . ?
C21 C25 Ta2A 72.4(11) . . ?
C24 C25 Ta2A 72.9(10) . . ?
C21 C25 Ta2 72.4(11) . . ?
C24 C25 Ta2 72.9(10) . . ?
C21 C25 H25 126.0 . . ?
C24 C25 H25 126.0 . . ?
Ta2 C25 H25 120.5 . . ?
C213 C211 C214 113(3) . . ?
C213 C211 C212 98(2) . . ?
C214 C211 C212 121(3) . . ?
C213 C211 C21 112(2) . . ?
C214 C211 C21 111(2) . . ?
C212 C211 C21 102.1(17) . . ?
C211 C212 H21D 109.5 . . ?
C211 C212 H21E 109.5 . . ?
H21D C212 H21E 109.5 . . ?
C211 C212 H21F 109.5 . . ?
H21D C212 H21F 109.5 . . ?
H21E C212 H21F 109.5 . . ?
C211 C213 H21A 109.5 . . ?
C211 C213 H21B 109.5 . . ?
H21A C213 H21B 109.5 . . ?
C211 C213 H21C 109.5 . . ?
H21A C213 H21C 109.5 . . ?
H21B C213 H21C 109.5 . . ?
C211 C214 H21G 109.5 . . ?
C211 C214 H21H 109.5 . . ?
H21G C214 H21H 109.5 . . ?
C211 C214 H21I 109.5 . . ?
H21G C214 H21I 109.5 . . ?
H21H C214 H21I 109.5 . . ?
C232 C231 C233 138(3) . . ?
C232 C231 C23 98(2) . . ?
C233 C231 C23 110(3) . . ?
C232 C231 C234 93(2) . . ?
C233 C231 C234 120(3) . . ?
C23 C231 C234 82.4(19) . . ?
C231 C232 H23K 109.5 . . ?
C231 C232 H23L 109.5 . . ?
H23K C232 H23L 109.5 . . ?
C231 C232 H23M 109.5 . . ?
H23K C232 H23M 109.5 . . ?
H23L C232 H23M 109.5 . . ?
C231 C234 H23D 109.5 . . ?
C231 C234 H23E 109.5 . . ?
H23D C234 H23E 109.5 . . ?
C231 C234 H23F 109.5 . . ?
H23D C234 H23F 109.5 . . ?
H23E C234 H23F 109.5 . . ?
C231 C233 H23A 109.5 . . ?
C231 C233 H23B 109.5 . . ?
H23A C233 H23B 109.5 . . ?
C231 C233 H23C 109.5 . . ?
H23A C233 H23C 109.5 . . ?
H23B C233 H23C 109.5 . . ?
C5C Ta3 C6C 86.9(7) . . ?
C5C Ta3 C35 74.4(6) . . ?
C6C Ta3 C35 98.2(7) . . ?
C5C Ta3 C32 123.6(6) . . ?
C6C Ta3 C32 125.0(6) . . ?
C35 Ta3 C32 57.6(5) . . ?
C5C Ta3 C33 132.5(6) . . ?
C6C Ta3 C33 90.7(6) . . ?
C35 Ta3 C33 59.0(6) . . ?
C32 Ta3 C33 34.4(5) . . ?
C5C Ta3 C34 99.3(7) . . ?
C6C Ta3 C34 76.6(6) . . ?
C35 Ta3 C34 34.1(7) . . ?
C32 Ta3 C34 55.9(5) . . ?
C33 Ta3 C34 34.9(6) . . ?
C5C Ta3 C31 88.9(6) . . ?
C6C Ta3 C31 132.6(6) . . ?
C35 Ta3 C31 36.0(6) . . ?
C32 Ta3 C31 34.7(5) . . ?
C33 Ta3 C31 59.2(6) . . ?
C34 Ta3 C31 57.7(7) . . ?
C5C Ta3 P9 79.8(5) . . ?
C6C Ta3 P9 125.5(4) . . ?
C35 Ta3 P9 127.5(6) . . ?
C32 Ta3 P9 105.8(4) . . ?
C33 Ta3 P9 135.5(4) . . ?
C34 Ta3 P9 157.6(5) . . ?
C31 Ta3 P9 100.0(5) . . ?
C5C Ta3 P11 125.1(5) . . ?
C6C Ta3 P11 74.6(5) . . ?
C35 Ta3 P11 157.8(5) . . ?
C32 Ta3 P11 108.9(4) . . ?
C33 Ta3 P11 99.6(4) . . ?
C34 Ta3 P11 124.4(6) . . ?
C31 Ta3 P11 140.5(4) . . ?
P9 Ta3 P11 71.13(12) . . ?
C5C Ta3 P10 128.1(5) . . ?
C6C Ta3 P10 122.6(5) . . ?
C35 Ta3 P10 131.2(4) . . ?
C32 Ta3 P10 76.3(4) . . ?
C33 Ta3 P10 92.2(4) . . ?
C34 Ta3 P10 126.8(4) . . ?
C31 Ta3 P10 96.2(4) . . ?
P9 Ta3 P10 48.35(12) . . ?
P11 Ta3 P10 48.47(11) . . ?
C5C Ta3 P12 77.2(5) . . ?
C6C Ta3 P12 77.1(4) . . ?
C35 Ta3 P12 151.5(4) . . ?
C32 Ta3 P12 146.9(4) . . ?
C33 Ta3 P12 147.7(4) . . ?
C34 Ta3 P12 153.6(5) . . ?
C31 Ta3 P12 146.9(4) . . ?
P9 Ta3 P12 48.43(11) . . ?
P11 Ta3 P12 48.57(11) . . ?
P10 Ta3 P12 70.77(11) . . ?
C8C Ta4 C7C 89.1(7) . . ?
C8C Ta4 C42 121.7(6) . . ?
C7C Ta4 C42 126.3(5) . . ?
C8C Ta4 C43 133.9(6) . . ?
C7C Ta4 C43 93.2(5) . . ?
C42 Ta4 C43 33.3(5) . . ?
C8C Ta4 C44 105.2(6) . . ?
C7C Ta4 C44 74.9(5) . . ?
C42 Ta4 C44 56.1(5) . . ?
C43 Ta4 C44 33.2(5) . . ?
C8C Ta4 C41 86.6(5) . . ?
C7C Ta4 C41 129.4(5) . . ?
C42 Ta4 C41 35.3(6) . . ?
C43 Ta4 C41 57.3(6) . . ?
C44 Ta4 C41 58.0(5) . . ?
C8C Ta4 C45 75.3(5) . . ?
C7C Ta4 C45 95.2(6) . . ?
C42 Ta4 C45 58.8(6) . . ?
C43 Ta4 C45 58.6(6) . . ?
C44 Ta4 C45 36.7(6) . . ?
C41 Ta4 C45 35.3(5) . . ?
C8C Ta4 P15 76.8(5) . . ?
C7C Ta4 P15 126.0(4) . . ?
C42 Ta4 P15 104.7(4) . . ?
C43 Ta4 P15 133.5(4) . . ?
C44 Ta4 P15 159.1(4) . . ?
C41 Ta4 P15 101.9(4) . . ?
C45 Ta4 P15 129.2(4) . . ?
C8C Ta4 P13 123.6(4) . . ?
C7C Ta4 P13 74.5(5) . . ?
C42 Ta4 P13 110.9(5) . . ?
C43 Ta4 P13 101.2(4) . . ?
C44 Ta4 P13 120.8(4) . . ?
C41 Ta4 P13 144.4(4) . . ?
C45 Ta4 P13 157.4(4) . . ?
P15 Ta4 P13 71.39(12) . . ?
C8C Ta4 P16 125.3(5) . . ?
C7C Ta4 P16 122.5(5) . . ?
C42 Ta4 P16 76.9(4) . . ?
C43 Ta4 P16 91.3(4) . . ?
C44 Ta4 P16 124.4(4) . . ?
C41 Ta4 P16 100.2(3) . . ?
C45 Ta4 P16 134.0(4) . . ?
P15 Ta4 P16 48.59(12) . . ?
P13 Ta4 P16 48.50(12) . . ?
C8C Ta4 P14 75.9(4) . . ?
C7C Ta4 P14 77.5(4) . . ?
C42 Ta4 P14 146.9(4) . . ?
C43 Ta4 P14 149.2(4) . . ?
C44 Ta4 P14 152.3(4) . . ?
C41 Ta4 P14 148.1(4) . . ?
C45 Ta4 P14 150.4(4) . . ?
P15 Ta4 P14 48.56(12) . . ?
P13 Ta4 P14 48.09(11) . . ?
P16 Ta4 P14 70.44(12) . . ?
C10C Ta5 C9C 87.8(6) . . ?
C10C Ta5 C54 76.6(6) . . ?
C9C Ta5 C54 95.9(7) . . ?
C10C Ta5 C52 122.2(5) . . ?
C9C Ta5 C52 126.1(5) . . ?
C54 Ta5 C52 57.0(6) . . ?
C10C Ta5 C53 87.9(5) . . ?
C9C Ta5 C53 129.1(6) . . ?
C54 Ta5 C53 34.2(6) . . ?
C52 Ta5 C53 34.4(5) . . ?
C10C Ta5 C55 103.3(6) . . ?
C9C Ta5 C55 75.2(6) . . ?
C54 Ta5 C55 34.7(7) . . ?
C52 Ta5 C55 56.1(6) . . ?
C53 Ta5 C55 56.7(6) . . ?
C10C Ta5 C51 134.2(5) . . ?
C9C Ta5 C51 92.5(6) . . ?
C54 Ta5 C51 57.8(6) . . ?
C52 Ta5 C51 34.0(5) . . ?
C53 Ta5 C51 57.4(5) . . ?
C55 Ta5 C51 34.2(6) . . ?
C10C Ta5 P17 124.0(5) . . ?
C9C Ta5 P17 122.1(4) . . ?
C54 Ta5 P17 134.8(5) . . ?
C52 Ta5 P17 79.7(4) . . ?
C53 Ta5 P17 101.8(4) . . ?
C55 Ta5 P17 128.2(4) . . ?
C51 Ta5 P17 94.0(4) . . ?
C10C Ta5 P18 123.3(4) . . ?
C9C Ta5 P18 73.8(4) . . ?
C54 Ta5 P18 156.1(5) . . ?
C52 Ta5 P18 111.5(3) . . ?
C53 Ta5 P18 144.5(4) . . ?
C55 Ta5 P18 121.6(4) . . ?
C51 Ta5 P18 100.4(3) . . ?
P17 Ta5 P18 48.39(10) . . ?
C10C Ta5 P19 75.4(4) . . ?
C9C Ta5 P19 76.3(4) . . ?
C54 Ta5 P19 151.1(5) . . ?
C52 Ta5 P19 148.5(4) . . ?
C53 Ta5 P19 149.5(4) . . ?
C55 Ta5 P19 151.5(4) . . ?
C51 Ta5 P19 148.7(3) . . ?
P17 Ta5 P19 69.06(11) . . ?
P18 Ta5 P19 48.52(10) . . ?
C10C Ta5 P20 75.7(5) . . ?
C9C Ta5 P20 124.5(4) . . ?
C54 Ta5 P20 129.1(6) . . ?
C52 Ta5 P20 106.9(4) . . ?
C53 Ta5 P20 103.2(4) . . ?
C55 Ta5 P20 159.9(4) . . ?
C51 Ta5 P20 136.1(5) . . ?
P17 Ta5 P20 48.31(12) . . ?
P18 Ta5 P20 72.62(10) . . ?
P19 Ta5 P20 48.40(10) . . ?
C12C Ta6 C11C 88.0(4) . . ?
C12C Ta6 C62 123.4(4) . . ?
C11C Ta6 C62 124.7(4) . . ?
C12C Ta6 C64 100.7(4) . . ?
C11C Ta6 C64 75.3(4) . . ?
C62 Ta6 C64 56.4(4) . . ?
C12C Ta6 C63 132.0(4) . . ?
C11C Ta6 C63 89.6(4) . . ?
C62 Ta6 C63 35.1(3) . . ?
C64 Ta6 C63 33.4(4) . . ?
C12C Ta6 C61 88.7(4) . . ?
C11C Ta6 C61 131.0(4) . . ?
C62 Ta6 C61 34.7(4) . . ?
C64 Ta6 C61 57.5(4) . . ?
C63 Ta6 C61 58.4(3) . . ?
C12C Ta6 C65 75.7(4) . . ?
C11C Ta6 C65 97.7(4) . . ?
C62 Ta6 C65 57.0(4) . . ?
C64 Ta6 C65 34.4(4) . . ?
C63 Ta6 C65 57.2(4) . . ?
C61 Ta6 C65 34.8(4) . . ?
C12C Ta6 P21 125.4(3) . . ?
C11C Ta6 P21 76.3(4) . . ?
C62 Ta6 P21 107.9(3) . . ?
C64 Ta6 P21 123.9(3) . . ?
C63 Ta6 P21 100.3(3) . . ?
C61 Ta6 P21 139.8(3) . . ?
C65 Ta6 P21 157.0(3) . . ?
C12C Ta6 P23 74.9(3) . . ?
C11C Ta6 P23 123.2(3) . . ?
C62 Ta6 P23 109.3(3) . . ?
C64 Ta6 P23 160.1(3) . . ?
C63 Ta6 P23 140.9(3) . . ?
C61 Ta6 P23 102.8(3) . . ?
C65 Ta6 P23 127.7(3) . . ?
P21 Ta6 P23 71.68(10) . . ?
C12C Ta6 P24 123.2(3) . . ?
C11C Ta6 P24 125.0(4) . . ?
C62 Ta6 P24 77.6(3) . . ?
C64 Ta6 P24 129.5(3) . . ?
C63 Ta6 P24 96.6(3) . . ?
C61 Ta6 P24 96.8(3) . . ?
C65 Ta6 P24 131.0(3) . . ?
P21 Ta6 P24 48.82(9) . . ?
P23 Ta6 P24 48.65(10) . . ?
C12C Ta6 P22 76.9(3) . . ?
C11C Ta6 P22 75.3(3) . . ?
C62 Ta6 P22 148.4(3) . . ?
C64 Ta6 P22 150.5(3) . . ?
C63 Ta6 P22 147.6(2) . . ?
C61 Ta6 P22 150.0(3) . . ?
C65 Ta6 P22 151.9(3) . . ?
P21 Ta6 P22 48.68(9) . . ?
P23 Ta6 P22 48.36(8) . . ?
P24 Ta6 P22 70.76(9) . . ?
C14C Ta7 C13C 89.4(6) . . ?
C14C Ta7 C71 132.8(5) . . ?
C13C Ta7 C71 91.1(5) . . ?
C14C Ta7 C72 123.9(5) . . ?
C13C Ta7 C72 125.1(4) . . ?
C71 Ta7 C72 34.0(4) . . ?
C14C Ta7 C74 76.3(5) . . ?
C13C Ta7 C74 99.7(5) . . ?
C71 Ta7 C74 57.1(4) . . ?
C72 Ta7 C74 57.2(4) . . ?
C14C Ta7 C73 89.6(5) . . ?
C13C Ta7 C73 132.7(4) . . ?
C71 Ta7 C73 57.2(4) . . ?
C72 Ta7 C73 34.3(4) . . ?
C74 Ta7 C73 34.9(4) . . ?
C14C Ta7 C75 101.2(5) . . ?
C13C Ta7 C75 76.7(4) . . ?
C71 Ta7 C75 34.0(4) . . ?
C72 Ta7 C75 56.5(4) . . ?
C74 Ta7 C75 34.3(5) . . ?
C73 Ta7 C75 57.2(4) . . ?
C14C Ta7 P27 76.3(5) . . ?
C13C Ta7 P27 124.4(3) . . ?
C71 Ta7 P27 137.1(3) . . ?
C72 Ta7 P27 106.6(3) . . ?
C74 Ta7 P27 126.9(4) . . ?
C73 Ta7 P27 101.1(3) . . ?
C75 Ta7 P27 158.3(3) . . ?
C14C Ta7 P25 122.2(4) . . ?
C13C Ta7 P25 73.0(3) . . ?
C71 Ta7 P25 102.8(3) . . ?
C72 Ta7 P25 110.5(3) . . ?
C74 Ta7 P25 159.2(4) . . ?
C73 Ta7 P25 142.0(3) . . ?
C75 Ta7 P25 125.6(4) . . ?
P27 Ta7 P25 70.77(10) . . ?
C14C Ta7 P26 124.3(5) . . ?
C13C Ta7 P26 121.1(3) . . ?
C71 Ta7 P26 95.0(3) . . ?
C72 Ta7 P26 77.7(3) . . ?
C74 Ta7 P26 131.9(3) . . ?
C73 Ta7 P26 97.8(3) . . ?
C75 Ta7 P26 128.8(3) . . ?
P27 Ta7 P26 48.10(10) . . ?
P25 Ta7 P26 48.45(10) . . ?
C14C Ta7 P28 74.5(4) . . ?
C13C Ta7 P28 75.9(3) . . ?
C71 Ta7 P28 150.3(3) . . ?
C72 Ta7 P28 148.2(3) . . ?
C74 Ta7 P28 150.5(3) . . ?
C73 Ta7 P28 147.9(3) . . ?
C75 Ta7 P28 152.3(3) . . ?
P27 Ta7 P28 48.56(11) . . ?
P25 Ta7 P28 48.06(9) . . ?
P26 Ta7 P28 70.62(10) . . ?
C16C Ta8 C15C 88.6(6) . . ?
C16C Ta8 C82 128.2(5) . . ?
C15C Ta8 C82 121.8(5) . . ?
C16C Ta8 C85 76.3(6) . . ?
C15C Ta8 C85 106.0(6) . . ?
C82 Ta8 C85 56.5(5) . . ?
C16C Ta8 C84 96.4(5) . . ?
C15C Ta8 C84 78.5(6) . . ?
C82 Ta8 C84 57.0(6) . . ?
C85 Ta8 C84 34.8(5) . . ?
C16C Ta8 C81 93.9(6) . . ?
C15C Ta8 C81 135.7(6) . . ?
C82 Ta8 C81 34.6(5) . . ?
C85 Ta8 C81 33.7(6) . . ?
C84 Ta8 C81 57.3(6) . . ?
C16C Ta8 C83 130.3(5) . . ?
C15C Ta8 C83 88.0(6) . . ?
C82 Ta8 C83 34.1(5) . . ?
C85 Ta8 C83 57.2(5) . . ?
C84 Ta8 C83 34.6(5) . . ?
C81 Ta8 C83 57.4(5) . . ?
C16C Ta8 P29 123.4(4) . . ?
C15C Ta8 P29 72.6(5) . . ?
C82 Ta8 P29 106.3(3) . . ?
C85 Ta8 P29 159.7(4) . . ?
C84 Ta8 P29 128.9(4) . . ?
C81 Ta8 P29 136.4(4) . . ?
C83 Ta8 P29 102.6(3) . . ?
C16C Ta8 P31 74.9(4) . . ?
C15C Ta8 P31 121.7(4) . . ?
C82 Ta8 P31 111.6(4) . . ?
C85 Ta8 P31 122.6(4) . . ?
C84 Ta8 P31 157.0(4) . . ?
C81 Ta8 P31 101.5(4) . . ?
C83 Ta8 P31 143.9(4) . . ?
P29 Ta8 P31 71.66(10) . . ?
C16C Ta8 P32 123.7(4) . . ?
C15C Ta8 P32 121.2(5) . . ?
C82 Ta8 P32 78.1(4) . . ?
C85 Ta8 P32 127.2(4) . . ?
C84 Ta8 P32 133.2(4) . . ?
C81 Ta8 P32 93.6(4) . . ?
C83 Ta8 P32 99.9(4) . . ?
P29 Ta8 P32 48.69(9) . . ?
P31 Ta8 P32 48.86(9) . . ?
C16C Ta8 P30 75.5(4) . . ?
C15C Ta8 P30 73.7(4) . . ?
C82 Ta8 P30 148.1(3) . . ?
C85 Ta8 P30 151.8(4) . . ?
C84 Ta8 P30 151.1(5) . . ?
C81 Ta8 P30 149.3(4) . . ?
C83 Ta8 P30 148.8(3) . . ?
P29 Ta8 P30 48.20(9) . . ?
P31 Ta8 P30 48.13(10) . . ?
P32 Ta8 P30 70.27(10) . . ?
N11L Ag1 P17 126.5(4) . . ?
N11L Ag1 P5 113.8(6) . . ?
P17 Ag1 P5 103.28(15) . . ?
N11L Ag1 P4 105.4(4) . . ?
P17 Ag1 P4 103.96(12) . . ?
P5 Ag1 P4 100.56(13) . . ?
N21L Ag2 P9 109.4(5) . . ?
N21L Ag2 P6 110.3(4) . . ?
P9 Ag2 P6 104.44(13) . . ?
N21L Ag2 P3 112.8(5) . . ?
P9 Ag2 P3 119.06(13) . . ?
P6 Ag2 P3 99.76(12) . . ?
N22L Ag3 P13 112.2(4) 2_765 . ?
N22L Ag3 P7 106.5(4) 2_765 . ?
P13 Ag3 P7 127.42(14) . . ?
N22L Ag3 P12 96.9(4) 2_765 . ?
P13 Ag3 P12 101.50(12) . . ?
P7 Ag3 P12 107.71(12) . . ?
N12L Ag4 P11 116.9(5) 1_545 . ?
N12L Ag4 P31 107.2(4) 1_545 . ?
P11 Ag4 P31 116.96(11) . . ?
N12L Ag4 P14 106.4(4) 1_545 . ?
P11 Ag4 P14 102.62(12) . . ?
P31 Ag4 P14 105.59(11) . . ?
N31L Ag5 P15 124.4(3) . . ?
N31L Ag5 P30 113.3(3) . . ?
P15 Ag5 P30 99.51(12) . . ?
N31L Ag5 P27 107.0(4) . . ?
P15 Ag5 P27 111.90(13) . . ?
P30 Ag5 P27 97.34(11) . . ?
N32L Ag6 P21 109.2(3) 1_565 . ?
N32L Ag6 P18 115.9(3) 1_565 . ?
P21 Ag6 P18 105.79(10) . . ?
N32L Ag6 P2 110.1(3) 1_565 . ?
P21 Ag6 P2 114.90(11) . . ?
P18 Ag6 P2 100.79(12) . . ?
N41L Ag7 P25 112.0(3) . . ?
N41L Ag7 P19 110.5(3) . . ?
P25 Ag7 P19 123.41(11) . . ?
N41L Ag7 P22 98.3(3) . . ?
P25 Ag7 P22 105.30(9) . . ?
P19 Ag7 P22 103.60(10) . . ?
N51L Ag8 P23 110.9(3) . . ?
N51L Ag8 P29 114.4(3) . . ?
P23 Ag8 P29 119.84(11) . . ?
N51L Ag8 P28 99.7(3) . . ?
P23 Ag8 P28 105.46(9) . . ?
P29 Ag8 P28 103.70(10) . . ?
P2 P1 P3 90.61(18) . . ?
P2 P1 Ta1 65.38(13) . . ?
P3 P1 Ta1 65.21(13) . . ?
P1 P2 P4 89.4(2) . . ?
P1 P2 Ag6 141.40(19) . . ?
P4 P2 Ag6 121.27(17) . . ?
P1 P2 Ta1 65.94(14) . . ?
P4 P2 Ta1 66.66(14) . . ?
Ag6 P2 Ta1 144.47(15) . . ?
P1 P3 P4 89.6(2) . . ?
P1 P3 Ag2 141.00(18) . . ?
P4 P3 Ag2 122.65(18) . . ?
P1 P3 Ta1 66.03(13) . . ?
P4 P3 Ta1 66.85(13) . . ?
Ag2 P3 Ta1 143.06(16) . . ?
P3 P4 P2 90.27(18) . . ?
P3 P4 Ag1 132.10(19) . . ?
P2 P4 Ag1 130.16(19) . . ?
P3 P4 Ta1 64.62(13) . . ?
P2 P4 Ta1 64.70(13) . . ?
Ag1 P4 Ta1 148.51(16) . . ?
P8 P5 P6 89.5(2) . . ?
P8 P5 Ag1 134.3(3) . . ?
P6 P5 Ag1 124.1(2) . . ?
P8 P5 Ta2 67.2(9) . . ?
P6 P5 Ta2 66.1(7) . . ?
Ag1 P5 Ta2 150.4(8) . . ?
P8 P5 Ta2A 67.2(9) . . ?
P6 P5 Ta2A 66.1(7) . . ?
Ag1 P5 Ta2A 150.4(8) . . ?
P7 P6 P5 90.8(2) . . ?
P7 P6 Ag2 135.78(19) . . ?
P5 P6 Ag2 130.9(2) . . ?
P7 P6 Ta2 65.9(9) . . ?
P5 P6 Ta2 64.7(7) . . ?
Ag2 P6 Ta2 138.6(8) . . ?
P7 P6 Ta2A 65.9(9) . . ?
P5 P6 Ta2A 64.7(7) . . ?
Ag2 P6 Ta2A 138.6(8) . . ?
P6 P7 P8 89.3(2) . . ?
P6 P7 Ag3 118.70(17) . . ?
P8 P7 Ag3 143.6(3) . . ?
P6 P7 Ta2A 65.6(9) . . ?
P8 P7 Ta2A 66.2(7) . . ?
Ag3 P7 Ta2A 144.3(7) . . ?
P6 P7 Ta2 65.6(9) . . ?
P8 P7 Ta2 66.2(7) . . ?
Ag3 P7 Ta2 144.4(7) . . ?
P5 P8 P7 90.3(2) . . ?
P5 P8 Ta2 64.2(9) . . ?
P7 P8 Ta2 65.0(7) . . ?
P5 P8 Ta2A 64.2(9) . . ?
P7 P8 Ta2A 65.0(7) . . ?
P10 P9 P12 90.8(2) . . ?
P10 P9 Ag2 127.2(2) . . ?
P12 P9 Ag2 123.86(17) . . ?
P10 P9 Ta3 66.72(14) . . ?
P12 P9 Ta3 66.98(14) . . ?
Ag2 P9 Ta3 158.16(19) . . ?
P9 P10 P11 89.62(18) . . ?
P9 P10 Ta3 64.92(14) . . ?
P11 P10 Ta3 65.05(13) . . ?
P10 P11 P12 90.4(2) . . ?
P10 P11 Ag4 140.10(19) . . ?
P12 P11 Ag4 121.79(17) . . ?
P10 P11 Ta3 66.48(14) . . ?
P12 P11 Ta3 66.73(14) . . ?
Ag4 P11 Ta3 144.48(15) . . ?
P9 P12 P11 89.13(18) . . ?
P9 P12 Ag3 128.31(18) . . ?
P11 P12 Ag3 135.6(2) . . ?
P9 P12 Ta3 64.58(13) . . ?
P11 P12 Ta3 64.70(13) . . ?
Ag3 P12 Ta3 146.98(15) . . ?
P14 P13 P16 90.2(2) . . ?
P14 P13 Ag3 122.20(18) . . ?
P16 P13 Ag3 143.3(2) . . ?
P14 P13 Ta4 66.67(14) . . ?
P16 P13 Ta4 66.26(14) . . ?
Ag3 P13 Ta4 138.95(16) . . ?
P13 P14 P15 89.98(19) . . ?
P13 P14 Ag4 134.9(2) . . ?
P15 P14 Ag4 126.89(17) . . ?
P13 P14 Ta4 65.24(12) . . ?
P15 P14 Ta4 64.43(12) . . ?
Ag4 P14 Ta4 148.76(17) . . ?
P16 P15 P14 90.1(2) . . ?
P16 P15 Ag5 125.0(2) . . ?
P14 P15 Ag5 125.68(17) . . ?
P16 P15 Ta4 66.80(13) . . ?
P14 P15 Ta4 67.01(13) . . ?
Ag5 P15 Ta4 158.74(17) . . ?
P15 P16 P13 89.7(2) . . ?
P15 P16 Ta4 64.61(14) . . ?
P13 P16 Ta4 65.23(14) . . ?
P18 P17 P20 93.63(19) . . ?
P18 P17 Ag1 119.86(17) . . ?
P20 P17 Ag1 129.4(2) . . ?
P18 P17 Ta5 66.04(14) . . ?
P20 P17 Ta5 67.80(15) . . ?
Ag1 P17 Ta5 157.83(15) . . ?
P17 P18 P19 87.58(17) . . ?
P17 P18 Ag6 133.97(19) . . ?
P19 P18 Ag6 127.88(15) . . ?
P17 P18 Ta5 65.57(12) . . ?
P19 P18 Ta5 66.47(11) . . ?
Ag6 P18 Ta5 148.97(15) . . ?
P18 P19 P20 92.49(18) . . ?
P18 P19 Ag7 125.17(16) . . ?
P20 P19 Ag7 141.85(18) . . ?
P18 P19 Ta5 65.02(11) . . ?
P20 P19 Ta5 66.80(12) . . ?
Ag7 P19 Ta5 130.79(15) . . ?
P17 P20 P19 86.27(17) . . ?
P17 P20 Ta5 63.89(14) . . ?
P19 P20 Ta5 64.80(13) . . ?
P22 P21 P24 90.00(15) . . ?
P22 P21 Ag6 124.71(14) . . ?
P24 P21 Ag6 126.46(17) . . ?
P22 P21 Ta6 66.84(11) . . ?
P24 P21 Ta6 66.47(11) . . ?
Ag6 P21 Ta6 158.69(14) . . ?
P23 P22 P21 89.85(15) . . ?
P23 P22 Ag7 135.13(15) . . ?
P21 P22 Ag7 128.10(14) . . ?
P23 P22 Ta6 64.79(10) . . ?
P21 P22 Ta6 64.48(10) . . ?
Ag7 P22 Ta6 147.26(13) . . ?
P22 P23 P24 90.40(15) . . ?
P22 P23 Ag8 119.15(14) . . ?
P24 P23 Ag8 142.42(16) . . ?
P22 P23 Ta6 66.85(10) . . ?
P24 P23 Ta6 66.40(11) . . ?
Ag8 P23 Ta6 144.05(14) . . ?
P23 P24 P21 89.66(15) . . ?
P23 P24 Ta6 64.95(11) . . ?
P21 P24 Ta6 64.72(12) . . ?
P28 P25 P26 90.56(16) . . ?
P28 P25 Ag7 119.10(14) . . ?
P26 P25 Ag7 143.76(16) . . ?
P28 P25 Ta7 66.89(11) . . ?
P26 P25 Ta7 66.18(12) . . ?
Ag7 P25 Ta7 142.11(14) . . ?
P27 P26 P25 89.71(17) . . ?
P27 P26 Ta7 65.40(13) . . ?
P25 P26 Ta7 65.37(12) . . ?
P26 P27 P28 90.52(17) . . ?
P26 P27 Ag5 127.40(19) . . ?
P28 P27 Ag5 127.35(15) . . ?
P26 P27 Ta7 66.50(13) . . ?
P28 P27 Ta7 66.77(13) . . ?
Ag5 P27 Ta7 154.71(15) . . ?
P25 P28 P27 89.17(16) . . ?
P25 P28 Ag8 134.81(16) . . ?
P27 P28 Ag8 127.42(16) . . ?
P25 P28 Ta7 65.05(10) . . ?
P27 P28 Ta7 64.67(11) . . ?
Ag8 P28 Ta7 148.90(15) . . ?
P30 P29 P32 90.05(16) . . ?
P30 P29 Ag8 121.44(14) . . ?
P32 P29 Ag8 140.76(15) . . ?
P30 P29 Ta8 67.03(11) . . ?
P32 P29 Ta8 66.77(11) . . ?
Ag8 P29 Ta8 143.74(14) . . ?
P29 P30 P31 90.78(16) . . ?
P29 P30 Ag5 134.74(17) . . ?
P31 P30 Ag5 134.48(16) . . ?
P29 P30 Ta8 64.77(10) . . ?
P31 P30 Ta8 65.15(11) . . ?
Ag5 P30 Ta8 126.68(14) . . ?
P30 P31 P32 89.64(16) . . ?
P30 P31 Ag4 117.35(14) . . ?
P32 P31 Ag4 142.36(17) . . ?
P30 P31 Ta8 66.72(12) . . ?
P32 P31 Ta8 66.34(11) . . ?
Ag4 P31 Ta8 146.50(13) . . ?
P29 P32 P31 89.41(15) . . ?
P29 P32 Ta8 64.54(11) . . ?
P31 P32 Ta8 64.80(11) . . ?
O1C C1C Ta1 176.4(17) . . ?
O2C C2C Ta1 177.3(15) . . ?
O5C C5C Ta3 175.2(15) . . ?
O6D C6C O6C 30(4) . . ?
O6D C6C Ta3 163(3) . . ?
O6C C6C Ta3 167(3) . . ?
O6D O6C C6C 57(10) . . ?
O6C O6D C6C 93(10) . . ?
O7C C7C Ta4 177.4(14) . . ?
O8C C8C Ta4 176.4(14) . . ?
O9C C9C Ta5 177.5(14) . . ?
O10C C10C Ta5 176.7(12) . . ?
O11C C11C Ta6 177.1(13) . . ?
O12C C12C Ta6 176.9(10) . . ?
O13C C13C Ta7 177.8(11) . . ?
O14C C14C Ta7 176.4(14) . . ?
O15C C15C Ta8 177.9(13) . . ?
O16C C16C Ta8 175.5(13) . . ?
C11L N11L Ag1 172.7(18) . . ?
N11L C11L C12L 169(3) . . ?
C13L C12L C11L 116(2) . . ?
C13L C12L H12A 108.3 . . ?
C11L C12L H12A 108.3 . . ?
C13L C12L H12B 108.3 . . ?
C11L C12L H12B 108.3 . . ?
H12A C12L H12B 107.4 . . ?
C12L C13L C14M 112(2) . . ?
C12L C13L C14L 147(6) . . ?
C12L C13L H13A 100.1 . . ?
C14L C13L H13A 100.1 . . ?
C12L C13L H13B 100.1 . . ?
C14L C13L H13B 100.1 . . ?
H13A C13L H13B 104.2 . . ?
C15L C14L C13L 113(3) . . ?
C15L C14L H14A 108.9 . . ?
C13L C14L H14A 108.9 . . ?
C15L C14L H14B 108.9 . . ?
C13L C14L H14B 108.9 . . ?
H14A C14L H14B 107.7 . . ?
C15L C14M C13L 116(2) . . ?
C15L C14M H14C 108.4 . . ?
C13L C14M H14C 108.4 . . ?
C15L C14M H14D 108.4 . . ?
C13L C14M H14D 108.4 . . ?
H14C C14M H14D 107.4 . . ?
C14M C15L C16M 108(2) . . ?
C16L C15L C14L 117(4) . . ?
C16L C15L H15B 108.0 . . ?
C14L C15L H15B 108.0 . . ?
C16L C15L H15C 108.0 . . ?
C14L C15L H15C 108.0 . . ?
H15B C15L H15C 107.2 . . ?
C14M C15L H15D 110.1 . . ?
C16M C15L H15D 110.1 . . ?
C14M C15L H15E 110.1 . . ?
C16M C15L H15E 110.1 . . ?
H15D C15L H15E 108.4 . . ?
C15L C16L C17L 108(3) . . ?
C15L C16L H16A 110.2 . . ?
C17L C16L H16A 110.2 . . ?
C15L C16L H16B 110.2 . . ?
C17L C16L H16B 110.2 . . ?
H16A C16L H16B 108.5 . . ?
C15L C16M C17M 110(3) . . ?
C15L C16M H16C 109.6 . . ?
C17M C16M H16C 109.6 . . ?
C15L C16M H16D 109.6 . . ?
C17M C16M H16D 109.6 . . ?
H16C C16M H16D 108.1 . . ?
C18L C17L C16L 127(5) . . ?
C18L C17L H17A 105.5 . . ?
C16L C17L H17A 105.5 . . ?
C18L C17L H17B 105.5 . . ?
C16L C17L H17B 105.5 . . ?
H17A C17L H17B 106.1 . . ?
C16M C17M C18M 111(3) . . ?
C16M C17M H17C 109.4 . . ?
C18M C17M H17C 109.4 . . ?
C16M C17M H17D 109.4 . . ?
C18M C17M H17D 109.4 . . ?
H17C C17M H17D 108.0 . . ?
C17L C18L C19L 117(5) . . ?
C17L C18L H18A 108.0 . . ?
C19L C18L H18A 108.0 . . ?
C17L C18L H18B 108.0 . . ?
C19L C18L H18B 108.0 . . ?
H18A C18L H18B 107.2 . . ?
C17M C18M C19L 108(2) . . ?
C17M C18M H18C 110.2 . . ?
C19L C18M H18C 110.2 . . ?
C17M C18M H18D 110.2 . . ?
C19L C18M H18D 110.2 . . ?
H18C C18M H18D 108.5 . . ?
N12L C19L C18M 166(3) . . ?
N12L C19L C18L 167(4) . . ?
C19L N12L Ag4 175.8(19) . 1_565 ?
C21L N21L Ag2 176(2) . . ?
N21L C21L C22M 144(3) . . ?
N21L C21L C22L 165(3) . . ?
C25L C24L C23L 105.0(19) . . ?
C25L C24L C24M 105(2) . . ?
C25L C24L H24E 110.7 . . ?
C24M C24L H24E 110.7 . . ?
C25L C24L H24F 110.7 . . ?
C24M C24L H24F 110.7 . . ?
H24E C24L H24F 108.8 . . ?
C25L C24L H24C 110.8 . . ?
C23L C24L H24C 110.8 . . ?
C25L C24L H24D 110.8 . . ?
C23L C24L H24D 110.8 . . ?
H24C C24L H24D 108.8 . . ?
C26M C25L C24L 115(2) . . ?
C26L C25L C24L 112(2) . . ?
C26M C25L H25C 108.5 . . ?
C24L C25L H25C 108.5 . . ?
C26M C25L H25D 108.5 . . ?
C24L C25L H25D 108.5 . . ?
H25C C25L H25D 107.5 . . ?
C26L C25L H25A 109.2 . . ?
C24L C25L H25A 109.2 . . ?
C26L C25L H25B 109.2 . . ?
C24L C25L H25B 109.2 . . ?
H25A C25L H25B 107.9 . . ?
C23L C22L C21L 109(2) . . ?
C23L C22L H22A 109.9 . . ?
C21L C22L H22A 109.9 . . ?
C23L C22L H22B 109.9 . . ?
C21L C22L H22B 109.9 . . ?
H22A C22L H22B 108.3 . . ?
C22L C23L C24L 111(2) . . ?
C22L C23L H23G 109.5 . . ?
C24L C23L H23G 109.5 . . ?
C22L C23L H23H 109.5 . . ?
C24L C23L H23H 109.5 . . ?
H23G C23L H23H 108.1 . . ?
C25L C26L C27L 104(2) . . ?
C25L C26L H26A 111.0 . . ?
C27L C26L H26A 111.0 . . ?
C25L C26L H26B 111.0 . . ?
C27L C26L H26B 111.0 . . ?
H26A C26L H26B 109.0 . . ?
C28L C27L C26L 106(2) . . ?
C28L C27L H27A 110.5 . . ?
C26L C27L H27A 110.5 . . ?
C28L C27L H27B 110.5 . . ?
C26L C27L H27B 110.5 . . ?
H27A C27L H27B 108.7 . . ?
C27L C28L C29L 106(2) . . ?
C27L C28L H28J 110.6 . . ?
C29L C28L H28J 110.6 . . ?
C27L C28L H28K 110.6 . . ?
C29L C28L H28K 110.6 . . ?
H28J C28L H28K 108.8 . . ?
C21L C22M C23M 112(3) . . ?
C21L C22M H22C 109.2 . . ?
C23M C22M H22C 109.2 . . ?
C21L C22M H22D 109.2 . . ?
C23M C22M H22D 109.2 . . ?
H22C C22M H22D 107.9 . . ?
C22M C23M C24M 99(2) . . ?
C22M C23M H23I 112.0 . . ?
C24M C23M H23I 112.0 . . ?
C22M C23M H23J 112.0 . . ?
C24M C23M H23J 112.0 . . ?
H23I C23M H23J 109.7 . . ?
C23M C24M C24L 100.3(19) . . ?
C23M C24M H24A 111.7 . . ?
C24L C24M H24A 111.7 . . ?
C23M C24M H24B 111.7 . . ?
C24L C24M H24B 111.7 . . ?
H24A C24M H24B 109.5 . . ?
C27M C26M C25L 114(2) . . ?
C27M C26M H26C 108.8 . . ?
C25L C26M H26C 108.8 . . ?
C27M C26M H26D 108.8 . . ?
C25L C26M H26D 108.8 . . ?
H26C C26M H26D 107.7 . . ?
C26M C27M C29L 116(2) . . ?
C26M C27M H27C 108.2 . . ?
C29L C27M H27C 108.2 . . ?
C26M C27M H27D 108.2 . . ?
C29L C27M H27D 108.2 . . ?
H27C C27M H27D 107.3 . . ?
N22L C29L C28L 144(2) . . ?
N22L C29L C27M 159(3) . . ?
C29L N22L Ag3 170.2(16) . 2_765 ?
C31L N31L Ag5 165.1(12) . . ?
N31L C31L C32L 174.1(16) . . ?
C31L C32L C33L 112.7(14) . . ?
C31L C32L H32B 109.1 . . ?
C33L C32L H32B 109.1 . . ?
C31L C32L H32C 109.1 . . ?
C33L C32L H32C 109.1 . . ?
H32B C32L H32C 107.8 . . ?
C32L C33L C34L 113.5(15) . . ?
C32L C33L H33A 108.9 . . ?
C34L C33L H33A 108.9 . . ?
C32L C33L H33B 108.9 . . ?
C34L C33L H33B 108.9 . . ?
H33A C33L H33B 107.7 . . ?
C33L C34L C35L 111.8(14) . . ?
C33L C34L H34B 109.3 . . ?
C35L C34L H34B 109.3 . . ?
C33L C34L H34C 109.3 . . ?
C35L C34L H34C 109.3 . . ?
H34B C34L H34C 107.9 . . ?
C34L C35L C36L 113.2(14) . . ?
C34L C35L H35B 108.9 . . ?
C36L C35L H35B 108.9 . . ?
C34L C35L H35C 108.9 . . ?
C36L C35L H35C 108.9 . . ?
H35B C35L H35C 107.8 . . ?
C37L C36L C35L 126(2) . . ?
C37L C36L H36A 105.8 . . ?
C35L C36L H36A 105.8 . . ?
C37L C36L H36B 105.8 . . ?
C35L C36L H36B 105.8 . . ?
H36A C36L H36B 106.2 . . ?
C36L C37L C38L 123(3) . . ?
C36L C37L C38M 99(4) . . ?
C36L C37L H37A 106.6 . . ?
C38L C37L H37A 106.6 . . ?
C36L C37L H37B 106.6 . . ?
C38L C37L H37B 106.6 . . ?
H37A C37L H37B 106.5 . . ?
C37L C38L C39L 110.5(18) . . ?
C37L C38L H38A 109.5 . . ?
C39L C38L H38A 109.5 . . ?
C37L C38L H38B 109.5 . . ?
C39L C38L H38B 109.5 . . ?
H38A C38L H38B 108.1 . . ?
C37L C38M C39L 87(4) . . ?
C37L C38M H38C 114.2 . . ?
C39L C38M H38C 114.2 . . ?
C37L C38M H38D 114.2 . . ?
C39L C38M H38D 114.2 . . ?
H38C C38M H38D 111.3 . . ?
N32L C39L C38L 177(3) . . ?
N32L C39L C38M 153(3) . . ?
C39L N32L Ag6 171.0(14) . 1_545 ?
C41L N41L Ag7 166.3(12) . . ?
N41L C41L C42L 176(2) . . ?
N41L C41L C42M 163(3) . . ?
C41L C42L C43L 108(2) . . ?
C41L C42L H42A 110.1 . . ?
C43L C42L H42A 110.1 . . ?
C41L C42L H42B 110.1 . . ?
C43L C42L H42B 110.1 . . ?
H42A C42L H42B 108.4 . . ?
C41L C42M C43M 99(4) . . ?
C41L C42M H42C 111.9 . . ?
C43M C42M H42C 111.9 . . ?
C41L C42M H42D 111.9 . . ?
C43M C42M H42D 111.9 . . ?
H42C C42M H42D 109.6 . . ?
C44L C45L C46L 118(2) . . ?
C46L C45L C44M 132(3) . . ?
C44L C45L H45B 107.8 . . ?
C46L C45L H45B 107.8 . . ?
C44L C45L H45C 107.8 . . ?
C46L C45L H45C 107.8 . . ?
H45B C45L H45C 107.1 . . ?
C46L C45L H45D 104.2 . . ?
C44M C45L H45D 104.2 . . ?
C46L C45L H45E 104.2 . . ?
C44M C45L H45E 104.2 . . ?
H45D C45L H45E 105.5 . . ?
C47L C46L C45L 116(2) . . ?
C47L C46L H46A 108.3 . . ?
C45L C46L H46A 108.3 . . ?
C47L C46L H46B 108.3 . . ?
C45L C46L H46B 108.3 . . ?
H46A C46L H46B 107.4 . . ?
C46L C47L C48L 124(2) . . ?
C46L C47L C48M 123(3) . . ?
C46L C47L H47A 106.4 . . ?
C48L C47L H47A 106.4 . . ?
C46L C47L H47B 106.4 . . ?
C48L C47L H47B 106.4 . . ?
H47A C47L H47B 106.5 . . ?
C46L C47L H47C 106.5 . . ?
C48M C47L H47C 106.5 . . ?
C46L C47L H47D 106.5 . . ?
C48M C47L H47D 106.5 . . ?
H47C C47L H47D 106.5 . . ?
C44L C43L C42L 110(2) . . ?
C44L C43L H43A 109.7 . . ?
C42L C43L H43A 109.7 . . ?
C44L C43L H43B 109.7 . . ?
C42L C43L H43B 109.7 . . ?
H43A C43L H43B 108.2 . . ?
C45L C44L C43L 115(2) . . ?
C45L C44L H44A 108.6 . . ?
C43L C44L H44A 108.6 . . ?
C45L C44L H44B 108.6 . . ?
C43L C44L H44B 108.6 . . ?
H44A C44L H44B 107.6 . . ?
C47L C48L C49L 137(3) . . ?
C47L C48L H48A 102.8 . . ?
C49L C48L H48A 102.8 . . ?
C47L C48L H48B 102.8 . . ?
C49L C48L H48B 102.8 . . ?
H48A C48L H48B 105.0 . . ?
N42L C49L C48L 117(3) . . ?
C44M C43M C42M 117(3) . . ?
C44M C43M H43C 108.1 . . ?
C42M C43M H43C 108.1 . . ?
C44M C43M H43D 108.1 . . ?
C42M C43M H43D 108.1 . . ?
H43C C43M H43D 107.3 . . ?
C43M C44M C45L 117(3) . . ?
C43M C44M H44C 108.1 . . ?
C45L C44M H44C 108.1 . . ?
C43M C44M H44D 108.1 . . ?
C45L C44M H44D 108.1 . . ?
H44C C44M H44D 107.3 . . ?
C47L C48M C49M 96(2) . . ?
C47L C48M H48C 112.6 . . ?
C49M C48M H48C 112.6 . . ?
C47L C48M H48D 112.6 . . ?
C49M C48M H48D 112.6 . . ?
H48C C48M H48D 110.1 . . ?
N42L C49M C48M 150(3) . . ?
C51L N51L Ag8 172.8(10) . . ?
N51L C51L C52L 166.0(19) . . ?
N51L C51L C56L 162(2) . . ?
C51L C52L C53L 108(2) . . ?
C51L C52L H52B 110.1 . . ?
C53L C52L H52B 110.1 . . ?
C51L C52L H52C 110.1 . . ?
C53L C52L H52C 110.1 . . ?
H52B C52L H52C 108.4 . . ?
C54L C53L C52L 108(2) . . ?
C54L C53L H53A 110.0 . . ?
C52L C53L H53A 110.0 . . ?
C54L C53L H53B 110.0 . . ?
C52L C53L H53B 110.0 . . ?
H53A C53L H53B 108.4 . . ?
C53L C54L C55L 125.9(19) . . ?
C55L C54L C56L 115.8(17) . . ?
C53L C54L H54B 105.9 . . ?
C55L C54L H54B 105.9 . . ?
C53L C54L H54E 105.9 . . ?
C55L C54L H54E 105.9 . . ?
H54B C54L H54E 106.2 . . ?
C55L C55L C54L 120.1(18) 2_656 . ?
C55L C55L H55B 107.3 2_656 . ?
C54L C55L H55B 107.3 . . ?
C55L C55L H55C 107.3 2_656 . ?
C54L C55L H55C 107.3 . . ?
H55B C55L H55C 106.9 . . ?
C51L C56L C54L 114(2) . . ?
C51L C56L H56A 108.8 . . ?
C54L C56L H56A 108.8 . . ?
C51L C56L H56B 108.8 . . ?
C54L C56L H56B 108.8 . . ?
H56A C56L H56B 107.7 . . ?
C12 C11 C111 128.4(16) . . ?
C12 C11 C15 100.6(15) . . ?
C111 C11 C15 127.8(15) . . ?
C12 C11 Ta1 73.8(8) . . ?
C111 C11 Ta1 132.3(10) . . ?
C15 C11 Ta1 72.0(8) . . ?
C13 C12 C11 108.4(16) . . ?
C13 C12 Ta1 70.2(8) . . ?
C11 C12 Ta1 71.3(8) . . ?
C13 C12 H12E 125.8 . . ?
C11 C12 H12E 125.8 . . ?
Ta1 C12 H12E 125.8 . . ?
C14 C13 C12 109.0(16) . . ?
C14 C13 C131 129.4(17) . . ?
C12 C13 C131 119.6(18) . . ?
C14 C13 Ta1 73.6(10) . . ?
C12 C13 Ta1 74.8(8) . . ?
C131 C13 Ta1 130.5(10) . . ?
C15 C14 C13 109.5(17) . . ?
C15 C14 Ta1 75.3(9) . . ?
C13 C14 Ta1 73.0(8) . . ?
C15 C14 H14E 125.0 . . ?
C13 C14 H14E 125.0 . . ?
Ta1 C14 H14E 125.0 . . ?
C14 C15 C11 112.0(16) . . ?
C14 C15 Ta1 72.8(9) . . ?
C11 C15 Ta1 71.3(8) . . ?
C14 C15 H15A 124.0 . . ?
C11 C15 H15A 124.0 . . ?
Ta1 C15 H15A 124.0 . . ?
C11 C111 C112 112.0(15) . . ?
C11 C111 C114 109.3(14) . . ?
C112 C111 C114 108.9(16) . . ?
C11 C111 C113 107.7(14) . . ?
C112 C111 C113 110.9(15) . . ?
C114 C111 C113 108.0(15) . . ?
C111 C112 H11A 109.5 . . ?
C111 C112 H11B 109.5 . . ?
H11A C112 H11B 109.5 . . ?
C111 C112 H11C 109.5 . . ?
H11A C112 H11C 109.5 . . ?
H11B C112 H11C 109.5 . . ?
C111 C113 H11D 109.5 . . ?
C111 C113 H11E 109.5 . . ?
H11D C113 H11E 109.5 . . ?
C111 C113 H11F 109.5 . . ?
H11D C113 H11F 109.5 . . ?
H11E C113 H11F 109.5 . . ?
C111 C114 H11G 109.5 . . ?
C111 C114 H11H 109.5 . . ?
H11G C114 H11H 109.5 . . ?
C111 C114 H11I 109.5 . . ?
H11G C114 H11I 109.5 . . ?
H11H C114 H11I 109.5 . . ?
C13 C131 C134 106.3(17) . . ?
C13 C131 C132 101.7(14) . . ?
C134 C131 C132 115.0(19) . . ?
C13 C131 C133 108.4(15) . . ?
C134 C131 C133 112.6(19) . . ?
C132 C131 C133 111.8(18) . . ?
C131 C132 H13C 109.5 . . ?
C131 C132 H13D 109.5 . . ?
H13C C132 H13D 109.5 . . ?
C131 C132 H13E 109.5 . . ?
H13C C132 H13E 109.5 . . ?
H13D C132 H13E 109.5 . . ?
C131 C133 H13F 109.5 . . ?
C131 C133 H13G 109.5 . . ?
H13F C133 H13G 109.5 . . ?
C131 C133 H13H 109.5 . . ?
H13F C133 H13H 109.5 . . ?
H13G C133 H13H 109.5 . . ?
C131 C134 H13I 109.5 . . ?
C131 C134 H13J 109.5 . . ?
H13I C134 H13J 109.5 . . ?
C131 C134 H13K 109.5 . . ?
H13I C134 H13K 109.5 . . ?
H13J C134 H13K 109.5 . . ?
C32 C31 C35 104.0(15) . . ?
C32 C31 C311 128.2(17) . . ?
C35 C31 C311 126.2(17) . . ?
C32 C31 Ta3 72.0(8) . . ?
C35 C31 Ta3 70.5(9) . . ?
C311 C31 Ta3 132.3(12) . . ?
C33 C32 C31 113.1(14) . . ?
C33 C32 Ta3 73.2(7) . . ?
C31 C32 Ta3 73.2(8) . . ?
C33 C32 H32A 123.4 . . ?
C31 C32 H32A 123.4 . . ?
Ta3 C32 H32A 123.4 . . ?
C32 C33 C34 103.6(16) . . ?
C32 C33 C331 128.9(14) . . ?
C34 C33 C331 124.7(16) . . ?
C32 C33 Ta3 72.4(7) . . ?
C34 C33 Ta3 72.7(8) . . ?
C331 C33 Ta3 133.4(11) . . ?
C35 C34 C33 111.5(16) . . ?
C35 C34 Ta3 71.4(10) . . ?
C33 C34 Ta3 72.4(8) . . ?
C35 C34 H34A 124.3 . . ?
C33 C34 H34A 124.3 . . ?
Ta3 C34 H34A 124.3 . . ?
C34 C35 C31 107.6(15) . . ?
C34 C35 Ta3 74.5(10) . . ?
C31 C35 Ta3 73.5(9) . . ?
C34 C35 H35A 125.8 . . ?
C31 C35 H35A 125.8 . . ?
Ta3 C35 H35A 125.8 . . ?
C31 C311 C313 103.3(16) . . ?
C31 C311 C312 110.8(18) . . ?
C313 C311 C312 116(2) . . ?
C31 C311 C314 110.2(17) . . ?
C313 C311 C314 110.0(18) . . ?
C312 C311 C314 107(2) . . ?
C311 C312 H31A 109.5 . . ?
C311 C312 H31B 109.5 . . ?
H31A C312 H31B 109.5 . . ?
C311 C312 H31C 109.5 . . ?
H31A C312 H31C 109.5 . . ?
H31B C312 H31C 109.5 . . ?
C311 C313 H31D 109.5 . . ?
C311 C313 H31E 109.5 . . ?
H31D C313 H31E 109.5 . . ?
C311 C313 H31F 109.5 . . ?
H31D C313 H31F 109.5 . . ?
H31E C313 H31F 109.5 . . ?
C311 C314 H31G 109.5 . . ?
C311 C314 H31H 109.5 . . ?
H31G C314 H31H 109.5 . . ?
C311 C314 H31I 109.5 . . ?
H31G C314 H31I 109.5 . . ?
H31H C314 H31I 109.5 . . ?
C33 C331 C333 111.2(17) . . ?
C33 C331 C334 108.1(14) . . ?
C333 C331 C334 109.7(16) . . ?
C33 C331 C332 115.1(15) . . ?
C333 C331 C332 107.5(15) . . ?
C334 C331 C332 105.0(17) . . ?
C331 C332 H33C 109.5 . . ?
C331 C332 H33D 109.5 . . ?
H33C C332 H33D 109.5 . . ?
C331 C332 H33E 109.5 . . ?
H33C C332 H33E 109.5 . . ?
H33D C332 H33E 109.5 . . ?
C331 C333 H33F 109.5 . . ?
C331 C333 H33G 109.5 . . ?
H33F C333 H33G 109.5 . . ?
C331 C333 H33H 109.5 . . ?
H33F C333 H33H 109.5 . . ?
H33G C333 H33H 109.5 . . ?
C331 C334 H33I 109.5 . . ?
C331 C334 H33J 109.5 . . ?
H33I C334 H33J 109.5 . . ?
C331 C334 H33K 109.5 . . ?
H33I C334 H33K 109.5 . . ?
H33J C334 H33K 109.5 . . ?
C42 C41 C45 107.4(15) . . ?
C42 C41 C411 127.7(14) . . ?
C45 C41 C411 123.8(14) . . ?
C42 C41 Ta4 70.9(9) . . ?
C45 C41 Ta4 72.4(9) . . ?
C411 C41 Ta4 131.3(9) . . ?
C43 C42 C41 109.7(16) . . ?
C43 C42 Ta4 74.3(8) . . ?
C41 C42 Ta4 73.8(8) . . ?
C43 C42 H42E 124.9 . . ?
C41 C42 H42E 124.9 . . ?
Ta4 C42 H42E 124.9 . . ?
C42 C43 C44 110.2(17) . . ?
C42 C43 C431 125.1(15) . . ?
C44 C43 C431 123.3(14) . . ?
C42 C43 Ta4 72.4(7) . . ?
C44 C43 Ta4 73.5(8) . . ?
C431 C43 Ta4 131.5(10) . . ?
C43 C44 C45 109.4(14) . . ?
C43 C44 Ta4 73.3(8) . . ?
C45 C44 Ta4 72.2(7) . . ?
C43 C44 H44E 125.2 . . ?
C45 C44 H44E 125.2 . . ?
Ta4 C44 H44E 125.2 . . ?
C41 C45 C44 103.1(13) . . ?
C41 C45 Ta4 72.2(8) . . ?
C44 C45 Ta4 71.1(8) . . ?
C41 C45 H45A 128.0 . . ?
C44 C45 H45A 128.0 . . ?
Ta4 C45 H45A 128.0 . . ?
C416 C411 C414 129(3) . . ?
C416 C411 C41 106(2) . . ?
C414 C411 C41 115.1(15) . . ?
C414 C411 C413 112.4(17) . . ?
C41 C411 C413 110.1(17) . . ?
C414 C411 C412 101.7(18) . . ?
C41 C411 C412 112.7(15) . . ?
C413 C411 C412 104.1(18) . . ?
C416 C411 C415 106(2) . . ?
C414 C411 C415 95.8(18) . . ?
C41 C411 C415 99.2(19) . . ?
C411 C414 H41A 109.5 . . ?
C411 C414 H41B 109.5 . . ?
H41A C414 H41B 109.5 . . ?
C411 C414 H41C 109.5 . . ?
H41A C414 H41C 109.5 . . ?
H41B C414 H41C 109.5 . . ?
C411 C412 H41D 109.5 . . ?
C411 C412 H41E 109.5 . . ?
H41D C412 H41E 109.5 . . ?
C411 C412 H41F 109.5 . . ?
H41D C412 H41F 109.5 . . ?
H41E C412 H41F 109.5 . . ?
C411 C413 H41G 109.5 . . ?
C411 C413 H41H 109.5 . . ?
H41G C413 H41H 109.5 . . ?
C411 C413 H41I 109.5 . . ?
H41G C413 H41I 109.5 . . ?
H41H C413 H41I 109.5 . . ?
C411 C415 H41J 109.5 . . ?
C411 C415 H41K 109.5 . . ?
H41J C415 H41K 109.5 . . ?
C411 C415 H41L 109.5 . . ?
H41J C415 H41L 109.5 . . ?
H41K C415 H41L 109.5 . . ?
C411 C416 H41M 109.5 . . ?
C411 C416 H41N 109.5 . . ?
H41M C416 H41N 109.5 . . ?
C411 C416 H41O 109.5 . . ?
H41M C416 H41O 109.5 . . ?
H41N C416 H41O 109.5 . . ?
C432 C431 C433 111.3(18) . . ?
C432 C431 C43 106.0(18) . . ?
C433 C431 C43 112.1(14) . . ?
C432 C431 C434 108.8(16) . . ?
C433 C431 C434 109.4(18) . . ?
C43 C431 C434 109.1(15) . . ?
C431 C432 H43N 109.5 . . ?
C431 C432 H43O 109.5 . . ?
H43N C432 H43O 109.5 . . ?
C431 C432 H43P 109.5 . . ?
H43N C432 H43P 109.5 . . ?
H43O C432 H43P 109.5 . . ?
C431 C433 H43G 109.5 . . ?
C431 C433 H43E 109.5 . . ?
H43G C433 H43E 109.5 . . ?
C431 C433 H43F 109.5 . . ?
H43G C433 H43F 109.5 . . ?
H43E C433 H43F 109.5 . . ?
C431 C434 H43J 109.5 . . ?
C431 C434 H43H 109.5 . . ?
H43J C434 H43H 109.5 . . ?
C431 C434 H43I 109.5 . . ?
H43J C434 H43I 109.5 . . ?
H43H C434 H43I 109.5 . . ?
C52 C51 C55 106.0(14) . . ?
C52 C51 C511 126.8(16) . . ?
C55 C51 C511 126.5(17) . . ?
C52 C51 Ta5 71.7(7) . . ?
C55 C51 Ta5 72.7(8) . . ?
C511 C51 Ta5 127.4(8) . . ?
C51 C52 C53 110.3(15) . . ?
C51 C52 Ta5 74.3(8) . . ?
C53 C52 Ta5 73.4(7) . . ?
C51 C52 H52A 124.7 . . ?
C53 C52 H52A 124.7 . . ?
Ta5 C52 H52A 124.7 . . ?
C54 C53 C52 107.2(15) . . ?
C54 C53 C531 131.4(17) . . ?
C52 C53 C531 120.6(17) . . ?
C54 C53 Ta5 72.0(8) . . ?
C52 C53 Ta5 72.2(7) . . ?
C531 C53 Ta5 128.8(11) . . ?
C53 C54 C55 107.5(16) . . ?
C53 C54 Ta5 73.8(8) . . ?
C55 C54 Ta5 73.9(8) . . ?
C53 C54 H54A 125.9 . . ?
C55 C54 H54A 125.9 . . ?
Ta5 C54 H54A 125.9 . . ?
C51 C55 C54 108.9(17) . . ?
C51 C55 Ta5 73.1(8) . . ?
C54 C55 Ta5 71.3(9) . . ?
C51 C55 H55A 125.4 . . ?
C54 C55 H55A 125.4 . . ?
Ta5 C55 H55A 125.4 . . ?
C513 C511 C514 108.2(16) . . ?
C513 C511 C51 113.0(14) . . ?
C514 C511 C51 104.1(12) . . ?
C513 C511 C512 117.2(15) . . ?
C514 C511 C512 105.1(16) . . ?
C51 C511 C512 108.1(16) . . ?
C511 C512 H51B 109.5 . . ?
C511 C512 H51C 109.5 . . ?
H51B C512 H51C 109.5 . . ?
C511 C512 H51D 109.5 . . ?
H51B C512 H51D 109.5 . . ?
H51C C512 H51D 109.5 . . ?
C511 C513 H51E 109.5 . . ?
C511 C513 H51F 109.5 . . ?
H51E C513 H51F 109.5 . . ?
C511 C513 H51G 109.5 . . ?
H51E C513 H51G 109.5 . . ?
H51F C513 H51G 109.5 . . ?
C511 C514 H51H 109.5 . . ?
C511 C514 H51I 109.5 . . ?
H51H C514 H51I 109.5 . . ?
C511 C514 H51J 109.5 . . ?
H51H C514 H51J 109.5 . . ?
H51I C514 H51J 109.5 . . ?
C532 C531 C533 113(2) . . ?
C532 C531 C53 115.2(16) . . ?
C533 C531 C53 101.4(17) . . ?
C532 C531 C534 117(2) . . ?
C533 C531 C534 105.5(19) . . ?
C53 C531 C534 102.9(17) . . ?
C531 C532 H53C 109.5 . . ?
C531 C532 H53D 109.5 . . ?
H53C C532 H53D 109.5 . . ?
C531 C532 H53E 109.5 . . ?
H53C C532 H53E 109.5 . . ?
H53D C532 H53E 109.5 . . ?
C531 C533 H53F 109.5 . . ?
C531 C533 H53G 109.5 . . ?
H53F C533 H53G 109.5 . . ?
C531 C533 H53H 109.5 . . ?
H53F C533 H53H 109.5 . . ?
H53G C533 H53H 109.5 . . ?
C531 C534 H53I 109.5 . . ?
C531 C534 H53J 109.5 . . ?
H53I C534 H53J 109.5 . . ?
C531 C534 H53K 109.5 . . ?
H53I C534 H53K 109.5 . . ?
H53J C534 H53K 109.5 . . ?
C62 C61 C65 106.1(9) . . ?
C62 C61 C611 126.7(9) . . ?
C65 C61 C611 125.3(10) . . ?
C62 C61 Ta6 72.1(5) . . ?
C65 C61 Ta6 73.1(5) . . ?
C611 C61 Ta6 131.8(7) . . ?
C61 C62 C63 109.0(9) . . ?
C61 C62 Ta6 73.2(5) . . ?
C63 C62 Ta6 72.5(5) . . ?
C61 C62 H62A 125.3 . . ?
C63 C62 H62A 125.3 . . ?
Ta6 C62 H62A 125.3 . . ?
C64 C63 C62 106.8(9) . . ?
C64 C63 C631 127.0(10) . . ?
C62 C63 C631 124.6(10) . . ?
C64 C63 Ta6 73.3(6) . . ?
C62 C63 Ta6 72.4(5) . . ?
C631 C63 Ta6 130.6(7) . . ?
C63 C64 C65 110.8(10) . . ?
C63 C64 Ta6 73.4(6) . . ?
C65 C64 Ta6 73.9(7) . . ?
C63 C64 H64A 124.5 . . ?
C65 C64 H64A 124.5 . . ?
Ta6 C64 H64A 124.5 . . ?
C64 C65 C61 107.2(10) . . ?
C64 C65 Ta6 71.7(7) . . ?
C61 C65 Ta6 72.1(6) . . ?
C64 C65 H65A 126.3 . . ?
C61 C65 H65A 126.3 . . ?
Ta6 C65 H65A 126.3 . . ?
C614 C611 C612 111.6(11) . . ?
C614 C611 C61 107.6(9) . . ?
C612 C611 C61 112.0(9) . . ?
C614 C611 C613 106.9(10) . . ?
C612 C611 C613 108.6(11) . . ?
C61 C611 C613 110.0(9) . . ?
C611 C612 H61A 109.5 . . ?
C611 C612 H61B 109.5 . . ?
H61A C612 H61B 109.5 . . ?
C611 C612 H61C 109.5 . . ?
H61A C612 H61C 109.5 . . ?
H61B C612 H61C 109.5 . . ?
C611 C613 H61D 109.5 . . ?
C611 C613 H61E 109.5 . . ?
H61D C613 H61E 109.5 . . ?
C611 C613 H61F 109.5 . . ?
H61D C613 H61F 109.5 . . ?
H61E C613 H61F 109.5 . . ?
C611 C614 H61G 109.5 . . ?
C611 C614 H61H 109.5 . . ?
H61G C614 H61H 109.5 . . ?
C611 C614 H61I 109.5 . . ?
H61G C614 H61I 109.5 . . ?
H61H C614 H61I 109.5 . . ?
C63 C631 C633 105.7(9) . . ?
C63 C631 C632 111.9(9) . . ?
C633 C631 C632 109.4(11) . . ?
C63 C631 C634 109.5(10) . . ?
C633 C631 C634 109.3(11) . . ?
C632 C631 C634 110.9(10) . . ?
C631 C632 H63A 109.5 . . ?
C631 C632 H63B 109.5 . . ?
H63A C632 H63B 109.5 . . ?
C631 C632 H63C 109.5 . . ?
H63A C632 H63C 109.5 . . ?
H63B C632 H63C 109.5 . . ?
C631 C633 H63D 109.5 . . ?
C631 C633 H63E 109.5 . . ?
H63D C633 H63E 109.5 . . ?
C631 C633 H63F 109.5 . . ?
H63D C633 H63F 109.5 . . ?
H63E C633 H63F 109.5 . . ?
C631 C634 H63G 109.5 . . ?
C631 C634 H63H 109.5 . . ?
H63G C634 H63H 109.5 . . ?
C631 C634 H63I 109.5 . . ?
H63G C634 H63I 109.5 . . ?
H63H C634 H63I 109.5 . . ?
C72 C71 C75 108.5(11) . . ?
C72 C71 C711 124.8(11) . . ?
C75 C71 C711 125.2(11) . . ?
C72 C71 Ta7 73.5(6) . . ?
C75 C71 Ta7 74.1(6) . . ?
C711 C71 Ta7 129.5(7) . . ?
C71 C72 C73 109.0(11) . . ?
C71 C72 Ta7 72.5(6) . . ?
C73 C72 Ta7 73.4(6) . . ?
C71 C72 H72A 125.3 . . ?
C73 C72 H72A 125.3 . . ?
Ta7 C72 H72A 125.3 . . ?
C72 C73 C74 106.8(11) . . ?
C72 C73 C731 127.0(11) . . ?
C74 C73 C731 124.8(12) . . ?
C72 C73 Ta7 72.3(6) . . ?
C74 C73 Ta7 72.4(7) . . ?
C731 C73 Ta7 131.1(8) . . ?
C75 C74 C73 107.3(11) . . ?
C75 C74 Ta7 73.0(7) . . ?
C73 C74 Ta7 72.7(7) . . ?
C75 C74 H74A 126.1 . . ?
C73 C74 H74A 126.1 . . ?
Ta7 C74 H74A 126.1 . . ?
C71 C75 C74 108.4(11) . . ?
C71 C75 Ta7 71.9(6) . . ?
C74 C75 Ta7 72.6(7) . . ?
C71 C75 H75A 125.7 . . ?
C74 C75 H75A 125.7 . . ?
Ta7 C75 H75A 125.7 . . ?
C713 C711 C712 109.5(11) . . ?
C713 C711 C714 108.5(12) . . ?
C712 C711 C714 108.3(10) . . ?
C713 C711 C71 111.9(10) . . ?
C712 C711 C71 107.3(10) . . ?
C714 C711 C71 111.3(11) . . ?
C711 C712 H71A 109.5 . . ?
C711 C712 H71B 109.5 . . ?
H71A C712 H71B 109.5 . . ?
C711 C712 H71C 109.5 . . ?
H71A C712 H71C 109.5 . . ?
H71B C712 H71C 109.5 . . ?
C711 C713 H71D 109.5 . . ?
C711 C713 H71E 109.5 . . ?
H71D C713 H71E 109.5 . . ?
C711 C713 H71F 109.5 . . ?
H71D C713 H71F 109.5 . . ?
H71E C713 H71F 109.5 . . ?
C711 C714 H71G 109.5 . . ?
C711 C714 H71H 109.5 . . ?
H71G C714 H71H 109.5 . . ?
C711 C714 H71I 109.5 . . ?
H71G C714 H71I 109.5 . . ?
H71H C714 H71I 109.5 . . ?
C734 C731 C73 112.0(12) . . ?
C734 C731 C732 116.1(13) . . ?
C73 C731 C732 105.6(12) . . ?
C734 C731 C733 105.1(14) . . ?
C73 C731 C733 110.0(11) . . ?
C732 C731 C733 108.0(12) . . ?
C731 C732 H73G 109.5 . . ?
C731 C732 H73H 109.5 . . ?
H73G C732 H73H 109.5 . . ?
C731 C732 H73I 109.5 . . ?
H73G C732 H73I 109.5 . . ?
H73H C732 H73I 109.5 . . ?
C731 C733 H73A 109.5 . . ?
C731 C733 H73B 109.5 . . ?
H73A C733 H73B 109.5 . . ?
C731 C733 H73C 109.5 . . ?
H73A C733 H73C 109.5 . . ?
H73B C733 H73C 109.5 . . ?
C731 C734 H73D 109.5 . . ?
C731 C734 H73E 109.5 . . ?
H73D C734 H73E 109.5 . . ?
C731 C734 H73F 109.5 . . ?
H73D C734 H73F 109.5 . . ?
H73E C734 H73F 109.5 . . ?
C85 C81 C82 106.4(14) . . ?
C85 C81 C811 126.4(14) . . ?
C82 C81 C811 126.2(16) . . ?
C85 C81 Ta8 72.6(8) . . ?
C82 C81 Ta8 70.6(7) . . ?
C811 C81 Ta8 130.8(10) . . ?
C83 C82 C81 110.6(14) . . ?
C83 C82 Ta8 75.1(8) . . ?
C81 C82 Ta8 74.9(8) . . ?
C83 C82 H82A 124.4 . . ?
C81 C82 H82A 124.4 . . ?
Ta8 C82 H82A 124.4 . . ?
C82 C83 C84 106.6(13) . . ?
C82 C83 C831 130.3(14) . . ?
C84 C83 C831 122.1(15) . . ?
C82 C83 Ta8 70.8(7) . . ?
C84 C83 Ta8 72.3(8) . . ?
C831 C83 Ta8 130.7(8) . . ?
C83 C84 C85 107.0(15) . . ?
C83 C84 Ta8 73.1(7) . . ?
C85 C84 Ta8 72.5(8) . . ?
C83 C84 H84A 126.2 . . ?
C85 C84 H84A 126.2 . . ?
Ta8 C84 H84A 126.2 . . ?
C81 C85 C84 109.3(13) . . ?
C81 C85 Ta8 73.7(7) . . ?
C84 C85 Ta8 72.7(7) . . ?
C81 C85 H85A 125.2 . . ?
C84 C85 H85A 125.2 . . ?
Ta8 C85 H85A 125.2 . . ?
C814 C811 C812 102(2) . . ?
C814 C811 C813 116(3) . . ?
C812 C811 C813 110(3) . . ?
C814 C811 C815 98(6) . . ?
C812 C811 C815 115(5) . . ?
C814 C811 C81 112.5(14) . . ?
C812 C811 C81 113.2(17) . . ?
C813 C811 C81 103(2) . . ?
C815 C811 C81 114(4) . . ?
C811 C812 H81A 109.5 . . ?
C811 C812 H81B 109.5 . . ?
H81A C812 H81B 109.5 . . ?
C811 C812 H81C 109.5 . . ?
H81A C812 H81C 109.5 . . ?
H81B C812 H81C 109.5 . . ?
C811 C813 H81D 109.5 . . ?
C811 C813 H81E 109.5 . . ?
H81D C813 H81E 109.5 . . ?
C811 C813 H81F 109.5 . . ?
H81D C813 H81F 109.5 . . ?
H81E C813 H81F 109.5 . . ?
C811 C815 H81K 109.5 . . ?
C811 C815 H81L 109.5 . . ?
H81K C815 H81L 109.5 . . ?
C811 C815 H81M 109.5 . . ?
H81K C815 H81M 109.5 . . ?
H81L C815 H81M 109.5 . . ?
C811 C814 H81G 109.5 . . ?
C811 C814 H81H 109.5 . . ?
H81G C814 H81H 109.5 . . ?
C811 C814 H81I 109.5 . . ?
H81G C814 H81I 109.5 . . ?
H81H C814 H81I 109.5 . . ?
C834 C831 C833 101.8(16) . . ?
C834 C831 C832 113.2(16) . . ?
C833 C831 C832 112.0(15) . . ?
C834 C831 C83 116.2(14) . . ?
C833 C831 C83 110.0(13) . . ?
C832 C831 C83 104.0(11) . . ?
C831 C832 H83A 109.5 . . ?
C831 C832 H83B 109.5 . . ?
H83A C832 H83B 109.5 . . ?
C831 C832 H83C 109.5 . . ?
H83A C832 H83C 109.5 . . ?
H83B C832 H83C 109.5 . . ?
C831 C833 H83D 109.5 . . ?
C831 C833 H83E 109.5 . . ?
H83D C833 H83E 109.5 . . ?
C831 C833 H83F 109.5 . . ?
H83D C833 H83F 109.5 . . ?
H83E C833 H83F 109.5 . . ?
C831 C834 H83G 109.5 . . ?
C831 C834 H83H 109.5 . . ?
H83G C834 H83H 109.5 . . ?
C831 C834 H83I 109.5 . . ?
H83G C834 H83I 109.5 . . ?
H83H C834 H83I 109.5 . . ?
F12 Sb1 F14 90.0 . . ?
F12 Sb1 F11 90.0 . . ?
F14 Sb1 F11 90.0 . . ?
F12 Sb1 F13 90.0 . . ?
F14 Sb1 F13 179.93(6) . . ?
F11 Sb1 F13 90.0 . . ?
F12 Sb1 F16 90.0 . . ?
F14 Sb1 F16 90.0 . . ?
F11 Sb1 F16 179.95(7) . . ?
F13 Sb1 F16 90.0 . . ?
F12 Sb1 F15 180.0 . . ?
F14 Sb1 F15 89.9 . . ?
F11 Sb1 F15 90.0 . . ?
F13 Sb1 F15 90.0 . . ?
F16 Sb1 F15 90.0 . . ?
F16A Sb1A F15A 90.0 . . ?
F16A Sb1A F13A 90.0 . . ?
F15A Sb1A F13A 90.0 . . ?
F16A Sb1A F14A 90.0 . . ?
F15A Sb1A F14A 90.0 . . ?
F13A Sb1A F14A 180.0 . . ?
F16A Sb1A F11A 180.0 . . ?
F15A Sb1A F11A 90.0 . . ?
F13A Sb1A F11A 90.0 . . ?
F14A Sb1A F11A 90.0 . . ?
F16A Sb1A F12A 90.0 . . ?
F15A Sb1A F12A 179.97(6) . . ?
F13A Sb1A F12A 90.0 . . ?
F14A Sb1A F12A 90.0 . . ?
F11A Sb1A F12A 90.0 . . ?
F13C Sb1C F11C 90.0 . . ?
F13C Sb1C F12C 90.0 . . ?
F11C Sb1C F12C 90.0 . . ?
F13C Sb1C F15C 90.0 . . ?
F11C Sb1C F15C 90.0 . . ?
F12C Sb1C F15C 179.93(13) . . ?
F13C Sb1C F16C 90.0 . . ?
F11C Sb1C F16C 180.0 . . ?
F12C Sb1C F16C 90.0 . . ?
F15C Sb1C F16C 90.0 . . ?
F13C Sb1C F14C 179.96(6) . . ?
F11C Sb1C F14C 90.0 . . ?
F12C Sb1C F14C 90.0 . . ?
F15C Sb1C F14C 90.0 . . ?
F16C Sb1C F14C 90.0 . . ?
Cl18 C11S Cl19 111(5) . . ?
Cl18 C11S H11J 109.4 . . ?
Cl19 C11S H11J 109.4 . . ?
Cl18 C11S H11K 109.4 . . ?
Cl19 C11S H11K 109.4 . . ?
H11J C11S H11K 108.0 . . ?
F16B Sb1B F11B 180.0 . . ?
F16B Sb1B F12B 90.0 . . ?
F11B Sb1B F12B 90.0 . . ?
F16B Sb1B F13B 90.0 . . ?
F11B Sb1B F13B 90.0 . . ?
F12B Sb1B F13B 90.0 . . ?
F16B Sb1B F15B 90.0 . . ?
F11B Sb1B F15B 90.0 . . ?
F12B Sb1B F15B 179.9 . . ?
F13B Sb1B F15B 90.0 . . ?
F16B Sb1B F14B 90.0 . . ?
F11B Sb1B F14B 90.0 . . ?
F12B Sb1B F14B 90.0 . . ?
F13B Sb1B F14B 180.0 . . ?
F15B Sb1B F14B 90.0 . . ?
F16D Sb1D F13D 90.0 . . ?
F16D Sb1D F11D 179.97(11) . . ?
F13D Sb1D F11D 90.0 . . ?
F16D Sb1D F15D 90.0 . . ?
F13D Sb1D F15D 90.0 . . ?
F11D Sb1D F15D 90.0 . . ?
F16D Sb1D F14D 90.0 . . ?
F13D Sb1D F14D 180(4) . . ?
F11D Sb1D F14D 90.0 . . ?
F15D Sb1D F14D 90.0 . . ?
F16D Sb1D F12D 90.0 . . ?
F13D Sb1D F12D 90.0 . . ?
F11D Sb1D F12D 90.0 . . ?
F15D Sb1D F12D 179.97(6) . . ?
F14D Sb1D F12D 90.0 . . ?
F13E Sb1E F11E 90.0 . . ?
F13E Sb1E F16E 90.0 . . ?
F11E Sb1E F16E 179.97(5) . . ?
F13E Sb1E F15E 90.0 . . ?
F11E Sb1E F15E 90.0 . . ?
F16E Sb1E F15E 90.0 . . ?
F13E Sb1E F12E 90.0 . . ?
F11E Sb1E F12E 90.0 . . ?
F16E Sb1E F12E 90.0 . . ?
F15E Sb1E F12E 180(3) . . ?
F13E Sb1E F14E 179.93(6) . . ?
F11E Sb1E F14E 90.0 . . ?
F16E Sb1E F14E 90.0 . . ?
F15E Sb1E F14E 90.0 . . ?
F12E Sb1E F14E 89.9 . . ?
F12F Sb1F F13F 90.0 . . ?
F12F Sb1F F11F 90.0 . . ?
F13F Sb1F F11F 90.0 . . ?
F12F Sb1F F14F 90.0 . . ?
F13F Sb1F F14F 180.0(14) . . ?
F11F Sb1F F14F 90.0 . . ?
F12F Sb1F F15F 179.98(7) . . ?
F13F Sb1F F15F 90.0 . . ?
F11F Sb1F F15F 90.0 . . ?
F14F Sb1F F15F 90.0 . . ?
F12F Sb1F F16F 90.0 . . ?
F13F Sb1F F16F 90.0 . . ?
F11F Sb1F F16F 180.0 . . ?
F14F Sb1F F16F 90.0 . . ?
F15F Sb1F F16F 90.0 . . ?
F15L Sb1L F14L 90.0 . . ?
F15L Sb1L F11L 90.0 . . ?
F14L Sb1L F11L 90.0 . . ?
F15L Sb1L F12L 180(3) . . ?
F14L Sb1L F12L 90.0 . . ?
F11L Sb1L F12L 90.0 . . ?
F15L Sb1L F13L 90.0 . . ?
F14L Sb1L F13L 180.0 . . ?
F11L Sb1L F13L 90.0 . . ?
F12L Sb1L F13L 90.0 . . ?
F15L Sb1L F16L 90.0 . . ?
F14L Sb1L F16L 90.0 . . ?
F11L Sb1L F16L 180(6) . . ?
F12L Sb1L F16L 90.0 . . ?
F13L Sb1L F16L 90.0 . . ?
F13L F13L Sb1L 111(9) 2_775 . ?
Sb1K Sb1M Sb1N 68(5) . . ?
Sb1K Sb1M F12M 159(4) . . ?
Sb1N Sb1M F12M 123(4) . . ?
Sb1K Sb1M F15M 21(4) . . ?
Sb1N Sb1M F15M 57(4) . . ?
F12M Sb1M F15M 180.0 . . ?
Sb1K Sb1M F14M 99(4) . . ?
Sb1N Sb1M F14M 120(4) . . ?
F12M Sb1M F14M 90.0 . . ?
F15M Sb1M F14M 90.0 . . ?
Sb1K Sb1M F11M 71(4) . . ?
Sb1N Sb1M F11M 132(5) . . ?
F12M Sb1M F11M 90.0 . . ?
F15M Sb1M F11M 90.0 . . ?
F14M Sb1M F11M 90.0 . . ?
Sb1K Sb1M F16M 109(4) . . ?
Sb1N Sb1M F16M 48(5) . . ?
F12M Sb1M F16M 90.0 . . ?
F15M Sb1M F16M 90.0 . . ?
F14M Sb1M F16M 90.0 . . ?
F11M Sb1M F16M 180.0 . . ?
Sb1K Sb1M F13M 81(4) . . ?
Sb1N Sb1M F13M 60(4) . . ?
F12M Sb1M F13M 90.0 . . ?
F15M Sb1M F13M 90.0 . . ?
F14M Sb1M F13M 180.0 . . ?
F11M Sb1M F13M 90.0 . . ?
F16M Sb1M F13M 90.0 . . ?
Sb1K F11M Sb1M 22.8(16) . . ?
Sb1N F13M Sb1M 33(3) . . ?
Sb1N F13M Sb1K 32(3) . . ?
Sb1M F13M Sb1K 22.2(15) . . ?
Sb1M F14M Sb1K 19.9(13) . . ?
Sb1M F14M Sb1N 20.3(17) . . ?
Sb1K F14M Sb1N 23(2) . . ?
Sb1K F15M Sb1N 40(3) . . ?
Sb1K F15M Sb1M 12(3) . . ?
Sb1N F15M Sb1M 33(3) . . ?
Sb1N F16M Sb1M 32(3) . . ?
Sb1N F16M Sb1K 19(4) . . ?
Sb1M F16M Sb1K 18.1(13) . . ?
Sb1M Sb1K Sb1N 70(6) . . ?
Sb1M Sb1K F15M 147(7) . . ?
Sb1N Sb1K F15M 89(6) . . ?
Sb1M Sb1K F11M 86(4) . . ?
Sb1N Sb1K F11M 145(6) . . ?
F15M Sb1K F11M 123(4) . . ?
Sb1M Sb1K F13M 76(4) . . ?
Sb1N Sb1K F13M 59(5) . . ?
F15M Sb1K F13M 114(4) . . ?
F11M Sb1K F13M 92(2) . . ?
Sb1M Sb1K F14M 61(4) . . ?
Sb1N Sb1K F14M 103(6) . . ?
F15M Sb1K F14M 102(3) . . ?
F11M Sb1K F14M 85(2) . . ?
F13M Sb1K F14M 138(3) . . ?
Sb1M Sb1K F16M 53(4) . . ?
Sb1N Sb1K F16M 28(5) . . ?
F15M Sb1K F16M 97(3) . . ?
F11M Sb1K F16M 139(3) . . ?
F13M Sb1K F16M 80(2) . . ?
F14M Sb1K F16M 75.5(18) . . ?
Sb1K Sb1N Sb1M 42(5) . . ?
Sb1K Sb1N F16M 133(8) . . ?
Sb1M Sb1N F16M 100(6) . . ?
Sb1K Sb1N F15M 51(4) . . ?
Sb1M Sb1N F15M 91(5) . . ?
F16M Sb1N F15M 126(5) . . ?
Sb1K Sb1N F13M 89(6) . . ?
Sb1M Sb1N F13M 87(5) . . ?
F16M Sb1N F13M 121(5) . . ?
F15M Sb1N F13M 112(5) . . ?
Sb1K Sb1N F14M 54(5) . . ?
Sb1M Sb1N F14M 40(3) . . ?
F16M Sb1N F14M 79(3) . . ?
F15M Sb1N F14M 76(3) . . ?
F13M Sb1N F14M 127(4) . . ?
F212 Sb21 F214 90.0 . . ?
F212 Sb21 F211 90.0 . . ?
F214 Sb21 F211 90.0 . . ?
F212 Sb21 F216 90.0 . . ?
F214 Sb21 F216 90.0 . . ?
F211 Sb21 F216 180.0 . . ?
F212 Sb21 F215 180(5) . . ?
F214 Sb21 F215 90.0 . . ?
F211 Sb21 F215 90.0 . . ?
F216 Sb21 F215 90.0 . . ?
F212 Sb21 F213 90.0 . . ?
F214 Sb21 F213 180.0 . . ?
F211 Sb21 F213 90.0 . . ?
F216 Sb21 F213 90.0 . . ?
F215 Sb21 F213 90.0 . . ?
F23 Sb2 F22 90.0 . . ?
F23 Sb2 F25 90.0 . . ?
F22 Sb2 F25 179.94(5) . . ?
F23 Sb2 F21 90.0 . . ?
F22 Sb2 F21 90.0 . . ?
F25 Sb2 F21 90.0 . . ?
F23 Sb2 F24 180.0 . . ?
F22 Sb2 F24 90.0 . . ?
F25 Sb2 F24 90.0 . . ?
F21 Sb2 F24 90.0 . . ?
F23 Sb2 F26 90.0 . . ?
F22 Sb2 F26 90.0 . . ?
F25 Sb2 F26 90.0 . . ?
F21 Sb2 F26 180.0 . . ?
F24 Sb2 F26 90.0 . . ?
F25A Sb2A F26A 90.0 . . ?
F25A Sb2A F23A 90.0 . . ?
F26A Sb2A F23A 90.0 . . ?
F25A Sb2A F22A 180.0 . . ?
F26A Sb2A F22A 90.0 . . ?
F23A Sb2A F22A 90.0 . . ?
F25A Sb2A F21A 90.0 . . ?
F26A Sb2A F21A 180.0 . . ?
F23A Sb2A F21A 90.0 . . ?
F22A Sb2A F21A 90.0 . . ?
F25A Sb2A F24A 90.0 . . ?
F26A Sb2A F24A 90.0 . . ?
F23A Sb2A F24A 180.0 . . ?
F22A Sb2A F24A 90.0 . . ?
F21A Sb2A F24A 90.0 . . ?
F24B Sb2B F26B 90.0 . . ?
F24B Sb2B F21B 90.0 . . ?
F26B Sb2B F21B 179.98(5) . . ?
F24B Sb2B F23B 180.0 . . ?
F26B Sb2B F23B 90.0 . . ?
F21B Sb2B F23B 90.0 . . ?
F24B Sb2B F25B 90.0 . . ?
F26B Sb2B F25B 90.0 . . ?
F21B Sb2B F25B 90.0 . . ?
F23B Sb2B F25B 90.0 . . ?
F24B Sb2B F22B 90.0 . . ?
F26B Sb2B F22B 90.0 . . ?
F21B Sb2B F22B 90.0 . . ?
F23B Sb2B F22B 90.0 . . ?
F25B Sb2B F22B 180.0 . . ?
F26D Sb2D F24D 90.0 . . ?
F26D Sb2D F25D 90.0 . . ?
F24D Sb2D F25D 90.0 . . ?
F26D Sb2D F22D 90.0 . . ?
F24D Sb2D F22D 90.0 . . ?
F25D Sb2D F22D 180.0 . . ?
F26D Sb2D F23D 90.0 . . ?
F24D Sb2D F23D 180.0 . . ?
F25D Sb2D F23D 90.0 . . ?
F22D Sb2D F23D 90.0 . . ?
F26D Sb2D F21D 180.0 . . ?
F24D Sb2D F21D 90.0 . . ?
F25D Sb2D F21D 90.0 . . ?
F22D Sb2D F21D 90.0 . . ?
F23D Sb2D F21D 90.0 . . ?
F22E Sb2E F23E 90.0 . . ?
F22E Sb2E F25E 180.0 . . ?
F23E Sb2E F25E 90.0 . . ?
F22E Sb2E F26E 90.0 . . ?
F23E Sb2E F26E 90.0 . . ?
F25E Sb2E F26E 90.0 . . ?
F22E Sb2E F24E 90.0 . . ?
F23E Sb2E F24E 180.0 . . ?
F25E Sb2E F24E 90.0 . . ?
F26E Sb2E F24E 90.0 . . ?
F22E Sb2E F21E 90.0 . . ?
F23E Sb2E F21E 90.0 . . ?
F25E Sb2E F21E 90.0 . . ?
F26E Sb2E F21E 180.0 . . ?
F24E Sb2E F21E 90.0 . . ?
F21F Sb2F F26F 180.0 . . ?
F21F Sb2F F25F 90.0 . . ?
F26F Sb2F F25F 90.0 . . ?
F21F Sb2F F22F 90.0 . . ?
F26F Sb2F F22F 90.0 . . ?
F25F Sb2F F22F 180.0 . . ?
F21F Sb2F F23F 90.0 . . ?
F26F Sb2F F23F 90.0 . . ?
F25F Sb2F F23F 90.0 . . ?
F22F Sb2F F23F 90.0 . . ?
F21F Sb2F F24F 90.0 . . ?
F26F Sb2F F24F 90.0 . . ?
F25F Sb2F F24F 90.0 . . ?
F22F Sb2F F24F 90.0 . . ?
F23F Sb2F F24F 180.0 . . ?
F35 Sb3 F36 90.0 . . ?
F35 Sb3 F34 90.0 . . ?
F36 Sb3 F34 90.0 . . ?
F35 Sb3 F33 90.0 . . ?
F36 Sb3 F33 90.0 . . ?
F34 Sb3 F33 179.95(7) . . ?
F35 Sb3 F31 90.0 . . ?
F36 Sb3 F31 180.0 . . ?
F34 Sb3 F31 90.0 . . ?
F33 Sb3 F31 90.0 . . ?
F35 Sb3 F32 179.96(12) . . ?
F36 Sb3 F32 90.0 . . ?
F34 Sb3 F32 90.0 . . ?
F33 Sb3 F32 90.0 . . ?
F31 Sb3 F32 90.0 . . ?
F33A Sb3A F31A 90.0 . . ?
F33A Sb3A F34A 180.0 . . ?
F31A Sb3A F34A 90.0 . . ?
F33A Sb3A F35A 90.0 . . ?
F31A Sb3A F35A 90.0 . . ?
F34A Sb3A F35A 90.0 . . ?
F33A Sb3A F36A 90.0 . . ?
F31A Sb3A F36A 180.0 . . ?
F34A Sb3A F36A 90.0 . . ?
F35A Sb3A F36A 90.0 . . ?
F33A Sb3A F32A 90.0 . . ?
F31A Sb3A F32A 90.0 . . ?
F34A Sb3A F32A 90.0 . . ?
F35A Sb3A F32A 180.0 . . ?
F36A Sb3A F32A 90.0 . . ?
F33B Sb3B F36B 90.0 . . ?
F33B Sb3B F35B 90.0 . . ?
F36B Sb3B F35B 90.0 . . ?
F33B Sb3B F32B 90.0 . . ?
F36B Sb3B F32B 90.0 . . ?
F35B Sb3B F32B 180.0 . . ?
F33B Sb3B F31B 90.0 . . ?
F36B Sb3B F31B 180.0 . . ?
F35B Sb3B F31B 90.0 . . ?
F32B Sb3B F31B 90.0 . . ?
F33B Sb3B F34B 179.96(7) . . ?
F36B Sb3B F34B 90.0 . . ?
F35B Sb3B F34B 90.0 . . ?
F32B Sb3B F34B 90.0 . . ?
F31B Sb3B F34B 90.0 . . ?
F44 Sb4 F42 92.4(9) . . ?
F44 Sb4 F43 91.4(8) . . ?
F42 Sb4 F43 176.1(8) . . ?
F44 Sb4 F45 92.0(7) . . ?
F42 Sb4 F45 92.2(7) . . ?
F43 Sb4 F45 88.4(8) . . ?
F44 Sb4 F41 90.8(6) . . ?
F42 Sb4 F41 88.1(7) . . ?
F43 Sb4 F41 91.1(7) . . ?
F45 Sb4 F41 177.2(8) . . ?
F44 Sb4 F46 178.7(9) . . ?
F42 Sb4 F46 88.6(9) . . ?
F43 Sb4 F46 87.6(9) . . ?
F45 Sb4 F46 87.2(8) . . ?
F41 Sb4 F46 90.0(6) . . ?
F45A Sb4A F43A 90.0 . . ?
F45A Sb4A F41A 90.0 . . ?
F43A Sb4A F41A 90.0 . . ?
F45A Sb4A F44A 90.0 . . ?
F43A Sb4A F44A 180.0 . . ?
F41A Sb4A F44A 90.0 . . ?
F45A Sb4A F46A 90.0 . . ?
F43A Sb4A F46A 90.0 . . ?
F41A Sb4A F46A 179.97(6) . . ?
F44A Sb4A F46A 90.0 . . ?
F45A Sb4A F42A 180.0 . . ?
F43A Sb4A F42A 90.0 . . ?
F41A Sb4A F42A 90.0 . . ?
F44A Sb4A F42A 90.0 . . ?
F46A Sb4A F42A 90.0 . . ?
F53 Sb5 F55 90.0 . . ?
F53 Sb5 F52 90.0 . . ?
F55 Sb5 F52 180.0 . . ?
F53 Sb5 F51 90.0 . . ?
F55 Sb5 F51 90.0 . . ?
F52 Sb5 F51 90.0 . . ?
F53 Sb5 F54 180.0 . . ?
F55 Sb5 F54 90.0 . . ?
F52 Sb5 F54 90.0 . . ?
F51 Sb5 F54 90.0 . . ?
F53 Sb5 F56 90.0 . . ?
F55 Sb5 F56 90.0 . . ?
F52 Sb5 F56 90.0 . . ?
F51 Sb5 F56 179.97(7) . . ?
F54 Sb5 F56 90.0 . . ?
F55A Sb5A F52A 180.0 . . ?
F55A Sb5A F53A 90.0 . . ?
F52A Sb5A F53A 90.0 . . ?
F55A Sb5A F51A 90.0 . . ?
F52A Sb5A F51A 90.0 . . ?
F53A Sb5A F51A 90.0 . . ?
F55A Sb5A F54A 90.0 . . ?
F52A Sb5A F54A 90.0 . . ?
F53A Sb5A F54A 180.0 . . ?
F51A Sb5A F54A 90.0 . . ?
F55A Sb5A F56A 90.0 . . ?
F52A Sb5A F56A 90.0 . . ?
F53A Sb5A F56A 90.0 . . ?
F51A Sb5A F56A 179.95(6) . . ?
F54A Sb5A F56A 90.0 . . ?
F54B Sb5B F55B 90.0 . . ?
F54B Sb5B F53B 179.96(8) . . ?
F55B Sb5B F53B 90.0 . . ?
F54B Sb5B F51B 90.0 . . ?
F55B Sb5B F51B 90.0 . . ?
F53B Sb5B F51B 90.0 . . ?
F54B Sb5B F52B 90.0 . . ?
F55B Sb5B F52B 179.97(10) . . ?
F53B Sb5B F52B 90.0 . . ?
F51B Sb5B F52B 90.0 . . ?
F54B Sb5B F56B 90.0 . . ?
F55B Sb5B F56B 90.0 . . ?
F53B Sb5B F56B 90.0 . . ?
F51B Sb5B F56B 180(3) . . ?
F52B Sb5B F56B 90.0 . . ?
F54D Sb5D F52D 90.0 . . ?
F54D Sb5D F51D 90.0 . . ?
F52D Sb5D F51D 90.0 . . ?
F54D Sb5D F56D 90.0 . . ?
F52D Sb5D F56D 90.0 . . ?
F51D Sb5D F56D 180.0 . . ?
F54D Sb5D F55D 90.0 . . ?
F52D Sb5D F55D 180.0 . . ?
F51D Sb5D F55D 90.0 . . ?
F56D Sb5D F55D 90.0 . . ?
F54D Sb5D F53D 180.0 . . ?
F52D Sb5D F53D 90.0 . . ?
F51D Sb5D F53D 90.0 . . ?
F56D Sb5D F53D 90.0 . . ?
F55D Sb5D F53D 90.0 . . ?
F51F Sb5F F53F 90.0 . . ?
F51F Sb5F F52F 90.0 . . ?
F53F Sb5F F52F 90.0 . . ?
F51F Sb5F F55F 90.0 . . ?
F53F Sb5F F55F 90.0 . . ?
F52F Sb5F F55F 179.98(13) . . ?
F51F Sb5F F54F 90.0 . . ?
F53F Sb5F F54F 179.98(9) . . ?
F52F Sb5F F54F 90.0 . . ?
F55F Sb5F F54F 90.0 . . ?
F51F Sb5F F56F 180.0 . . ?
F53F Sb5F F56F 90.0 . . ?
F52F Sb5F F56F 90.0 . . ?
F55F Sb5F F56F 90.0 . . ?
F54F Sb5F F56F 90.0 . . ?
Sb5L F52F Sb5F 149(8) . . ?
Sb5L F52F Sb5K 23.7(11) . . ?
Sb5F F52F Sb5K 159(7) . . ?
F56C Sb5C F55C 90.0 . . ?
F56C Sb5C F52C 90.0 . . ?
F55C Sb5C F52C 179.97(9) . . ?
F56C Sb5C F54C 90.0 . . ?
F55C Sb5C F54C 90.0 . . ?
F52C Sb5C F54C 90.0 . . ?
F56C Sb5C F51C 180.0 . . ?
F55C Sb5C F51C 90.0 . . ?
F52C Sb5C F51C 90.0 . . ?
F54C Sb5C F51C 90.0 . . ?
F56C Sb5C F53C 90.0 . . ?
F55C Sb5C F53C 90.0 . . ?
F52C Sb5C F53C 90.0 . . ?
F54C Sb5C F53C 180.0 . . ?
F51C Sb5C F53C 90.0 . . ?
F65 Sb6 F66 90.0(5) . . ?
F65 Sb6 F62 88.8(5) . . ?
F66 Sb6 F62 89.0(5) . . ?
F65 Sb6 F61 92.8(5) . . ?
F66 Sb6 F61 90.1(5) . . ?
F62 Sb6 F61 178.2(5) . . ?
F65 Sb6 F64 177.4(5) . . ?
F66 Sb6 F64 88.9(5) . . ?
F62 Sb6 F64 88.9(5) . . ?
F61 Sb6 F64 89.5(5) . . ?
F65 Sb6 F63 91.0(5) . . ?
F66 Sb6 F63 178.8(4) . . ?
F62 Sb6 F63 90.4(5) . . ?
F61 Sb6 F63 90.4(5) . . ?
F64 Sb6 F63 90.1(5) . . ?
F75B Sb7 F73B 135(2) . . ?
F75B Sb7 F71 75(4) . . ?
F73B Sb7 F71 95(3) . . ?
F75B Sb7 F71 105(4) . 2_666 ?
F73B Sb7 F71 85(3) . 2_666 ?
F71 Sb7 F71 180.0 . 2_666 ?
F75B Sb7 Sb7B 68.6(17) . . ?
F73B Sb7 Sb7B 67.1(16) . . ?
F71 Sb7 Sb7B 87.8(12) . . ?
F71 Sb7 Sb7B 92.2(12) 2_666 . ?
F75B Sb7 F73 17(3) . 2_666 ?
F73B Sb7 F73 145(2) . 2_666 ?
F71 Sb7 F73 89.0(16) . 2_666 ?
F71 Sb7 F73 91.0(16) 2_666 2_666 ?
Sb7B Sb7 F73 78.3(12) . 2_666 ?
F75B Sb7 F73 163(3) . . ?
F73B Sb7 F73 35(2) . . ?
F71 Sb7 F73 91.0(16) . . ?
F71 Sb7 F73 89.0(16) 2_666 . ?
Sb7B Sb7 F73 101.7(12) . . ?
F73 Sb7 F73 180.0 2_666 . ?
F75B Sb7 F72 86.6(19) . . ?
F73B Sb7 F72 138.3(19) . . ?
F71 Sb7 F72 93.0(14) . . ?
F71 Sb7 F72 87.0(14) 2_666 . ?
Sb7B Sb7 F72 154.2(11) . . ?
F73 Sb7 F72 76.0(15) 2_666 . ?
F73 Sb7 F72 104.0(15) . . ?
F75B Sb7 F72 93.4(19) . 2_666 ?
F73B Sb7 F72 41.7(19) . 2_666 ?
F71 Sb7 F72 87.0(14) . 2_666 ?
F71 Sb7 F72 93.0(14) 2_666 2_666 ?
Sb7B Sb7 F72 25.8(11) . 2_666 ?
F73 Sb7 F72 104.0(15) 2_666 2_666 ?
F73 Sb7 F72 76.0(15) . 2_666 ?
F72 Sb7 F72 180.0 . 2_666 ?
F75B Sb7 F76B 79(3) . . ?
F73B Sb7 F76B 77(2) . . ?
F71 Sb7 F76B 134.1(17) . . ?
F71 Sb7 F76B 45.9(17) 2_666 . ?
Sb7B Sb7 F76B 47.3(13) . . ?
F73 Sb7 F76B 75(2) 2_666 . ?
F73 Sb7 F76B 105(2) . . ?
F72 Sb7 F76B 122.5(19) . . ?
F72 Sb7 F76B 57.5(18) 2_666 . ?
F73B F73 Sb7 52(5) . . ?
Sb7 Sb7B F74B 133(3) . . ?
Sb7 Sb7B F76B 86(3) . . ?
F74B Sb7B F76B 90.0 . . ?
Sb7 Sb7B F75B 44(3) . . ?
F74B Sb7B F75B 90.0 . . ?
F76B Sb7B F75B 90.0 . . ?
Sb7 Sb7B F73B 47(3) . . ?
F74B Sb7B F73B 180.0 . . ?
F76B Sb7B F73B 90.0 . . ?
F75B Sb7B F73B 90.0 . . ?
Sb7 Sb7B F71B 94(2) . . ?
F74B Sb7B F71B 90.0 . . ?
F76B Sb7B F71B 179.96(10) . . ?
F75B Sb7B F71B 90.0 . . ?
F73B Sb7B F71B 90.0 . . ?
Sb7 Sb7B F72B 136(3) . . ?
F74B Sb7B F72B 90.0 . . ?
F76B Sb7B F72B 90.0 . . ?
F75B Sb7B F72B 180.0 . . ?
F73B Sb7B F72B 90.0 . . ?
F71B Sb7B F72B 90.0 . . ?
F73 F73B Sb7 93(6) . . ?
F73 F73B Sb7B 156(7) . . ?
Sb7 F73B Sb7B 66.2(16) . . ?
Sb7 F75B Sb7B 67.7(16) . . ?
Sb7B F76B Sb7 46.9(13) . . ?
F85A Sb8 F86A 162.9(10) . . ?
F83 Sb8 F84 176.4(10) . . ?
F85A Sb8 F83A 73.0(9) . . ?
F86A Sb8 F83A 90.2(8) . . ?
F85A Sb8 F81 92.8(8) . . ?
F83 Sb8 F81 93.7(8) . . ?
F86A Sb8 F81 90.5(8) . . ?
F84 Sb8 F81 89.9(8) . . ?
F83A Sb8 F81 91.9(8) . . ?
F85A Sb8 F84A 106.9(9) . . ?
F86A Sb8 F84A 89.8(8) . . ?
F83A Sb8 F84A 176.5(10) . . ?
F81 Sb8 F84A 91.6(8) . . ?
F85A Sb8 F82 87.7(8) . . ?
F83 Sb8 F82 85.9(8) . . ?
F86A Sb8 F82 88.9(8) . . ?
F84 Sb8 F82 90.5(8) . . ?
F83A Sb8 F82 87.8(8) . . ?
F81 Sb8 F82 179.3(4) . . ?
F84A Sb8 F82 88.6(8) . . ?
F83 Sb8 F85 103.3(9) . . ?
F84 Sb8 F85 76.2(10) . . ?
F81 Sb8 F85 93.6(8) . . ?
F82 Sb8 F85 87.0(8) . . ?
F83 Sb8 F86 91.2(8) . . ?
F84 Sb8 F86 89.0(8) . . ?
F81 Sb8 F86 90.9(7) . . ?
F82 Sb8 F86 88.6(7) . . ?
F85 Sb8 F86 164.5(9) . . ?
F95 Sb9 F93 111(4) 2_765 . ?
F95 Sb9 F91 86(4) 2_765 . ?
F93 Sb9 F91 90.0 . . ?
F95 Sb9 F92 159(4) 2_765 . ?
F93 Sb9 F92 90.0 . . ?
F91 Sb9 F92 90.0 . . ?
F95 Sb9 F95 21(4) 2_765 . ?
F93 Sb9 F95 90.0 . . ?
F91 Sb9 F95 90.0 . . ?
F92 Sb9 F95 179.9 . . ?
F95 Sb9 F94 69(4) 2_765 . ?
F93 Sb9 F94 179.95(8) . . ?
F91 Sb9 F94 90.0 . . ?
F92 Sb9 F94 90.0 . . ?
F95 Sb9 F94 90.0 . . ?
F95 Sb9 F96 94(4) 2_765 . ?
F93 Sb9 F96 90.0 . . ?
F91 Sb9 F96 180.0 . . ?
F92 Sb9 F96 90.0 . . ?
F95 Sb9 F96 90.0 . . ?
F94 Sb9 F96 90.0 . . ?
F95 Sb9 Sb9 14(2) 2_765 2_765 ?
F93 Sb9 Sb9 97(2) . 2_765 ?
F91 Sb9 Sb9 88.8(19) . 2_765 ?
F92 Sb9 Sb9 173(2) . 2_765 ?
F95 Sb9 Sb9 7(2) . 2_765 ?
F94 Sb9 Sb9 83(2) . 2_765 ?
F96 Sb9 Sb9 91.2(19) . 2_765 ?
F95 F94 Sb9 28.1(10) 2_765 . ?
Sb9 F95 F95 142(9) 2_765 2_765 ?
Sb9 F95 F94 83(3) 2_765 2_765 ?
F95 F95 F94 135(8) 2_765 2_765 ?
Sb9 F95 Sb9 159(6) 2_765 . ?
F95 F95 Sb9 17(3) 2_765 . ?
F94 F95 Sb9 118(5) 2_765 . ?
Sb9A Sb9A F96A 95(5) 2_765 . ?
F94A Sb9A F96A 94(5) 2_765 . ?
F95A Sb9A F96A 92(5) 2_765 . ?
Sb9A Sb9A F95A 73(6) 2_765 . ?
F94A Sb9A F95A 77(7) 2_765 . ?
F95A Sb9A F95A 153(5) 2_765 . ?
F96A Sb9A F95A 90.0 . . ?
Sb9A Sb9A F93A 162(6) 2_765 . ?
F94A Sb9A F93A 14(6) 2_765 . ?
F95A Sb9A F93A 117(5) 2_765 . ?
F96A Sb9A F93A 90.0 . . ?
F95A Sb9A F93A 90.0 . . ?
Sb9A Sb9A F94A 18(6) 2_765 . ?
F94A Sb9A F94A 166(6) 2_765 . ?
F95A Sb9A F94A 63(5) 2_765 . ?
F96A Sb9A F94A 90.0 . . ?
F95A Sb9A F94A 90.0 . . ?
F93A Sb9A F94A 179.97(14) . . ?
Sb9A Sb9A F92A 107(6) 2_765 . ?
F94A Sb9A F92A 103(7) 2_765 . ?
F95A Sb9A F92A 27(5) 2_765 . ?
F96A Sb9A F92A 90.0 . . ?
F95A Sb9A F92A 179.94(8) . . ?
F93A Sb9A F92A 90.0 . . ?
F94A Sb9A F92A 90.0 . . ?
Sb9A Sb9A F91A 85(5) 2_765 . ?
F94A Sb9A F91A 86(5) 2_765 . ?
F95A Sb9A F91A 88(5) 2_765 . ?
F96A Sb9A F91A 180.0(3) . . ?
F95A Sb9A F91A 90.0 . . ?
F93A Sb9A F91A 90.0 . . ?
F94A Sb9A F91A 90.0 . . ?
F92A Sb9A F91A 90.0 . . ?
F96A F91A Sb9A 95(8) 2_765 . ?
F95A F92A Sb9A 73(6) 2_765 . ?
F94A F93A Sb9A 18(8) 2_765 . ?
F93A F94A Sb9A 162(10) 2_765 . ?
Sb9A F94A Sb9A 14(5) 2_765 . ?
F92A F95A Sb9A 107(10) 2_765 . ?
Sb9A F95A Sb9A 26.9(19) 2_765 . ?
F91A F96A Sb9A 85(6) 2_765 . ?
F93B Sb9B F91B 93.7 . . ?
F93B Sb9B F91B 86(4) 2_765 . ?
F91B Sb9B F91B 180(6) 2_765 . ?
F93B Sb9B F92B 93.1 . . ?
F93B Sb9B F92B 87(4) 2_765 . ?
F91B Sb9B F92B 88(5) 2_765 . ?
F91B Sb9B F92B 92.1 . . ?
F92B Sb9B F92B 180(5) 2_765 . ?
F93B Sb9B F95B 91.3 . . ?
F93B Sb9B F95B 89(4) 2_765 . ?
F91B Sb9B F95B 90(5) 2_765 . ?
F91B Sb9B F95B 90.4 . . ?
F92B Sb9B F95B 5(5) 2_765 . ?
F92B Sb9B F95B 174.7 . . ?
F93B Sb9B F96B 90.8 . . ?
F93B Sb9B F96B 89(4) 2_765 . ?
F91B Sb9B F96B 5(5) 2_765 . ?
F91B Sb9B F96B 175.1 . . ?
F92B Sb9B F96B 91(5) 2_765 . ?
F92B Sb9B F96B 89.4 . . ?
F95B Sb9B F96B 87.8 . . ?
F95B Sb9B F96B 92(5) 2_765 . ?
F93B Sb9B F96B 89(4) . 2_765 ?
F93B Sb9B F96B 90.8 2_765 2_765 ?
F91B Sb9B F96B 175.1 2_765 2_765 ?
F91B Sb9B F96B 5(5) . 2_765 ?
F92B Sb9B F96B 89.4 2_765 2_765 ?
F92B Sb9B F96B 91(5) . 2_765 ?
F95B Sb9B F96B 92(5) . 2_765 ?
F95B Sb9B F96B 87.8 2_765 2_765 ?
F96B Sb9B F96B 180(6) . 2_765 ?
F93B Sb9B F94B 176.8 . . ?
F93B Sb9B F94B 3(5) 2_765 . ?
F91B Sb9B F94B 91(4) 2_765 . ?
F91B Sb9B F94B 88.9 . . ?
F92B Sb9B F94B 92(4) 2_765 . ?
F92B Sb9B F94B 88.5 . . ?
F95B Sb9B F94B 86.9 . . ?
F95B Sb9B F94B 93(4) 2_765 . ?
F96B Sb9B F94B 86.5 . . ?
F96B Sb9B F94B 94(4) 2_765 . ?
F94B Sb9B F94B 180(6) 2_765 . ?
F96B F91B Sb9B 116(10) 2_765 . ?
F95B F92B Sb9B 105(10) 2_765 . ?
F94B F93B Sb9B 144(10) 2_765 . ?
F93B F94B Sb9B 33(10) 2_765 . ?
F92B F95B Sb9B 70(10) 2_765 . ?
F91B F96B Sb9B 59(10) 2_765 . ?
F114 Sb11 F112 90.1 . . ?
F114 Sb11 F115 90.0 . . ?
F112 Sb11 F115 179.92(13) . . ?
F114 Sb11 F116 90.0 . . ?
F112 Sb11 F116 90.0 . . ?
F115 Sb11 F116 90.0 . . ?
F114 Sb11 F111 90.0 . . ?
F112 Sb11 F111 90.0 . . ?
F115 Sb11 F111 90.0 . . ?
F116 Sb11 F111 179.94(7) . . ?
F114 Sb11 F113 179.96(8) . . ?
F112 Sb11 F113 90.0 . . ?
F115 Sb11 F113 90.0 . . ?
F116 Sb11 F113 90.0 . . ?
F111 Sb11 F113 90.0 . . ?
F125 Sb12 F126 90.0 . . ?
F125 Sb12 F122 179.98(5) . . ?
F126 Sb12 F122 90.0 . . ?
F125 Sb12 F123 90.0 . . ?
F126 Sb12 F123 90.0 . . ?
F122 Sb12 F123 90.0 . . ?
F125 Sb12 F121 90.0 . . ?
F126 Sb12 F121 180.0 . . ?
F122 Sb12 F121 90.0 . . ?
F123 Sb12 F121 90.0 . . ?
F125 Sb12 F124 90.0 . . ?
F126 Sb12 F124 90.0 . . ?
F122 Sb12 F124 90.0 . . ?
F123 Sb12 F124 179.97(6) . . ?
F121 Sb12 F124 90.0 . . ?
F51M F125 Sb12 139(8) . . ?
F101 Sb10 F105 90.0 . . ?
F101 Sb10 F104 90.0 . . ?
F105 Sb10 F104 90.0 . . ?
F101 Sb10 F103 90.0 . . ?
F105 Sb10 F103 90.0 . . ?
F104 Sb10 F103 180.0 . . ?
F101 Sb10 F106 180.0 . . ?
F105 Sb10 F106 90.0 . . ?
F104 Sb10 F106 90.0 . . ?
F103 Sb10 F106 90.0 . . ?
F101 Sb10 F102 90.0 . . ?
F105 Sb10 F102 180.0 . . ?
F104 Sb10 F102 90.0 . . ?
F103 Sb10 F102 90.0 . . ?
F106 Sb10 F102 90.0 . . ?
F132 Sb13 F133 116(6) . . ?
F131 F133 Sb13 153(8) . . ?
F143 Sb14 F144 180.0 . . ?
F143 Sb14 F145 90.0 . . ?
F144 Sb14 F145 90.0 . . ?
F143 Sb14 F142 90.0 . . ?
F144 Sb14 F142 90.0 . . ?
F145 Sb14 F142 180.0 . . ?
F143 Sb14 F141 90.0 . . ?
F144 Sb14 F141 90.0 . . ?
F145 Sb14 F141 90.0 . . ?
F142 Sb14 F141 90.0 . . ?
F143 Sb14 F146 90.0 . . ?
F144 Sb14 F146 90.0 . . ?
F145 Sb14 F146 90.0 . . ?
F142 Sb14 F146 90.0 . . ?
F141 Sb14 F146 180.0 . . ?
F155 Sb15 F152 180.0 . . ?
F155 Sb15 F151 90.0 . . ?
F152 Sb15 F151 90.0 . . ?
F155 Sb15 F153 90.0 . . ?
F152 Sb15 F153 90.0 . . ?
F151 Sb15 F153 90.0 . . ?
F155 Sb15 F156 90.0 . . ?
F152 Sb15 F156 90.0 . . ?
F151 Sb15 F156 180.0 . . ?
F153 Sb15 F156 90.0 . . ?
F155 Sb15 F154 90.0 . . ?
F152 Sb15 F154 90.0 . . ?
F151 Sb15 F154 90.0 . . ?
F153 Sb15 F154 180.0 . . ?
F156 Sb15 F154 90.0 . . ?
Cl15 C1S Cl16 121(3) . . ?
Cl13 C1S Cl14 109.2(14) . . ?
Cl11 C1S Cl12 109.2(13) . . ?
Cl15 C1S H1SE 107.1 . . ?
Cl16 C1S H1SE 107.1 . . ?
Cl15 C1S H1SF 107.1 . . ?
Cl16 C1S H1SF 107.1 . . ?
H1SE C1S H1SF 106.8 . . ?
Cl13 C1S H1SC 109.8 . . ?
Cl14 C1S H1SC 109.8 . . ?
Cl13 C1S H1SD 109.8 . . ?
Cl14 C1S H1SD 109.8 . . ?
H1SC C1S H1SD 108.3 . . ?
Cl11 C1S H1SA 109.8 . . ?
Cl12 C1S H1SA 109.8 . . ?
Cl11 C1S H1SB 109.8 . . ?
Cl12 C1S H1SB 109.8 . . ?
H1SA C1S H1SB 108.3 . . ?
Cl22 C2S Cl21 114.0(16) . . ?
Cl22 C2S H2SA 108.8 . . ?
Cl21 C2S H2SA 108.8 . . ?
Cl22 C2S H2SB 108.8 . . ?
Cl21 C2S H2SB 108.8 . . ?
H2SA C2S H2SB 107.7 . . ?
Cl34 C32S Cl33 123(3) . . ?
Cl34 C32S H32D 106.7 . . ?
Cl33 C32S H32D 106.7 . . ?
Cl34 C32S H32E 106.7 . . ?
Cl33 C32S H32E 106.7 . . ?
H32D C32S H32E 106.6 . . ?
Cl32 C31S Cl31 100(3) . . ?
Cl32 C31S H31L 111.7 . . ?
Cl31 C31S H31L 111.7 . . ?
Cl32 C31S H31M 111.7 . . ?
Cl31 C31S H31M 111.7 . . ?
H31L C31S H31M 109.5 . . ?
Cl44 C4S Cl43 116.1(18) . . ?
Cl45 C4S Cl46 107(2) . . ?
Cl42 C4S Cl41 105.9(16) . . ?
Cl42 C4S H4SA 110.5 . . ?
Cl41 C4S H4SA 110.5 . . ?
Cl42 C4S H4SB 110.5 . . ?
Cl41 C4S H4SB 110.5 . . ?
H4SA C4S H4SB 108.7 . . ?
Cl52 C51S Cl51 113(6) . . ?
Cl52 C51S H51A 108.9 . . ?
Cl51 C51S H51A 108.9 . . ?
Cl52 C51S H51K 108.9 . . ?
Cl51 C51S H51K 108.9 . . ?
H51A C51S H51K 107.7 . . ?
Cl54 C52S Cl53 134(6) . . ?
Cl54 C52S H52D 103.7 . . ?
Cl53 C52S H52D 103.7 . . ?
Cl54 C52S H52E 103.7 . . ?
Cl53 C52S H52E 103.7 . . ?
H52D C52S H52E 105.4 . . ?
Cl56 C53S Cl55 107(3) . . ?
Cl56 C53S H53L 110.3 . . ?
Cl55 C53S H53L 110.3 . . ?
Cl56 C53S H53M 110.3 . . ?
Cl55 C53S H53M 110.3 . . ?
H53L C53S H53M 108.6 . . ?
Cl57 C54S Cl58 122(5) . . ?
Cl57 C54S H54C 106.8 . . ?
Cl58 C54S H54C 106.8 . . ?
Cl57 C54S H54D 106.8 . . ?
Cl58 C54S H54D 106.8 . . ?
H54C C54S H54D 106.6 . . ?
Cl83 C81S Cl82 75(5) . . ?
Cl83 C81S Cl81 91(6) . . ?
Cl82 C81S Cl81 165(8) . . ?
Cl83 C81S H81O 131.4 . . ?
Cl82 C81S H81O 81.2 . . ?
Cl81 C81S H81O 104.6 . . ?
Cl83 C81S H81N 110.2 . . ?
Cl82 C81S H81N 86.1 . . ?
Cl81 C81S H81N 104.2 . . ?
H81O C81S H81N 109.8 . . ?
C81S Cl82 Cl83 52(3) . . ?
C81S Cl83 Cl82 52(3) . . ?
Cl86 C82S Cl80 152(7) . . ?
Cl86 C82S Cl84 117(3) . . ?
Cl80 C82S Cl84 54(5) . . ?
Cl86 C82S Cl85 19.4(16) . . ?
Cl80 C82S Cl85 159(6) . . ?
Cl84 C82S Cl85 108(2) . . ?
Cl86 C82S H82B 112.5 . . ?
Cl80 C82S H82B 94.0 . . ?
Cl84 C82S H82B 85.6 . . ?
Cl85 C82S H82B 95.0 . . ?
Cl86 C82S H82C 87.1 . . ?
Cl80 C82S H82C 99.3 . . ?
Cl84 C82S H82C 152.9 . . ?
Cl85 C82S H82C 98.1 . . ?
H82B C82S H82C 97.9 . . ?
Cl80 Cl84 C82S 63(3) . . ?
Cl84 Cl80 C82S 63(3) . . ?
Cl86 Cl85 C82S 78(3) . . ?
Cl85 Cl86 C82S 83(3) . . ?
Cl88 C83S Cl89 86(5) . . ?
Cl88 C83S Cl87 116(7) . . ?
Cl89 C83S Cl87 152(8) . . ?
Cl88 C83S H83L 13.7 . . ?
Cl89 C83S H83L 95.8 . . ?
Cl87 C83S H83L 103.8 . . ?
Cl88 C83S H83J 98.3 . . ?
Cl89 C83S H83J 84.5 . . ?
Cl87 C83S H83J 106.7 . . ?
H83L C83S H83J 109.1 . . ?
Cl88 C83S H83K 118.2 . . ?
Cl89 C83S H83K 39.8 . . ?
Cl87 C83S H83K 112.6 . . ?
H83L C83S H83K 121.6 . . ?
H83J C83S H83K 102.3 . . ?
C83S Cl88 Cl89 47(3) . . ?
C83S Cl88 H83L 15.1 . . ?
Cl89 Cl88 H83L 58.0 . . ?
C83S Cl89 Cl88 47(3) . . ?
C83S Cl89 H83K 31.0 . . ?
Cl88 Cl89 H83K 73.6 . . ?
Cl91 C91S Cl92 133(7) . . ?
Cl91 C91S H91A 104.0 . . ?
Cl92 C91S H91A 104.0 . . ?
Cl91 C91S H91B 104.0 . . ?
Cl92 C91S H91B 104.0 . . ?
H91A C91S H91B 105.5 . . ?
Cl94 C92S Cl93 124(6) . . ?
Cl94 C92S H92A 106.4 . . ?
Cl93 C92S H92A 106.4 . . ?
Cl94 C92S H92B 106.4 . . ?
Cl93 C92S H92B 106.4 . . ?
H92A C92S H92B 106.5 . . ?
Sb5L Sb5G Sb5K 43.0(19) . . ?
Sb5L Sb5G F54G 156(4) . . ?
Sb5K Sb5G F54G 160(3) . . ?
Sb5L Sb5G F52G 68(4) . . ?
Sb5K Sb5G F52G 110(3) . . ?
F54G Sb5G F52G 90.0 . . ?
Sb5L Sb5G F51G 81(4) . . ?
Sb5K Sb5G F51G 89(4) . . ?
F54G Sb5G F51G 90.0 . . ?
F52G Sb5G F51G 90.0 . . ?
Sb5L Sb5G F55G 112(4) . . ?
Sb5K Sb5G F55G 70(3) . . ?
F54G Sb5G F55G 90.0 . . ?
F52G Sb5G F55G 180.0 . . ?
F51G Sb5G F55G 90.0 . . ?
Sb5L Sb5G F56G 99(4) . . ?
Sb5K Sb5G F56G 91(4) . . ?
F54G Sb5G F56G 90.0 . . ?
F52G Sb5G F56G 90.0 . . ?
F51G Sb5G F56G 180.0 . . ?
F55G Sb5G F56G 90.0 . . ?
Sb5L Sb5G F53G 24(4) . . ?
Sb5K Sb5G F53G 20(3) . . ?
F54G Sb5G F53G 179.97(5) . . ?
F52G Sb5G F53G 90.0 . . ?
F51G Sb5G F53G 90.0 . . ?
F55G Sb5G F53G 90.0 . . ?
F56G Sb5G F53G 90.0 . . ?
Sb5G F51G Sb5L 30.2(14) . . ?
Sb5G F51G Sb5K 34.8(15) . . ?
Sb5L F51G Sb5K 22.9(10) . . ?
Sb5L F52G Sb5G 32.2(15) . . ?
Sb5K F53G Sb5L 55(3) . . ?
Sb5K F53G Sb5G 33(5) . . ?
Sb5L F53G Sb5G 24(3) . . ?
Sb5G F55G Sb5K 39.9(18) . . ?
Sb5G F55G Sb5L 22.5(15) . . ?
Sb5K F55G Sb5L 17.9(10) . . ?
Sb5G F56G Sb5L 26.2(15) . . ?
Sb5G F56G Sb5K 33.9(17) . . ?
Sb5L F56G Sb5K 22.2(6) . . ?
Sb5L Sb5H Sb5K 40(3) . . ?
Sb5L Sb5H F53H 110(5) . . ?
Sb5K Sb5H F53H 75(4) . . ?
Sb5L Sb5H F52H 21(5) . . ?
Sb5K Sb5H F52H 19(4) . . ?
F53H Sb5H F52H 90.1 . . ?
Sb5L Sb5H F56H 83(5) . . ?
Sb5K Sb5H F56H 102(4) . . ?
F53H Sb5H F56H 90.0 . . ?
F52H Sb5H F56H 90.0 . . ?
Sb5L Sb5H F51H 97(5) . . ?
Sb5K Sb5H F51H 78(4) . . ?
F53H Sb5H F51H 90.0 . . ?
F52H Sb5H F51H 90.0 . . ?
F56H Sb5H F51H 179.94(11) . . ?
Sb5L Sb5H F55H 159(5) . . ?
Sb5K Sb5H F55H 161(4) . . ?
F53H Sb5H F55H 90.0 . . ?
F52H Sb5H F55H 179.93(11) . . ?
F56H Sb5H F55H 90.0 . . ?
F51H Sb5H F55H 90.0 . . ?
Sb5L Sb5H F54H 70(5) . . ?
Sb5K Sb5H F54H 105(4) . . ?
F53H Sb5H F54H 179.96(15) . . ?
F52H Sb5H F54H 90.0 . . ?
F56H Sb5H F54H 90.0 . . ?
F51H Sb5H F54H 90.0 . . ?
F55H Sb5H F54H 90.0 . . ?
Sb5H F51H Sb5K 38.6(17) . . ?
Sb5H F51H Sb5L 21.0(14) . . ?
Sb5K F51H Sb5L 24.3(8) . . ?
Sb5K F52H Sb5L 47(3) . . ?
Sb5K F52H Sb5H 34(5) . . ?
Sb5L F52H Sb5H 13(3) . . ?
Sb5H F53H Sb5K 39.5(19) . . ?
Sb5H F53H Sb5L 18.5(15) . . ?
Sb5K F53H Sb5L 22.8(6) . . ?
Sb5L F54H Sb5H 23.9(14) . . ?
Sb5L F54H Sb5K 10.7(18) . . ?
Sb5H F54H Sb5K 29.7(16) . . ?
Sb5H F56H Sb5L 23.0(13) . . ?
Sb5H F56H Sb5K 30.9(17) . . ?
Sb5L F56H Sb5K 17.5(12) . . ?
Sb5L Sb5M Sb5K 40.3 . . ?
Sb5L Sb5M F53M 119.9 . . ?
Sb5K Sb5M F53M 79.9 . . ?
Sb5L Sb5M F56M 122.1 . . ?
Sb5K Sb5M F56M 132.0 . . ?
F53M Sb5M F56M 90.0 . . ?
Sb5L Sb5M F54M 60.1 . . ?
Sb5K Sb5M F54M 100.1 . . ?
F53M Sb5M F54M 179.9(2) . . ?
F56M Sb5M F54M 90.0 . . ?
Sb5L Sb5M F52M 133.2 . . ?
Sb5K Sb5M F52M 136.2 . . ?
F53M Sb5M F52M 90.0 . . ?
F56M Sb5M F52M 90.0 . . ?
F54M Sb5M F52M 90.0 . . ?
Sb5L Sb5M F55M 46.8 . . ?
Sb5K Sb5M F55M 43.8 . . ?
F53M Sb5M F55M 90.0 . . ?
F56M Sb5M F55M 90.0 . . ?
F54M Sb5M F55M 90.0 . . ?
F52M Sb5M F55M 179.98(9) . . ?
Sb5L Sb5M F51M 57.9 . . ?
Sb5K Sb5M F51M 48.0 . . ?
F53M Sb5M F51M 90.0 . . ?
F56M Sb5M F51M 180(4) . . ?
F54M Sb5M F51M 90.0 . . ?
F52M Sb5M F51M 90.0 . . ?
F55M Sb5M F51M 90.0 . . ?
Sb5K F51M Sb5L 33.4 . . ?
Sb5K F51M F125 141(6) . . ?
Sb5L F51M F125 133(7) . . ?
Sb5K F51M Sb5M 46.1 . . ?
Sb5L F51M Sb5M 31.9 . . ?
F125 F51M Sb5M 155(7) . . ?
Sb5M F53M Sb5K 39.2 . . ?
Sb5M F53M Sb5L 20.0 . . ?
Sb5K F53M Sb5L 19.4 . . ?
Sb5L F54M Sb5M 31.9 . . ?
Sb5L F54M Sb5K 2.7 . . ?
Sb5M F54M Sb5K 32.2 . . ?
Sb5K F55M Sb5L 37.8 . . ?
Sb5K F55M Sb5M 46.2 . . ?
Sb5L F55M Sb5M 31.2 . . ?
Sb5M F56M Sb5L 19.3 . . ?
F52H Sb5K Sb5L 93(9) . . ?
F53G Sb5K Sb5L 76(7) . . ?
F53G Sb5K Sb5G 127(8) . . ?
Sb5L Sb5K Sb5G 52(3) . . ?
Sb5L Sb5K F55M 77.3 . . ?
F52H Sb5K Sb5H 126(9) . . ?
Sb5L Sb5K Sb5H 34(3) . . ?
Sb5L Sb5K Sb5M 47.1 . . ?
F55M Sb5K Sb5M 90.0 . . ?
Sb5L Sb5K F51M 85.4 . . ?
F55M Sb5K F51M 159.6 . . ?
Sb5M Sb5K F51M 86.0 . . ?
F53G Sb5K F55G 163(7) . . ?
Sb5L Sb5K F55G 121(4) . . ?
Sb5G Sb5K F55G 70(3) . . ?
F52H Sb5K F53H 144(10) . . ?
Sb5L Sb5K F53H 95(3) . . ?
Sb5H Sb5K F53H 65(3) . . ?
F52H Sb5K F51H 134(10) . . ?
Sb5L Sb5K F51H 81(4) . . ?
Sb5H Sb5K F51H 63(3) . . ?
F53H Sb5K F51H 82(3) . . ?
Sb5L Sb5K F53M 107.8 . . ?
F55M Sb5K F53M 99.4 . . ?
Sb5M Sb5K F53M 61.0 . . ?
F51M Sb5K F53M 96.1 . . ?
Sb5H Sb5L Sb5K 106(5) . . ?
Sb5K Sb5L Sb5M 92.6 . . ?
Sb5K Sb5L Sb5G 85(4) . . ?
Sb5K Sb5L F53G 49(5) . . ?
Sb5G Sb5L F53G 132(7) . . ?
Sb5H Sb5L F52H 146(8) . . ?
Sb5K Sb5L F52H 40(6) . . ?
Sb5K Sb5L F55M 65.0 . . ?
Sb5M Sb5L F55M 102.1 . . ?
Sb5K Sb5L F51M 61.2 . . ?
Sb5M Sb5L F51M 90.1 . . ?
F55M Sb5L F51M 125.1 . . ?
Sb5K Sb5L F54M 172.24(7) . . ?
Sb5M Sb5L F54M 88.0 . . ?
F55M Sb5L F54M 122.5 . . ?
F51M Sb5L F54M 111.1 . . ?
Sb5K Sb5L F52F 104(5) . . ?
Sb5K Sb5L F52G 161(4) . . ?
Sb5G Sb5L F52G 80(4) . . ?
F53G Sb5L F52G 142(5) . . ?
Sb5H Sb5L F54H 86(5) . . ?
Sb5K Sb5L F54H 147(5) . . ?
F52H Sb5L F54H 126(4) . . ?

loop_
_geom_bond_atom_site_label_1
_geom_bond_atom_site_label_2
_geom_bond_distance
_geom_bond_site_symmetry_2
_geom_bond_publ_flag
Se2 P13I 2.033(17) . ?
Se2 P2I 2.153(6) . ?
Se2 P1I 2.355(7) . ?
Se2 P11I 2.391(14) . ?
Se3 P12I 2.064(16) . ?
Se3 P3I 2.170(6) . ?
Se3 P1I 2.266(5) . ?
Se3 P11I 2.529(15) . ?
Se1 P1I 2.283(6) . ?
Se1 P4I 2.365(4) . ?
P2I P4I 2.114(6) . ?
P2I P3I 2.180(8) . ?
P3I P4I 2.165(6) . ?
P11I Se1I 2.336(14) . ?
P12I P14I 1.980(12) . ?
P12I P13I 2.156(17) . ?
P13I P14I 1.963(13) . ?
P14I Se1I 2.365(4) . ?
Ta1 C1C 2.130(19) . ?
Ta1 C2C 2.146(18) . ?
Ta1 C13 2.371(15) . ?
Ta1 C14 2.379(15) . ?
Ta1 C11 2.399(15) . ?
Ta1 C15 2.409(14) . ?
Ta1 C12 2.433(14) . ?
Ta1 P3 2.597(3) . ?
Ta1 P2 2.602(4) . ?
Ta1 P1 2.614(3) . ?
Ta1 P4 2.643(3) . ?
Ta2 C4C 1.97(5) . ?
Ta2 C3C 2.05(5) . ?
Ta2 C22 2.39(4) . ?
Ta2 C21 2.39(4) . ?
Ta2 C23 2.39(3) . ?
Ta2 C25 2.40(3) . ?
Ta2 C24 2.40(3) . ?
Ta2 P5 2.58(3) . ?
Ta2 P6 2.61(3) . ?
Ta2 P7 2.62(3) . ?
Ta2 P8 2.64(3) . ?
C3C O3C 1.22(6) . ?
C4C O4C 1.24(4) . ?
Ta2A C3CC 2.18(5) . ?
Ta2A C22 2.39(4) . ?
Ta2A C21 2.39(4) . ?
Ta2A C4CC 2.39(6) . ?
Ta2A C23 2.39(3) . ?
Ta2A C25 2.40(3) . ?
Ta2A C24 2.40(3) . ?
Ta2A P5 2.58(3) . ?
Ta2A P6 2.61(3) . ?
Ta2A P7 2.62(3) . ?
Ta2A P8 2.64(3) . ?
C3CC O3CC 1.06(8) . ?
C4CC O4CC 0.94(4) . ?
C21 C25 1.4200 . ?
C21 C22 1.4200 . ?
C21 C211 1.565(17) . ?
C22 C23 1.4200 . ?
C22 H22 0.9500 . ?
C23 C24 1.4200 . ?
C23 C231 1.76(4) . ?
C24 C25 1.4200 . ?
C24 H24 0.9500 . ?
C25 H25 0.9500 . ?
C211 C213 1.39(4) . ?
C211 C214 1.52(5) . ?
C211 C212 1.560(18) . ?
C212 H21D 0.9800 . ?
C212 H21E 0.9800 . ?
C212 H21F 0.9800 . ?
C213 H21A 0.9800 . ?
C213 H21B 0.9800 . ?
C213 H21C 0.9800 . ?
C214 H21G 0.9800 . ?
C214 H21H 0.9800 . ?
C214 H21I 0.9800 . ?
C231 C232 1.53(4) . ?
C231 C233 1.561(19) . ?
C231 C234 1.90(5) . ?
C232 H23K 0.9800 . ?
C232 H23L 0.9800 . ?
C232 H23M 0.9800 . ?
C234 H23D 0.9800 . ?
C234 H23E 0.9800 . ?
C234 H23F 0.9800 . ?
C233 H23A 0.9800 . ?
C233 H23B 0.9800 . ?
C233 H23C 0.9800 . ?
Ta3 C5C 2.100(17) . ?
Ta3 C6C 2.135(19) . ?
Ta3 C35 2.370(16) . ?
Ta3 C32 2.394(12) . ?
Ta3 C33 2.405(13) . ?
Ta3 C34 2.408(14) . ?
Ta3 C31 2.410(15) . ?
Ta3 P9 2.598(4) . ?
Ta3 P11 2.605(4) . ?
Ta3 P10 2.635(4) . ?
Ta3 P12 2.647(3) . ?
Ta4 C8C 2.076(14) . ?
Ta4 C7C 2.15(2) . ?
Ta4 C42 2.372(13) . ?
Ta4 C43 2.394(12) . ?
Ta4 C44 2.396(13) . ?
Ta4 C41 2.409(16) . ?
Ta4 C45 2.412(14) . ?
Ta4 P15 2.596(3) . ?
Ta4 P13 2.620(4) . ?
Ta4 P16 2.641(4) . ?
Ta4 P14 2.649(3) . ?
Ta5 C10C 2.080(14) . ?
Ta5 C9C 2.129(16) . ?
Ta5 C54 2.372(14) . ?
Ta5 C52 2.380(12) . ?
Ta5 C53 2.396(12) . ?
Ta5 C55 2.406(14) . ?
Ta5 C51 2.412(13) . ?
Ta5 P17 2.595(4) . ?
Ta5 P18 2.605(3) . ?
Ta5 P19 2.634(3) . ?
Ta5 P20 2.676(4) . ?
Ta6 C12C 2.099(11) . ?
Ta6 C11C 2.110(11) . ?
Ta6 C62 2.381(8) . ?
Ta6 C64 2.381(11) . ?
Ta6 C63 2.382(8) . ?
Ta6 C61 2.397(9) . ?
Ta6 C65 2.409(11) . ?
Ta6 P21 2.601(3) . ?
Ta6 P23 2.608(3) . ?
Ta6 P24 2.638(3) . ?
Ta6 P22 2.650(3) . ?
Ta7 C14C 2.079(14) . ?
Ta7 C13C 2.093(13) . ?
Ta7 C71 2.382(10) . ?
Ta7 C72 2.395(9) . ?
Ta7 C74 2.405(12) . ?
Ta7 C73 2.409(11) . ?
Ta7 C75 2.410(11) . ?
Ta7 P27 2.615(3) . ?
Ta7 P25 2.621(3) . ?
Ta7 P26 2.638(3) . ?
Ta7 P28 2.659(3) . ?
Ta8 C16C 2.129(14) . ?
Ta8 C15C 2.137(17) . ?
Ta8 C82 2.359(12) . ?
Ta8 C85 2.401(12) . ?
Ta8 C84 2.404(13) . ?
Ta8 C81 2.415(14) . ?
Ta8 C83 2.415(12) . ?
Ta8 P29 2.594(3) . ?
Ta8 P31 2.609(3) . ?
Ta8 P32 2.640(3) . ?
Ta8 P30 2.641(3) . ?
Ag1 N11L 2.179(17) . ?
Ag1 P17 2.494(4) . ?
Ag1 P5 2.502(5) . ?
Ag1 P4 2.553(3) . ?
Ag2 N21L 2.248(18) . ?
Ag2 P9 2.479(4) . ?
Ag2 P6 2.496(4) . ?
Ag2 P3 2.501(4) . ?
Ag3 N22L 2.253(16) 2_765 ?
Ag3 P13 2.498(4) . ?
Ag3 P7 2.507(4) . ?
Ag3 P12 2.583(3) . ?
Ag4 N12L 2.253(14) 1_545 ?
Ag4 P11 2.478(4) . ?
Ag4 P31 2.525(3) . ?
Ag4 P14 2.561(3) . ?
Ag5 N31L 2.230(14) . ?
Ag5 P15 2.479(4) . ?
Ag5 P30 2.528(3) . ?
Ag5 P27 2.531(3) . ?
Ag6 N32L 2.241(11) 1_565 ?
Ag6 P21 2.485(3) . ?
Ag6 P18 2.503(3) . ?
Ag6 P2 2.527(4) . ?
Ag7 N41L 2.305(14) . ?
Ag7 P25 2.485(3) . ?
Ag7 P19 2.496(3) . ?
Ag7 P22 2.574(3) . ?
Ag8 N51L 2.277(12) . ?
Ag8 P23 2.477(3) . ?
Ag8 P29 2.485(3) . ?
Ag8 P28 2.575(3) . ?
P1 P2 2.150(5) . ?
P1 P3 2.151(5) . ?
P2 P4 2.160(5) . ?
P3 P4 2.154(5) . ?
P5 P8 2.151(7) . ?
P5 P6 2.161(6) . ?
P6 P7 2.145(5) . ?
P7 P8 2.174(6) . ?
P9 P10 2.143(5) . ?
P9 P12 2.152(5) . ?
P10 P11 2.151(5) . ?
P11 P12 2.161(5) . ?
P13 P14 2.147(5) . ?
P13 P16 2.161(5) . ?
P14 P15 2.157(5) . ?
P15 P16 2.155(5) . ?
P17 P18 2.131(5) . ?
P17 P20 2.158(5) . ?
P18 P19 2.153(5) . ?
P19 P20 2.177(5) . ?
P21 P22 2.165(4) . ?
P21 P24 2.165(4) . ?
P22 P23 2.154(4) . ?
P23 P24 2.161(4) . ?
P25 P28 2.150(4) . ?
P25 P26 2.158(5) . ?
P26 P27 2.141(4) . ?
P27 P28 2.169(5) . ?
P29 P30 2.138(4) . ?
P29 P32 2.158(4) . ?
P30 P31 2.141(4) . ?
P31 P32 2.171(4) . ?
C1C O1C 1.10(2) . ?
C2C O2C 1.10(2) . ?
C5C O5C 1.154(19) . ?
C6C O6D 1.01(8) . ?
C6C O6C 1.21(5) . ?
O6C O6D 0.60(8) . ?
C7C O7C 1.07(2) . ?
C8C O8C 1.135(18) . ?
C9C O9C 1.104(18) . ?
C10C O10C 1.182(17) . ?
C11C O11C 1.113(14) . ?
C12C O12C 1.137(13) . ?
C13C O13C 1.135(15) . ?
C14C O14C 1.173(17) . ?
C15C O15C 1.108(18) . ?
C16C O16C 1.104(16) . ?
N11L C11L 1.05(2) . ?
C11L C12L 1.59(4) . ?
C12L C13L 1.51(5) . ?
C12L H12A 0.9900 . ?
C12L H12B 0.9900 . ?
C13L C14M 1.527(19) . ?
C13L C14L 1.55(2) . ?
C13L H13A 0.9900 . ?
C13L H13B 0.9900 . ?
C14L C15L 1.53(2) . ?
C14L H14A 0.9900 . ?
C14L H14B 0.9900 . ?
C14M C15L 1.508(19) . ?
C14M H14C 0.9900 . ?
C14M H14D 0.9900 . ?
C15L C16M 1.516(19) . ?
C15L C16L 1.517(19) . ?
C15L H15B 0.9900 . ?
C15L H15C 0.9900 . ?
C15L H15D 0.9900 . ?
C15L H15E 0.9900 . ?
C16L C17L 1.55(2) . ?
C16L H16A 0.9900 . ?
C16L H16B 0.9900 . ?
C16M C17M 1.53(2) . ?
C16M H16C 0.9900 . ?
C16M H16D 0.9900 . ?
C17L C18L 1.26(6) . ?
C17L H17A 0.9900 . ?
C17L H17B 0.9900 . ?
C17M C18M 1.54(2) . ?
C17M H17C 0.9900 . ?
C17M H17D 0.9900 . ?
C18L C19L 1.55(2) . ?
C18L H18A 0.9900 . ?
C18L H18B 0.9900 . ?
C18M C19L 1.54(2) . ?
C18M H18C 0.9900 . ?
C18M H18D 0.9900 . ?
C19L N12L 1.09(2) . ?
N21L C21L 1.13(2) . ?
C21L C22M 1.535(19) . ?
C21L C22L 1.537(19) . ?
C24L C25L 1.541(18) . ?
C24L C23L 1.572(19) . ?
C24L C24M 1.579(19) . ?
C24L H24E 0.9900 . ?
C24L H24F 0.9900 . ?
C24L H24C 0.9900 . ?
C24L H24D 0.9900 . ?
C25L C26M 1.535(19) . ?
C25L C26L 1.537(19) . ?
C25L H25C 0.9900 . ?
C25L H25D 0.9900 . ?
C25L H25A 0.9900 . ?
C25L H25B 0.9900 . ?
C22L C23L 1.520(19) . ?
C22L H22A 0.9900 . ?
C22L H22B 0.9900 . ?
C23L H23G 0.9900 . ?
C23L H23H 0.9900 . ?
C26L C27L 1.557(19) . ?
C26L H26A 0.9900 . ?
C26L H26B 0.9900 . ?
C27L C28L 1.541(19) . ?
C27L H27A 0.9900 . ?
C27L H27B 0.9900 . ?
C28L C29L 1.556(19) . ?
C28L H28J 0.9900 . ?
C28L H28K 0.9900 . ?
C22M C23M 1.56(2) . ?
C22M H22C 0.9900 . ?
C22M H22D 0.9900 . ?
C23M C24M 1.564(19) . ?
C23M H23I 0.9900 . ?
C23M H23J 0.9900 . ?
C24M H24A 0.9900 . ?
C24M H24B 0.9900 . ?
C26M C27M 1.530(19) . ?
C26M H26C 0.9900 . ?
C26M H26D 0.9900 . ?
C27M C29L 1.565(19) . ?
C27M H27C 0.9900 . ?
C27M H27D 0.9900 . ?
C29L N22L 1.18(2) . ?
N31L C31L 1.184(19) . ?
C31L C32L 1.45(2) . ?
C32L C33L 1.45(3) . ?
C32L H32B 0.9900 . ?
C32L H32C 0.9900 . ?
C33L C34L 1.50(2) . ?
C33L H33A 0.9900 . ?
C33L H33B 0.9900 . ?
C34L C35L 1.57(3) . ?
C34L H34B 0.9900 . ?
C34L H34C 0.9900 . ?
C35L C36L 1.59(3) . ?
C35L H35B 0.9900 . ?
C35L H35C 0.9900 . ?
C36L C37L 1.27(3) . ?
C36L H36A 0.9900 . ?
C36L H36B 0.9900 . ?
C37L C38L 1.45(3) . ?
C37L C38M 1.64(8) . ?
C37L H37A 0.9900 . ?
C37L H37B 0.9900 . ?
C38L C39L 1.53(3) . ?
C38L H38A 0.9900 . ?
C38L H38B 0.9900 . ?
C38M C39L 1.91(8) . ?
C38M H38C 0.9900 . ?
C38M H38D 0.9900 . ?
C39L N32L 1.06(2) . ?
N41L C41L 1.11(2) . ?
C41L C42L 1.46(4) . ?
C41L C42M 1.54(2) . ?
C42L C43L 1.573(19) . ?
C42L H42A 0.9900 . ?
C42L H42B 0.9900 . ?
C42M C43M 1.54(2) . ?
C42M H42C 0.9900 . ?
C42M H42D 0.9900 . ?
C45L C44L 1.42(3) . ?
C45L C46L 1.512(17) . ?
C45L C44M 1.54(2) . ?
C45L H45B 0.9900 . ?
C45L H45C 0.9900 . ?
C45L H45D 0.9900 . ?
C45L H45E 0.9900 . ?
C46L C47L 1.509(18) . ?
C46L H46A 0.9900 . ?
C46L H46B 0.9900 . ?
C47L C48L 1.511(18) . ?
C47L C48M 1.52(2) . ?
C47L H47A 0.9900 . ?
C47L H47B 0.9900 . ?
C47L H47C 0.9900 . ?
C47L H47D 0.9900 . ?
C43L C44L 1.56(4) . ?
C43L H43A 0.9900 . ?
C43L H43B 0.9900 . ?
C44L H44A 0.9900 . ?
C44L H44B 0.9900 . ?
C48L C49L 1.541(19) . ?
C48L H48A 0.9900 . ?
C48L H48B 0.9900 . ?
C49L N42L 1.116(18) . ?
C43M C44M 1.53(2) . ?
C43M H43C 0.9900 . ?
C43M H43D 0.9900 . ?
C44M H44C 0.9900 . ?
C44M H44D 0.9900 . ?
C48M C49M 1.53(2) . ?
C48M H48C 0.9900 . ?
C48M H48D 0.9900 . ?
C49M N42L 1.094(19) . ?
N51L C51L 1.111(17) . ?
C51L C52L 1.45(3) . ?
C51L C56L 1.58(4) . ?
C52L C53L 1.53(4) . ?
C52L H52B 0.9900 . ?
C52L H52C 0.9900 . ?
C53L C54L 1.37(3) . ?
C53L H53A 0.9900 . ?
C53L H53B 0.9900 . ?
C54L C55L 1.534(17) . ?
C54L C56L 1.65(4) . ?
C54L H54B 0.9900 . ?
C54L H54E 0.9900 . ?
C55L C55L 1.36(3) 2_656 ?
C55L H55B 0.9900 . ?
C55L H55C 0.9900 . ?
C56L H56A 0.9900 . ?
C56L H56B 0.9900 . ?
C11 C12 1.45(2) . ?
C11 C111 1.50(2) . ?
C11 C15 1.51(3) . ?
C12 C13 1.45(2) . ?
C12 H12E 1.0000 . ?
C13 C14 1.37(3) . ?
C13 C131 1.57(3) . ?
C14 C15 1.32(3) . ?
C14 H14E 1.0000 . ?
C15 H15A 1.0000 . ?
C111 C112 1.51(3) . ?
C111 C114 1.52(3) . ?
C111 C113 1.55(2) . ?
C112 H11A 0.9800 . ?
C112 H11B 0.9800 . ?
C112 H11C 0.9800 . ?
C113 H11D 0.9800 . ?
C113 H11E 0.9800 . ?
C113 H11F 0.9800 . ?
C114 H11G 0.9800 . ?
C114 H11H 0.9800 . ?
C114 H11I 0.9800 . ?
C131 C134 1.58(3) . ?
C131 C132 1.59(3) . ?
C131 C133 1.60(3) . ?
C132 H13C 0.9800 . ?
C132 H13D 0.9800 . ?
C132 H13E 0.9800 . ?
C133 H13F 0.9800 . ?
C133 H13G 0.9800 . ?
C133 H13H 0.9800 . ?
C134 H13I 0.9800 . ?
C134 H13J 0.9800 . ?
C134 H13K 0.9800 . ?
C31 C32 1.43(2) . ?
C31 C35 1.48(3) . ?
C31 C311 1.50(3) . ?
C32 C33 1.42(2) . ?
C32 H32A 1.0000 . ?
C33 C34 1.44(2) . ?
C33 C331 1.44(2) . ?
C34 C35 1.40(3) . ?
C34 H34A 1.0000 . ?
C35 H35A 1.0000 . ?
C311 C313 1.52(2) . ?
C311 C312 1.53(3) . ?
C311 C314 1.57(3) . ?
C312 H31A 0.9800 . ?
C312 H31B 0.9800 . ?
C312 H31C 0.9800 . ?
C313 H31D 0.9800 . ?
C313 H31E 0.9800 . ?
C313 H31F 0.9800 . ?
C314 H31G 0.9800 . ?
C314 H31H 0.9800 . ?
C314 H31I 0.9800 . ?
C331 C333 1.49(2) . ?
C331 C334 1.55(3) . ?
C331 C332 1.57(2) . ?
C332 H33C 0.9800 . ?
C332 H33D 0.9800 . ?
C332 H33E 0.9800 . ?
C333 H33F 0.9800 . ?
C333 H33G 0.9800 . ?
C333 H33H 0.9800 . ?
C334 H33I 0.9800 . ?
C334 H33J 0.9800 . ?
C334 H33K 0.9800 . ?
C41 C42 1.45(2) . ?
C41 C45 1.46(2) . ?
C41 C411 1.50(2) . ?
C42 C43 1.37(2) . ?
C42 H42E 1.0000 . ?
C43 C44 1.37(2) . ?
C43 C431 1.55(3) . ?
C44 C45 1.51(2) . ?
C44 H44E 1.0000 . ?
C45 H45A 1.0000 . ?
C411 C416 1.30(4) . ?
C411 C414 1.50(3) . ?
C411 C413 1.523(17) . ?
C411 C412 1.57(3) . ?
C411 C415 1.74(4) . ?
C414 H41A 0.9800 . ?
C414 H41B 0.9800 . ?
C414 H41C 0.9800 . ?
C412 H41D 0.9800 . ?
C412 H41E 0.9800 . ?
C412 H41F 0.9800 . ?
C413 H41G 0.9800 . ?
C413 H41H 0.9800 . ?
C413 H41I 0.9800 . ?
C415 H41J 0.9800 . ?
C415 H41K 0.9800 . ?
C415 H41L 0.9800 . ?
C416 H41M 0.9800 . ?
C416 H41N 0.9800 . ?
C416 H41O 0.9800 . ?
C431 C432 1.46(2) . ?
C431 C433 1.48(3) . ?
C431 C434 1.65(3) . ?
C432 H43N 0.9800 . ?
C432 H43O 0.9800 . ?
C432 H43P 0.9800 . ?
C433 H43G 0.9800 . ?
C433 H43E 0.9800 . ?
C433 H43F 0.9800 . ?
C434 H43J 0.9800 . ?
C434 H43H 0.9800 . ?
C434 H43I 0.9800 . ?
C51 C52 1.40(2) . ?
C51 C55 1.42(2) . ?
C51 C511 1.56(2) . ?
C52 C53 1.41(2) . ?
C52 H52A 1.0000 . ?
C53 C54 1.40(3) . ?
C53 C531 1.59(2) . ?
C54 C55 1.43(3) . ?
C54 H54A 1.0000 . ?
C55 H55A 1.0000 . ?
C511 C513 1.47(3) . ?
C511 C514 1.56(2) . ?
C511 C512 1.62(3) . ?
C512 H51B 0.9800 . ?
C512 H51C 0.9800 . ?
C512 H51D 0.9800 . ?
C513 H51E 0.9800 . ?
C513 H51F 0.9800 . ?
C513 H51G 0.9800 . ?
C514 H51H 0.9800 . ?
C514 H51I 0.9800 . ?
C514 H51J 0.9800 . ?
C531 C532 1.45(3) . ?
C531 C533 1.53(2) . ?
C531 C534 1.67(3) . ?
C532 H53C 0.9800 . ?
C532 H53D 0.9800 . ?
C532 H53E 0.9800 . ?
C533 H53F 0.9800 . ?
C533 H53G 0.9800 . ?
C533 H53H 0.9800 . ?
C534 H53I 0.9800 . ?
C534 H53J 0.9800 . ?
C534 H53K 0.9800 . ?
C61 C62 1.425(16) . ?
C61 C65 1.437(16) . ?
C61 C611 1.516(14) . ?
C62 C63 1.437(14) . ?
C62 H62A 1.0000 . ?
C63 C64 1.367(17) . ?
C63 C631 1.536(15) . ?
C64 C65 1.418(17) . ?
C64 H64A 1.0000 . ?
C65 H65A 1.0000 . ?
C611 C614 1.490(16) . ?
C611 C612 1.503(17) . ?
C611 C613 1.559(18) . ?
C612 H61A 0.9800 . ?
C612 H61B 0.9800 . ?
C612 H61C 0.9800 . ?
C613 H61D 0.9800 . ?
C613 H61E 0.9800 . ?
C613 H61F 0.9800 . ?
C614 H61G 0.9800 . ?
C614 H61H 0.9800 . ?
C614 H61I 0.9800 . ?
C631 C633 1.541(16) . ?
C631 C632 1.552(19) . ?
C631 C634 1.556(16) . ?
C632 H63A 0.9800 . ?
C632 H63B 0.9800 . ?
C632 H63C 0.9800 . ?
C633 H63D 0.9800 . ?
C633 H63E 0.9800 . ?
C633 H63F 0.9800 . ?
C634 H63G 0.9800 . ?
C634 H63H 0.9800 . ?
C634 H63I 0.9800 . ?
C71 C72 1.397(18) . ?
C71 C75 1.403(18) . ?
C71 C711 1.561(17) . ?
C72 C73 1.417(18) . ?
C72 H72A 1.0000 . ?
C73 C74 1.443(18) . ?
C73 C731 1.534(19) . ?
C74 C75 1.42(2) . ?
C74 H74A 1.0000 . ?
C75 H75A 1.0000 . ?
C711 C713 1.55(2) . ?
C711 C712 1.559(15) . ?
C711 C714 1.560(17) . ?
C712 H71A 0.9800 . ?
C712 H71B 0.9800 . ?
C712 H71C 0.9800 . ?
C713 H71D 0.9800 . ?
C713 H71E 0.9800 . ?
C713 H71F 0.9800 . ?
C714 H71G 0.9800 . ?
C714 H71H 0.9800 . ?
C714 H71I 0.9800 . ?
C731 C734 1.49(2) . ?
C731 C732 1.557(19) . ?
C731 C733 1.56(2) . ?
C732 H73G 0.9800 . ?
C732 H73H 0.9800 . ?
C732 H73I 0.9800 . ?
C733 H73A 0.9800 . ?
C733 H73B 0.9800 . ?
C733 H73C 0.9800 . ?
C734 H73D 0.9800 . ?
C734 H73E 0.9800 . ?
C734 H73F 0.9800 . ?
C81 C85 1.40(2) . ?
C81 C82 1.42(2) . ?
C81 C811 1.54(2) . ?
C82 C83 1.40(2) . ?
C82 H82A 1.0000 . ?
C83 C84 1.43(2) . ?
C83 C831 1.543(19) . ?
C84 C85 1.44(2) . ?
C84 H84A 1.0000 . ?
C85 H85A 1.0000 . ?
C811 C814 1.39(4) . ?
C811 C812 1.42(3) . ?
C811 C813 1.44(4) . ?
C811 C815 1.53(2) . ?
C812 H81A 0.9800 . ?
C812 H81B 0.9800 . ?
C812 H81C 0.9800 . ?
C813 H81D 0.9800 . ?
C813 H81E 0.9800 . ?
C813 H81F 0.9800 . ?
C815 H81K 0.9800 . ?
C815 H81L 0.9800 . ?
C815 H81M 0.9800 . ?
C814 H81G 0.9800 . ?
C814 H81H 0.9800 . ?
C814 H81I 0.9800 . ?
C831 C834 1.36(3) . ?
C831 C833 1.53(3) . ?
C831 C832 1.539(19) . ?
C832 H83A 0.9800 . ?
C832 H83B 0.9800 . ?
C832 H83C 0.9800 . ?
C833 H83D 0.9800 . ?
C833 H83E 0.9800 . ?
C833 H83F 0.9800 . ?
C834 H83G 0.9800 . ?
C834 H83H 0.9800 . ?
C834 H83I 0.9800 . ?
Sb1 F12 1.8716 . ?
Sb1 F14 1.8720 . ?
Sb1 F11 1.8721 . ?
Sb1 F13 1.8722 . ?
Sb1 F16 1.8725 . ?
Sb1 F15 1.8734 . ?
Sb1A F16A 1.8715 . ?
Sb1A F15A 1.8718 . ?
Sb1A F13A 1.8722 . ?
Sb1A F14A 1.8723 . ?
Sb1A F11A 1.8725 . ?
Sb1A F12A 1.8726 . ?
Sb1C F13C 1.8712 . ?
Sb1C F11C 1.8713 . ?
Sb1C F12C 1.8721 . ?
Sb1C F15C 1.8724 . ?
Sb1C F16C 1.8726 . ?
Sb1C F14C 1.8726 . ?
C11S Cl18 1.47(9) . ?
C11S Cl19 2.06(9) . ?
C11S H11J 0.9900 . ?
C11S H11K 0.9900 . ?
Sb1B F16B 1.8713 . ?
Sb1B F11B 1.8714 . ?
Sb1B F12B 1.8717 . ?
Sb1B F13B 1.8721 . ?
Sb1B F15B 1.8724 . ?
Sb1B F14B 1.8728 . ?
Sb1D F16D 1.8714 . ?
Sb1D F13D 1.8718 . ?
Sb1D F11D 1.8719 . ?
Sb1D F15D 1.8723 . ?
Sb1D F14D 1.8725 . ?
Sb1D F12D 1.8727 . ?
Sb1E F13E 1.8718 . ?
Sb1E F11E 1.8719 . ?
Sb1E F16E 1.8722 . ?
Sb1E F15E 1.8723 . ?
Sb1E F12E 1.8724 . ?
Sb1E F14E 1.8726 . ?
Sb1F F12F 1.8712 . ?
Sb1F F13F 1.8714 . ?
Sb1F F11F 1.8719 . ?
Sb1F F14F 1.8724 . ?
Sb1F F15F 1.8725 . ?
Sb1F F16F 1.8726 . ?
Sb1L F15L 1.8718 . ?
Sb1L F14L 1.8719 . ?
Sb1L F11L 1.8720 . ?
Sb1L F12L 1.8721 . ?
Sb1L F13L 1.8721 . ?
Sb1L F16L 1.8723 . ?
F13L F13L 1.45(19) 2_775 ?
Sb1M Sb1K 0.73(5) . ?
Sb1M Sb1N 1.01(8) . ?
Sb1M F12M 1.8720 . ?
Sb1M F15M 1.8720 . ?
Sb1M F14M 1.8720 . ?
Sb1M F11M 1.8720 . ?
Sb1M F16M 1.8720 . ?
Sb1M F13M 1.8720 . ?
F11M Sb1K 1.78(5) . ?
F13M Sb1N 1.63(7) . ?
F13M Sb1K 1.90(5) . ?
F14M Sb1K 2.11(5) . ?
F14M Sb1N 2.53(8) . ?
F15M Sb1K 1.22(5) . ?
F15M Sb1N 1.56(7) . ?
F16M Sb1N 1.41(8) . ?
F16M Sb1K 2.21(6) . ?
Sb1K Sb1N 1.00(8) . ?
Sb21 F212 1.8719 . ?
Sb21 F214 1.8720 . ?
Sb21 F211 1.8720 . ?
Sb21 F216 1.8720 . ?
Sb21 F215 1.8720 . ?
Sb21 F213 1.8721 . ?
Sb2 F23 1.8710 . ?
Sb2 F22 1.8721 . ?
Sb2 F25 1.8721 . ?
Sb2 F21 1.8722 . ?
Sb2 F24 1.8722 . ?
Sb2 F26 1.8726 . ?
Sb2A F25A 1.8712 . ?
Sb2A F26A 1.8715 . ?
Sb2A F23A 1.8715 . ?
Sb2A F22A 1.8718 . ?
Sb2A F21A 1.8724 . ?
Sb2A F24A 1.8727 . ?
Sb2B F24B 1.8717 . ?
Sb2B F26B 1.8717 . ?
Sb2B F21B 1.8719 . ?
Sb2B F23B 1.8719 . ?
Sb2B F25B 1.8719 . ?
Sb2B F22B 1.8723 . ?
Sb2D F26D 1.8715 . ?
Sb2D F24D 1.8716 . ?
Sb2D F25D 1.8717 . ?
Sb2D F22D 1.8719 . ?
Sb2D F23D 1.8720 . ?
Sb2D F21D 1.8726 . ?
Sb2E F22E 1.8718 . ?
Sb2E F23E 1.8719 . ?
Sb2E F25E 1.8720 . ?
Sb2E F26E 1.8721 . ?
Sb2E F24E 1.8723 . ?
Sb2E F21E 1.8726 . ?
Sb2F F21F 1.8719 . ?
Sb2F F26F 1.8719 . ?
Sb2F F25F 1.8720 . ?
Sb2F F22F 1.8720 . ?
Sb2F F23F 1.8721 . ?
Sb2F F24F 1.8721 . ?
Sb3 F35 1.8710 . ?
Sb3 F36 1.8718 . ?
Sb3 F34 1.8719 . ?
Sb3 F33 1.8723 . ?
Sb3 F31 1.8724 . ?
Sb3 F32 1.8728 . ?
Sb3A F33A 1.8719 . ?
Sb3A F31A 1.8719 . ?
Sb3A F34A 1.8721 . ?
Sb3A F35A 1.8722 . ?
Sb3A F36A 1.8724 . ?
Sb3A F32A 1.8727 . ?
Sb3B F33B 1.8711 . ?
Sb3B F36B 1.8717 . ?
Sb3B F35B 1.8718 . ?
Sb3B F32B 1.8719 . ?
Sb3B F31B 1.8722 . ?
Sb3B F34B 1.8723 . ?
Sb4 F44 1.796(13) . ?
Sb4 F42 1.810(16) . ?
Sb4 F43 1.824(19) . ?
Sb4 F45 1.872(10) . ?
Sb4 F41 1.876(9) . ?
Sb4 F46 1.878(17) . ?
Sb4A F45A 1.8709 . ?
Sb4A F43A 1.8721 . ?
Sb4A F41A 1.8722 . ?
Sb4A F44A 1.8722 . ?
Sb4A F46A 1.8722 . ?
Sb4A F42A 1.8724 . ?
Sb5 F53 1.8715 . ?
Sb5 F55 1.8715 . ?
Sb5 F52 1.8716 . ?
Sb5 F51 1.8718 . ?
Sb5 F54 1.8723 . ?
Sb5 F56 1.8726 . ?
Sb5A F55A 1.8718 . ?
Sb5A F52A 1.8719 . ?
Sb5A F53A 1.8722 . ?
Sb5A F51A 1.8723 . ?
Sb5A F54A 1.8724 . ?
Sb5A F56A 1.8725 . ?
Sb5B F54B 1.8714 . ?
Sb5B F55B 1.8716 . ?
Sb5B F53B 1.8719 . ?
Sb5B F51B 1.8719 . ?
Sb5B F52B 1.8725 . ?
Sb5B F56B 1.8727 . ?
Sb5D F54D 1.8715 . ?
Sb5D F52D 1.8717 . ?
Sb5D F51D 1.8717 . ?
Sb5D F56D 1.8721 . ?
Sb5D F55D 1.8723 . ?
Sb5D F53D 1.8725 . ?
Sb5F F51F 1.8713 . ?
Sb5F F53F 1.8718 . ?
Sb5F F52F 1.8718 . ?
Sb5F F55F 1.8720 . ?
Sb5F F54F 1.8721 . ?
Sb5F F56F 1.8723 . ?
F52F Sb5L 1.72(8) . ?
F52F Sb5K 2.11(6) . ?
Sb5C F56C 1.8712 . ?
Sb5C F55C 1.8718 . ?
Sb5C F52C 1.8719 . ?
Sb5C F54C 1.8719 . ?
Sb5C F51C 1.8720 . ?
Sb5C F53C 1.8722 . ?
Sb6 F65 1.857(11) . ?
Sb6 F66 1.864(11) . ?
Sb6 F62 1.864(10) . ?
Sb6 F61 1.874(10) . ?
Sb6 F64 1.877(11) . ?
Sb6 F63 1.888(11) . ?
Sb7 F75B 1.39(8) . ?
Sb7 F73B 1.48(8) . ?
Sb7 F71 1.86(4) . ?
Sb7 F71 1.86(4) 2_666 ?
Sb7 Sb7B 1.86(2) . ?
Sb7 F73 1.87(4) 2_666 ?
Sb7 F73 1.87(4) . ?
Sb7 F72 2.06(3) . ?
Sb7 F72 2.06(3) 2_666 ?
Sb7 F76B 2.54(6) . ?
F73 F73B 1.08(5) . ?
Sb7B F74B 1.8714 . ?
Sb7B F76B 1.8717 . ?
Sb7B F75B 1.8719 . ?
Sb7B F73B 1.8720 . ?
Sb7B F71B 1.8721 . ?
Sb7B F72B 1.8723 . ?
Sb8 F85A 1.79(2) . ?
Sb8 F83 1.83(3) . ?
Sb8 F86A 1.87(2) . ?
Sb8 F84 1.87(3) . ?
Sb8 F83A 1.88(3) . ?
Sb8 F81 1.880(8) . ?
Sb8 F84A 1.88(3) . ?
Sb8 F82 1.884(7) . ?
Sb8 F85 1.91(2) . ?
Sb8 F86 1.97(2) . ?
Sb9 F95 0.89(3) 2_765 ?
Sb9 F93 1.8716 . ?
Sb9 F91 1.8717 . ?
Sb9 F92 1.8720 . ?
Sb9 F95 1.8722 . ?
Sb9 F94 1.8724 . ?
Sb9 F96 1.8725 . ?
Sb9 Sb9 2.72(3) 2_765 ?
F94 F95 1.76(7) 2_765 ?
F95 F95 1.09(5) 2_765 ?
Sb9A Sb9A 0.86(5) 2_765 ?
Sb9A F94A 1.09(5) 2_765 ?
Sb9A F95A 1.82(8) 2_765 ?
Sb9A F96A 1.8711 . ?
Sb9A F95A 1.8718 . ?
Sb9A F93A 1.8719 . ?
Sb9A F94A 1.8721 . ?
Sb9A F92A 1.8721 . ?
Sb9A F91A 1.8728 . ?
Sb9A F91A 1.99(7) 2_765 ?
Sb9A F96A 2.13(5) 2_765 ?
Sb9A F92A 2.28(9) 2_765 ?
F91A F96A 0.86(17) 2_765 ?
F92A F95A 0.86(16) 2_765 ?
F93A F94A 0.86(7) 2_765 ?
Sb9B F93B 1.7984 . ?
Sb9B F93B 1.7984 2_765 ?
Sb9B F91B 1.8301 2_765 ?
Sb9B F91B 1.8302 . ?
Sb9B F92B 1.8469 2_765 ?
Sb9B F92B 1.8469 . ?
Sb9B F95B 1.9009 . ?
Sb9B F95B 1.9009 2_765 ?
Sb9B F96B 1.9177 . ?
Sb9B F96B 1.9177 2_765 ?
Sb9B F94B 1.9470 2_765 ?
Sb9B F94B 1.9471 . ?
F91B F96B 0.18(13) 2_765 ?
F92B F95B 0.18(15) 2_765 ?
F93B F94B 0.18(9) 2_765 ?
Sb11 F114 1.8710 . ?
Sb11 F112 1.8714 . ?
Sb11 F115 1.8722 . ?
Sb11 F116 1.8722 . ?
Sb11 F111 1.8725 . ?
Sb11 F113 1.8726 . ?
Sb12 F125 1.8717 . ?
Sb12 F126 1.8718 . ?
Sb12 F122 1.8723 . ?
Sb12 F123 1.8724 . ?
Sb12 F121 1.8727 . ?
Sb12 F124 1.8730 . ?
F125 F51M 1.64(10) . ?
Sb10 F101 1.8715 . ?
Sb10 F105 1.8716 . ?
Sb10 F104 1.8719 . ?
Sb10 F103 1.8720 . ?
Sb10 F106 1.8726 . ?
Sb10 F102 1.8729 . ?
Sb13 F132 1.21(9) . ?
Sb13 F133 2.20(10) . ?
F131 F133 0.71(6) . ?
Sb14 F143 1.8719 . ?
Sb14 F144 1.8719 . ?
Sb14 F145 1.8720 . ?
Sb14 F142 1.8720 . ?
Sb14 F141 1.8721 . ?
Sb14 F146 1.8721 . ?
Sb15 F155 1.8718 . ?
Sb15 F152 1.8718 . ?
Sb15 F151 1.8720 . ?
Sb15 F153 1.8720 . ?
Sb15 F156 1.8721 . ?
Sb15 F154 1.8721 . ?
C1S Cl11 1.72(2) . ?
C1S Cl13 1.73(2) . ?
C1S Cl15 1.75(2) . ?
C1S Cl16 1.767(19) . ?
C1S Cl14 1.81(3) . ?
C1S Cl12 1.92(2) . ?
C1S H1SE 0.9900 . ?
C1S H1SF 0.9900 . ?
C1S H1SC 0.9900 . ?
C1S H1SD 0.9900 . ?
C1S H1SA 0.9900 . ?
C1S H1SB 0.9900 . ?
C2S Cl22 1.72(3) . ?
C2S Cl21 1.79(3) . ?
C2S H2SA 0.9900 . ?
C2S H2SB 0.9900 . ?
C32S Cl34 1.47(6) . ?
C32S Cl33 1.97(5) . ?
C32S H32D 0.9900 . ?
C32S H32E 0.9900 . ?
C31S Cl32 1.77(2) . ?
C31S Cl31 1.78(2) . ?
C31S H31L 0.9900 . ?
C31S H31M 0.9900 . ?
C4S Cl44 1.59(3) . ?
C4S Cl45 1.73(9) . ?
C4S Cl43 1.75(4) . ?
C4S Cl46 1.767(18) . ?
C4S Cl42 1.91(3) . ?
C4S Cl41 1.91(3) . ?
C4S H4SA 0.9900 . ?
C4S H4SB 0.9900 . ?
C51S Cl52 1.70(11) . ?
C51S Cl51 1.77(2) . ?
C51S H51A 0.9900 . ?
C51S H51K 0.9900 . ?
C52S Cl54 1.78(2) . ?
C52S Cl53 1.78(2) . ?
C52S H52D 0.9900 . ?
C52S H52E 0.9900 . ?
C53S Cl56 1.78(2) . ?
C53S Cl55 1.78(2) . ?
C53S H53L 0.9900 . ?
C53S H53M 0.9900 . ?
C54S Cl57 1.78(2) . ?
C54S Cl58 1.78(2) . ?
C54S H54C 0.9900 . ?
C54S H54D 0.9900 . ?
C81S Cl83 1.78(2) . ?
C81S Cl82 1.78(2) . ?
C81S Cl81 1.78(2) . ?
C81S H81O 0.9819 . ?
C81S H81N 0.9763 . ?
Cl82 Cl83 2.17(13) . ?
C82S Cl86 1.76(2) . ?
C82S Cl80 1.78(2) . ?
C82S Cl84 1.78(2) . ?
C82S Cl85 1.79(2) . ?
C82S H82B 1.0469 . ?
C82S H82C 0.9522 . ?
Cl84 Cl80 1.60(14) . ?
Cl85 Cl86 0.60(5) . ?
C83S Cl88 1.78(2) . ?
C83S Cl89 1.78(2) . ?
C83S Cl87 1.78(2) . ?
C83S H83L 0.9634 . ?
C83S H83J 0.9997 . ?
C83S H83K 0.9741 . ?
Cl88 Cl89 2.44(11) . ?
Cl88 H83L 0.8760 . ?
Cl89 H83K 1.2098 . ?
C91S Cl91 1.57(10) . ?
C91S Cl92 1.78(2) . ?
C91S H91A 0.9900 . ?
C91S H91B 0.9900 . ?
C92S Cl94 1.78(2) . ?
C92S Cl93 1.78(2) . ?
C92S H92A 0.9900 . ?
C92S H92B 0.9900 . ?
Sb5G Sb5L 1.01(5) . ?
Sb5G Sb5K 1.28(5) . ?
Sb5G F54G 1.8718 . ?
Sb5G F52G 1.8719 . ?
Sb5G F51G 1.8719 . ?
Sb5G F55G 1.8720 . ?
Sb5G F56G 1.8720 . ?
Sb5G F53G 1.8721 . ?
F51G Sb5L 1.99(7) . ?
F51G Sb5K 2.24(8) . ?
F52G Sb5L 1.76(7) . ?
F53G Sb5K 0.80(7) . ?
F53G Sb5L 1.04(6) . ?
F55G Sb5K 1.87(7) . ?
F55G Sb5L 2.44(6) . ?
F56G Sb5L 2.26(6) . ?
F56G Sb5K 2.29(7) . ?
Sb5H Sb5L 0.76(4) . ?
Sb5H Sb5K 1.31(5) . ?
Sb5H F53H 1.8711 . ?
Sb5H F52H 1.8713 . ?
Sb5H F56H 1.8721 . ?
Sb5H F51H 1.8723 . ?
Sb5H F55H 1.8727 . ?
Sb5H F54H 1.8728 . ?
F51H Sb5K 2.05(9) . ?
F51H Sb5L 2.11(7) . ?
F52H Sb5K 0.77(7) . ?
F52H Sb5L 1.19(6) . ?
F53H Sb5K 1.99(9) . ?
F53H Sb5L 2.25(6) . ?
F54H Sb5L 1.77(7) . ?
F54H Sb5K 2.55(8) . ?
F56H Sb5L 1.93(7) . ?
F56H Sb5K 2.50(8) . ?
Sb5M Sb5L 0.9909 . ?
Sb5M Sb5K 1.3516 . ?
Sb5M F53M 1.8714 . ?
Sb5M F56M 1.8717 . ?
Sb5M F54M 1.8721 . ?
Sb5M F52M 1.8722 . ?
Sb5M F55M 1.8725 . ?
Sb5M F51M 1.8727 . ?
F51M Sb5K 1.3946 . ?
F51M Sb5L 1.5869 . ?
F53M Sb5K 2.1068 . ?
F53M Sb5L 2.5167 . ?
F54M Sb5L 1.6233 . ?
F54M Sb5K 2.4940 . ?
F55M Sb5K 1.2959 . ?
F55M Sb5L 1.3950 . ?
F56M Sb5L 2.5407 . ?
Sb5K Sb5L 0.8759 . ?
